data_4078603
loop_
_publ_author_name
'Ciabatti, Iacopo'
'Femoni, Cristina'
'Iapalucci, Maria Carmela'
'Longoni, Giuliano'
'Zacchini, Stefano'

_publ_section_title
;
 Bimetallic Nickel--Cobalt Hexacarbido Carbonyl Clusters
 [H6--nNi22Co6C6(CO)36]n&#x2212;(n= 3--6) Possessing Polyhydride Nature
 and Their Base-Induced Degradation to the Monoacetylide
 [Ni9CoC2(CO)16--x]3--(x= 0, 1)
;
_journal_issue 12
_journal_name_full Organometallics
_journal_page_first 4593
_journal_paper_doi 10.1021/om300412d
_journal_volume 31
_journal_year 2012
_chemical_formula_sum 'C74 H80 Co6 N4 Ni22 O36'
_chemical_formula_weight 3246.62
_chemical_name_systematic
; 
 ? 
;
_space_group_IT_number 61
_symmetry_cell_setting orthorhombic
_symmetry_space_group_name_Hall '-P 2ac 2ab'
_symmetry_space_group_name_H-M 'P b c a'
_atom_sites_solution_hydrogens geom
_atom_sites_solution_primary direct
_atom_sites_solution_secondary difmap
_audit_creation_method SHELXL-97
_cell_angle_alpha 90.00
_cell_angle_beta 90.00
_cell_angle_gamma 90.00
_cell_formula_units_Z 4
_cell_length_a 18.233(2)
_cell_length_b 21.495(3)
_cell_length_c 24.119(3)
_cell_measurement_reflns_used 9858
_cell_measurement_temperature 100(2)
_cell_measurement_theta_max 27.906
_cell_measurement_theta_min 2.234
_cell_volume 9453(2)
_computing_structure_refinement 'SHELXL-97 (Sheldrick, 1997)'
_computing_structure_solution 'SHELXS-97 (Sheldrick, 1990)'
_diffrn_ambient_temperature 100(2)
_diffrn_measured_fraction_theta_full 1.000
_diffrn_measured_fraction_theta_max 1.000
_diffrn_measurement_device_type 'CCD area detector'
_diffrn_measurement_method 'phi and omega scans'
_diffrn_radiation_monochromator graphite
_diffrn_radiation_source 'fine-focus sealed tube'
_diffrn_radiation_type MoK\a
_diffrn_radiation_wavelength 0.71073
_diffrn_reflns_av_R_equivalents 0.0924
_diffrn_reflns_av_sigmaI/netI 0.0439
_diffrn_reflns_limit_h_max 22
_diffrn_reflns_limit_h_min -22
_diffrn_reflns_limit_k_max 26
_diffrn_reflns_limit_k_min -26
_diffrn_reflns_limit_l_max 29
_diffrn_reflns_limit_l_min -29
_diffrn_reflns_number 93522
_diffrn_reflns_theta_full 26.00
_diffrn_reflns_theta_max 26.00
_diffrn_reflns_theta_min 1.69
_exptl_absorpt_coefficient_mu 5.364
_exptl_absorpt_correction_T_max 0.5654
_exptl_absorpt_correction_T_min 0.3988
_exptl_absorpt_correction_type empirical
_exptl_crystal_colour black
_exptl_crystal_density_diffrn 2.281
_exptl_crystal_density_method 'not measured'
_exptl_crystal_description prism
_exptl_crystal_F_000 6472
_exptl_crystal_size_max 0.21
_exptl_crystal_size_mid 0.16
_exptl_crystal_size_min 0.12
_refine_diff_density_max 1.154
_refine_diff_density_min -0.912
_refine_diff_density_rms 0.179
_refine_ls_extinction_method none
_refine_ls_goodness_of_fit_ref 1.075
_refine_ls_hydrogen_treatment constr
_refine_ls_matrix_type full
_refine_ls_number_parameters 640
_refine_ls_number_reflns 9285
_refine_ls_number_restraints 0
_refine_ls_restrained_S_all 1.075
_refine_ls_R_factor_all 0.0680
_refine_ls_R_factor_gt 0.0420
_refine_ls_shift/su_max 0.001
_refine_ls_shift/su_mean 0.000
_refine_ls_structure_factor_coef Fsqd
_refine_ls_weighting_details 'calc w=1/[\s^2^(Fo^2^)+(0.0551P)^2^+38.0319P] where P=(Fo^2^+2Fc^2^)/3'
_refine_ls_weighting_scheme calc
_refine_ls_wR_factor_gt 0.0991
_refine_ls_wR_factor_ref 0.1171
_reflns_number_gt 6857
_reflns_number_total 9285
_reflns_threshold_expression >2sigma(I)
_cod_data_source_file om300412d_si_001.cif
_cod_data_source_block pbca
_cod_original_sg_symbol_H-M Pbca
_cod_database_code 4078603

loop_
_symmetry_equiv_pos_as_xyz
'x, y, z'
'-x+1/2, -y, z+1/2'
'-x, y+1/2, -z+1/2'
'x+1/2, -y+1/2, -z'
'-x, -y, -z'
'x-1/2, y, -z-1/2'
'x, -y-1/2, z-1/2'
'-x-1/2, y-1/2, z'

loop_
_atom_site_label
_atom_site_type_symbol
_atom_site_fract_x
_atom_site_fract_y
_atom_site_fract_z
_atom_site_U_iso_or_equiv
_atom_site_adp_type
_atom_site_occupancy
_atom_site_symmetry_multiplicity
_atom_site_calc_flag
_atom_site_refinement_flags
Ni1 Ni 0.95420(4) 0.08321(4) 0.41022(3) 0.01569(18) Uani 1 1 d .
Ni2 Ni 1.09562(4) 0.07420(4) 0.44402(3) 0.01582(18) Uani 1 1 d .
Ni3 Ni 0.89335(4) -0.01088(4) 0.45887(3) 0.01565(17) Uani 1 1 d .
Ni4 Ni 0.95397(4) 0.15049(4) 0.54028(3) 0.01616(17) Uani 1 1 d .
Ni5 Ni 0.98211(4) -0.07281(4) 0.39514(3) 0.01504(17) Uani 1 1 d .
Ni6 Ni 1.11604(4) -0.03599(4) 0.43478(3) 0.01562(17) Uani 1 1 d .
Ni7 Ni 0.99052(4) 0.05332(4) 0.50504(3) 0.01725(18) Uani 1 1 d .
Ni8 Ni 0.89542(4) 0.17287(4) 0.44890(3) 0.01713(18) Uani 1 1 d .
Ni9 Ni 1.06438(4) 0.17574(4) 0.47819(3) 0.01762(18) Uani 1 1 d .
Ni10 Ni 1.16859(4) 0.11481(4) 0.52888(3) 0.01798(18) Uani 1 1 d .
Ni11 Ni 0.81083(4) 0.07524(4) 0.43854(3) 0.01830(18) Uani 1 1 d .
Co12 Co 1.03944(5) 0.01957(4) 0.35669(3) 0.01575(18) Uani 1 1 d .
Co13 Co 0.81809(5) 0.12612(4) 0.53002(3) 0.01784(19) Uani 1 1 d .
Co14 Co 1.08027(5) 0.17220(4) 0.58561(3) 0.01658(19) Uani 1 1 d .
C1 C 0.8979(3) 0.0895(3) 0.4862(2) 0.0142(12) Uani 1 1 d .
C2 C 0.9848(3) -0.0079(3) 0.5645(2) 0.0154(12) Uani 1 1 d .
C3 C 1.0638(3) 0.1064(3) 0.5329(2) 0.0154(12) Uani 1 1 d .
C4 C 1.0796(3) 0.1288(3) 0.6514(3) 0.0171(13) Uani 1 1 d .
C5 C 1.0719(3) 0.2493(3) 0.6113(3) 0.0213(14) Uani 1 1 d .
C6 C 1.0593(4) 0.2574(4) 0.4765(3) 0.0259(16) Uani 1 1 d .
C7 C 0.9307(3) 0.2245(3) 0.5648(3) 0.0208(14) Uani 1 1 d .
C8 C 0.8828(3) 0.2538(3) 0.4436(3) 0.0189(13) Uani 1 1 d .
C9 C 0.7758(4) 0.1994(3) 0.5422(3) 0.0236(15) Uani 1 1 d .
C10 C 0.7358(4) 0.0885(3) 0.5011(3) 0.0246(15) Uani 1 1 d .
C11 C 0.7481(4) 0.1011(3) 0.3872(3) 0.0279(16) Uani 1 1 d .
C12 C 0.8183(4) -0.0113(3) 0.4086(3) 0.0213(14) Uani 1 1 d .
C13 C 1.0380(3) -0.0590(3) 0.3264(3) 0.0179(13) Uani 1 1 d .
C14 C 0.9545(4) 0.0582(3) 0.3318(3) 0.0228(14) Uani 1 1 d .
C15 C 1.0975(4) 0.0524(3) 0.3056(3) 0.0252(15) Uani 1 1 d .
C16 C 1.1775(4) 0.0325(3) 0.4143(3) 0.0216(14) Uani 1 1 d .
C17 C 1.2602(4) 0.1036(3) 0.5057(3) 0.0267(15) Uani 1 1 d .
C18 C 1.1135(3) 0.1550(3) 0.4117(3) 0.0186(13) Uani 1 1 d .
C19 C 0.9443(3) 0.1658(3) 0.3815(3) 0.0184(13) Uani 1 1 d .
C20 C 1.1817(4) 0.1864(3) 0.5748(3) 0.0206(14) Uani 1 1 d .
C21 C 1.1858(3) -0.0938(3) 0.3992(3) 0.0199(14) Uani 1 1 d .
O4 O 1.1010(2) 0.1262(2) 0.69713(18) 0.0240(10) Uani 1 1 d .
O5 O 1.0692(3) 0.2994(2) 0.6270(2) 0.0312(12) Uani 1 1 d .
O6 O 1.0576(3) 0.3105(2) 0.4783(2) 0.0387(13) Uani 1 1 d .
O7 O 0.9146(3) 0.2737(2) 0.57865(19) 0.0258(11) Uani 1 1 d .
O8 O 0.8828(3) 0.3067(2) 0.4385(2) 0.0337(12) Uani 1 1 d .
O9 O 0.7480(3) 0.2460(2) 0.5520(2) 0.0348(12) Uani 1 1 d .
O10 O 0.6753(3) 0.0712(2) 0.5040(2) 0.0333(12) Uani 1 1 d .
O11 O 0.7084(3) 0.1183(3) 0.3541(2) 0.0440(14) Uani 1 1 d .
O12 O 0.7887(3) -0.0346(2) 0.3708(2) 0.0332(12) Uani 1 1 d .
O13 O 1.0566(2) -0.0895(2) 0.28865(18) 0.0202(10) Uani 1 1 d .
O14 O 0.9154(3) 0.0676(2) 0.2949(2) 0.0328(12) Uani 1 1 d .
O15 O 1.1350(3) 0.0724(3) 0.2719(2) 0.0411(14) Uani 1 1 d .
O16 O 1.2343(2) 0.0414(2) 0.39418(19) 0.0249(10) Uani 1 1 d .
O17 O 1.3177(3) 0.0959(3) 0.4891(2) 0.0411(14) Uani 1 1 d .
O18 O 1.1390(3) 0.1772(2) 0.37218(19) 0.0263(10) Uani 1 1 d .
O19 O 0.9629(3) 0.1955(2) 0.34324(19) 0.0267(11) Uani 1 1 d .
O20 O 1.2282(3) 0.2216(2) 0.5860(2) 0.0294(11) Uani 1 1 d .
O21 O 1.2109(2) -0.0958(2) 0.35461(18) 0.0231(10) Uani 1 1 d .
N1 N 0.9684(4) 0.9678(3) 0.1396(2) 0.0307(14) Uani 1 1 d .
C101 C 0.9324(4) 0.9816(3) 0.1947(3) 0.0299(16) Uani 1 1 d .
H10A H 0.9588 0.9580 0.2238 0.036 Uiso 1 1 calc R
H10B H 0.9391 1.0264 0.2028 0.036 Uiso 1 1 calc R
C102 C 0.8521(4) 0.9668(3) 0.1996(3) 0.0352(18) Uani 1 1 d .
H10C H 0.8350 0.9773 0.2369 0.053 Uiso 1 1 calc R
H10D H 0.8444 0.9223 0.1928 0.053 Uiso 1 1 calc R
H10E H 0.8246 0.9911 0.1722 0.053 Uiso 1 1 calc R
C103 C 0.9511(6) 0.9034(3) 0.1205(3) 0.052(3) Uani 1 1 d .
H10F H 0.9756 0.8964 0.0844 0.063 Uiso 1 1 calc R
H10G H 0.8976 0.9003 0.1142 0.063 Uiso 1 1 calc R
C104 C 0.9737(6) 0.8526(4) 0.1595(4) 0.056(3) Uani 1 1 d .
H10H H 0.9604 0.8122 0.1437 0.084 Uiso 1 1 calc R
H10I H 0.9487 0.8582 0.1951 0.084 Uiso 1 1 calc R
H10J H 1.0269 0.8544 0.1652 0.084 Uiso 1 1 calc R
C105 C 1.0498(4) 0.9774(4) 0.1482(3) 0.040(2) Uani 1 1 d .
H10K H 1.0666 0.9492 0.1780 0.048 Uiso 1 1 calc R
H10L H 1.0580 1.0206 0.1610 0.048 Uiso 1 1 calc R
C106 C 1.0964(6) 0.9661(5) 0.0972(4) 0.061(3) Uani 1 1 d .
H10M H 1.1482 0.9732 0.1063 0.092 Uiso 1 1 calc R
H10N H 1.0815 0.9947 0.0676 0.092 Uiso 1 1 calc R
H10O H 1.0898 0.9231 0.0846 0.092 Uiso 1 1 calc R
C107 C 0.9396(5) 1.0124(3) 0.0948(3) 0.040(2) Uani 1 1 d .
H10P H 0.9554 0.9967 0.0581 0.048 Uiso 1 1 calc R
H10Q H 0.8853 1.0114 0.0955 0.048 Uiso 1 1 calc R
C108 C 0.9641(5) 1.0788(4) 0.1002(4) 0.047(2) Uani 1 1 d .
H10R H 0.9432 1.1034 0.0699 0.070 Uiso 1 1 calc R
H10S H 1.0177 1.0807 0.0985 0.070 Uiso 1 1 calc R
H10T H 0.9473 1.0956 0.1358 0.070 Uiso 1 1 calc R
N2 N 0.1994(3) 0.7495(2) 0.2588(2) 0.0195(11) Uani 1 1 d .
C201 C 0.2747(3) 0.7643(3) 0.2828(3) 0.0233(15) Uani 1 1 d .
H20A H 0.2794 0.8100 0.2863 0.028 Uiso 1 1 calc R
H20B H 0.2776 0.7466 0.3206 0.028 Uiso 1 1 calc R
C202 C 0.3388(4) 0.7404(3) 0.2496(3) 0.0298(16) Uani 1 1 d .
H20C H 0.3847 0.7518 0.2682 0.045 Uiso 1 1 calc R
H20D H 0.3378 0.7587 0.2125 0.045 Uiso 1 1 calc R
H20E H 0.3357 0.6950 0.2467 0.045 Uiso 1 1 calc R
C203 C 0.1895(4) 0.6803(3) 0.2530(3) 0.0234(14) Uani 1 1 d .
H20F H 0.1409 0.6723 0.2361 0.028 Uiso 1 1 calc R
H20G H 0.2271 0.6643 0.2271 0.028 Uiso 1 1 calc R
C204 C 0.1946(4) 0.6441(3) 0.3062(3) 0.0320(17) Uani 1 1 d .
H20H H 0.1874 0.5998 0.2985 0.048 Uiso 1 1 calc R
H20I H 0.1567 0.6586 0.3320 0.048 Uiso 1 1 calc R
H20J H 0.2431 0.6504 0.3228 0.048 Uiso 1 1 calc R
C205 C 0.1428(4) 0.7764(3) 0.2985(3) 0.0239(14) Uani 1 1 d .
H20K H 0.1538 0.7613 0.3364 0.029 Uiso 1 1 calc R
H20L H 0.1478 0.8222 0.2987 0.029 Uiso 1 1 calc R
C206 C 0.0652(4) 0.7603(3) 0.2849(3) 0.0282(16) Uani 1 1 d .
H20M H 0.0324 0.7794 0.3122 0.042 Uiso 1 1 calc R
H20N H 0.0591 0.7151 0.2857 0.042 Uiso 1 1 calc R
H20O H 0.0532 0.7760 0.2478 0.042 Uiso 1 1 calc R
C207 C 0.1911(4) 0.7779(3) 0.2020(3) 0.0260(15) Uani 1 1 d .
H20P H 0.2262 0.7573 0.1767 0.031 Uiso 1 1 calc R
H20Q H 0.1411 0.7686 0.1883 0.031 Uiso 1 1 calc R
C208 C 0.2029(4) 0.8471(3) 0.1986(3) 0.0331(17) Uani 1 1 d .
H20R H 0.1962 0.8609 0.1602 0.050 Uiso 1 1 calc R
H20S H 0.2528 0.8571 0.2108 0.050 Uiso 1 1 calc R
H20T H 0.1674 0.8683 0.2225 0.050 Uiso 1 1 calc R

loop_
_atom_site_aniso_label
_atom_site_aniso_U_11
_atom_site_aniso_U_22
_atom_site_aniso_U_33
_atom_site_aniso_U_23
_atom_site_aniso_U_13
_atom_site_aniso_U_12
Ni1 0.0183(4) 0.0138(4) 0.0150(4) 0.0007(3) -0.0003(3) 0.0022(3)
Ni2 0.0167(4) 0.0144(4) 0.0164(4) -0.0002(3) 0.0013(3) -0.0007(3)
Ni3 0.0169(4) 0.0141(4) 0.0159(4) -0.0002(3) -0.0016(3) -0.0002(3)
Ni4 0.0184(4) 0.0137(4) 0.0164(4) -0.0014(3) -0.0010(3) 0.0015(3)
Ni5 0.0166(4) 0.0143(4) 0.0142(4) -0.0005(3) 0.0001(3) -0.0009(3)
Ni6 0.0158(4) 0.0138(4) 0.0173(4) 0.0004(3) 0.0020(3) 0.0004(3)
Ni7 0.0180(4) 0.0164(4) 0.0174(4) -0.0003(3) 0.0002(3) -0.0001(3)
Ni8 0.0201(4) 0.0141(4) 0.0172(4) 0.0003(3) 0.0001(3) 0.0029(3)
Ni9 0.0212(4) 0.0141(4) 0.0176(4) 0.0007(3) 0.0013(3) 0.0001(3)
Ni10 0.0168(4) 0.0170(4) 0.0201(4) -0.0020(3) -0.0004(3) -0.0017(3)
Ni11 0.0167(4) 0.0164(4) 0.0219(4) -0.0013(3) -0.0015(3) 0.0014(3)
Co12 0.0191(4) 0.0135(4) 0.0146(4) -0.0001(3) 0.0018(3) 0.0003(3)
Co13 0.0169(4) 0.0172(4) 0.0194(4) 0.0007(3) 0.0019(3) 0.0033(3)
Co14 0.0184(4) 0.0151(4) 0.0163(4) -0.0013(3) -0.0001(3) -0.0019(3)
C1 0.017(3) 0.008(3) 0.018(3) 0.003(2) -0.001(2) 0.002(2)
C2 0.020(3) 0.008(3) 0.018(3) -0.004(2) 0.001(2) 0.001(2)
C3 0.018(3) 0.016(3) 0.013(3) 0.005(2) 0.001(2) 0.002(2)
C4 0.017(3) 0.015(3) 0.019(3) -0.001(2) 0.004(3) 0.003(2)
C5 0.019(3) 0.023(4) 0.022(3) 0.004(3) 0.000(3) -0.001(3)
C6 0.028(4) 0.037(4) 0.012(3) 0.004(3) 0.002(3) -0.007(3)
C7 0.020(3) 0.024(4) 0.019(3) 0.005(3) -0.002(3) -0.002(3)
C8 0.020(3) 0.022(4) 0.015(3) -0.002(3) 0.002(2) -0.001(3)
C9 0.021(3) 0.027(4) 0.022(4) 0.000(3) -0.003(3) 0.000(3)
C10 0.029(4) 0.018(3) 0.027(4) 0.002(3) 0.000(3) 0.001(3)
C11 0.028(4) 0.030(4) 0.026(4) 0.002(3) 0.005(3) 0.004(3)
C12 0.019(3) 0.019(3) 0.026(4) 0.001(3) -0.001(3) 0.002(3)
C13 0.017(3) 0.017(3) 0.019(3) 0.006(3) -0.005(3) -0.004(3)
C14 0.037(4) 0.017(3) 0.015(3) 0.000(2) -0.002(3) 0.005(3)
C15 0.030(4) 0.019(3) 0.026(4) -0.009(3) 0.001(3) -0.005(3)
C16 0.024(4) 0.016(3) 0.024(3) 0.000(3) 0.004(3) -0.001(3)
C17 0.023(4) 0.029(4) 0.028(4) -0.007(3) -0.003(3) -0.002(3)
C18 0.012(3) 0.019(3) 0.025(3) -0.002(3) 0.000(3) -0.003(2)
C19 0.016(3) 0.019(3) 0.020(3) 0.003(3) -0.001(3) 0.001(3)
C20 0.025(4) 0.022(3) 0.015(3) -0.002(3) -0.002(3) 0.002(3)
C21 0.017(3) 0.018(3) 0.025(4) 0.000(3) 0.003(3) 0.000(3)
O4 0.029(3) 0.023(2) 0.020(2) 0.0018(19) -0.004(2) -0.006(2)
O5 0.034(3) 0.016(3) 0.044(3) -0.008(2) -0.003(2) 0.003(2)
O6 0.058(4) 0.015(3) 0.043(3) 0.002(2) -0.005(3) -0.002(2)
O7 0.031(3) 0.016(2) 0.031(3) -0.009(2) -0.001(2) 0.002(2)
O8 0.035(3) 0.021(3) 0.046(3) 0.001(2) 0.001(2) -0.001(2)
O9 0.038(3) 0.024(3) 0.042(3) -0.002(2) 0.003(2) 0.012(2)
O10 0.023(3) 0.046(3) 0.031(3) -0.007(2) 0.001(2) -0.006(2)
O11 0.032(3) 0.065(4) 0.035(3) 0.011(3) -0.007(3) 0.012(3)
O12 0.037(3) 0.025(3) 0.037(3) -0.010(2) -0.019(2) 0.004(2)
O13 0.022(2) 0.018(2) 0.020(2) -0.0055(18) 0.0065(19) 0.0007(19)
O14 0.043(3) 0.033(3) 0.023(3) -0.004(2) -0.009(2) 0.013(2)
O15 0.048(3) 0.042(3) 0.033(3) -0.001(2) 0.019(3) -0.015(3)
O16 0.020(2) 0.023(3) 0.032(3) -0.004(2) 0.009(2) -0.002(2)
O17 0.020(3) 0.060(4) 0.044(3) -0.022(3) 0.002(2) -0.001(3)
O18 0.032(3) 0.023(2) 0.023(3) 0.002(2) 0.007(2) -0.005(2)
O19 0.035(3) 0.018(2) 0.028(3) 0.003(2) 0.002(2) 0.001(2)
O20 0.027(3) 0.032(3) 0.029(3) -0.011(2) 0.001(2) -0.007(2)
O21 0.027(3) 0.020(2) 0.022(2) -0.0032(19) 0.005(2) 0.003(2)
N1 0.046(4) 0.023(3) 0.023(3) -0.006(2) -0.002(3) 0.005(3)
C101 0.032(4) 0.029(4) 0.029(4) -0.007(3) -0.005(3) 0.005(3)
C102 0.026(4) 0.028(4) 0.052(5) -0.003(4) -0.010(4) 0.000(3)
C103 0.110(8) 0.017(4) 0.029(4) -0.004(3) 0.003(5) 0.005(5)
C104 0.098(8) 0.028(4) 0.041(5) 0.010(4) 0.025(5) 0.016(5)
C105 0.042(5) 0.040(5) 0.038(5) 0.005(4) 0.010(4) 0.017(4)
C106 0.065(7) 0.053(6) 0.067(7) 0.008(5) 0.024(5) 0.020(5)
C107 0.056(5) 0.022(4) 0.042(5) 0.008(3) -0.018(4) -0.001(4)
C108 0.041(5) 0.030(5) 0.069(6) -0.002(4) -0.009(4) 0.005(4)
N2 0.024(3) 0.016(3) 0.019(3) 0.001(2) -0.003(2) 0.001(2)
C201 0.024(4) 0.020(3) 0.026(4) 0.000(3) -0.004(3) -0.003(3)
C202 0.017(3) 0.033(4) 0.040(4) 0.001(3) 0.001(3) -0.001(3)
C203 0.023(4) 0.021(3) 0.026(4) -0.001(3) 0.000(3) -0.004(3)
C204 0.034(4) 0.023(4) 0.039(4) 0.007(3) -0.005(3) -0.001(3)
C205 0.028(4) 0.025(4) 0.019(3) -0.001(3) -0.001(3) 0.004(3)
C206 0.027(4) 0.027(4) 0.031(4) -0.001(3) 0.003(3) 0.006(3)
C207 0.027(4) 0.029(4) 0.022(4) 0.003(3) 0.000(3) -0.002(3)
C208 0.033(4) 0.032(4) 0.034(4) 0.009(3) 0.001(3) 0.003(3)

loop_
_atom_type_symbol
_atom_type_description
_atom_type_scat_dispersion_real
_atom_type_scat_dispersion_imag
_atom_type_scat_source
C C 0.0033 0.0016 'International Tables Vol C Tables 4.2.6.8 and 6.1.1.4'
H H 0.0000 0.0000 'International Tables Vol C Tables 4.2.6.8 and 6.1.1.4'
N N 0.0061 0.0033 'International Tables Vol C Tables 4.2.6.8 and 6.1.1.4'
O O 0.0106 0.0060 'International Tables Vol C Tables 4.2.6.8 and 6.1.1.4'
Co Co 0.3494 0.9721 'International Tables Vol C Tables 4.2.6.8 and 6.1.1.4'
Ni Ni 0.3393 1.1124 'International Tables Vol C Tables 4.2.6.8 and 6.1.1.4'

loop_
_geom_angle_atom_site_label_1
_geom_angle_atom_site_label_2
_geom_angle_atom_site_label_3
_geom_angle
_geom_angle_site_symmetry_1
_geom_angle_site_symmetry_3
C19 Ni1 C14 84.6(3) . .
C19 Ni1 C2 152.7(3) . 5_756
C14 Ni1 C2 94.0(2) . 5_756
C19 Ni1 C1 102.1(2) . .
C14 Ni1 C1 148.9(3) . .
C2 Ni1 C1 93.2(2) 5_756 .
C19 Ni1 Ni8 49.62(19) . .
C14 Ni1 Ni8 126.56(19) . .
C2 Ni1 Ni8 139.47(17) 5_756 .
C1 Ni1 Ni8 52.46(15) . .
C19 Ni1 Co12 112.87(19) . .
C14 Ni1 Co12 48.4(2) . .
C2 Ni1 Co12 51.03(17) 5_756 .
C1 Ni1 Co12 143.86(15) . .
Ni8 Ni1 Co12 160.47(5) . .
C19 Ni1 Ni7 127.05(19) . .
C14 Ni1 Ni7 145.12(19) . .
C2 Ni1 Ni7 51.30(17) 5_756 .
C1 Ni1 Ni7 48.73(16) . .
Ni8 Ni1 Ni7 88.20(4) . .
Co12 Ni1 Ni7 100.00(4) . .
C19 Ni1 Ni3 148.02(19) . .
C14 Ni1 Ni3 103.0(2) . .
C2 Ni1 Ni3 58.84(17) 5_756 .
C1 Ni1 Ni3 56.39(15) . .
Ni8 Ni1 Ni3 105.09(4) . .
Co12 Ni1 Ni3 94.30(4) . .
Ni7 Ni1 Ni3 59.41(3) . .
C19 Ni1 Ni11 93.36(19) . .
C14 Ni1 Ni11 103.2(2) . .
C2 Ni1 Ni11 113.44(17) 5_756 .
C1 Ni1 Ni11 46.63(16) . .
Ni8 Ni1 Ni11 61.34(3) . .
Co12 Ni1 Ni11 135.49(4) . .
Ni7 Ni1 Ni11 90.50(4) . .
Ni3 Ni1 Ni11 54.70(3) . .
C19 Ni1 Ni2 105.37(19) . .
C14 Ni1 Ni2 105.5(2) . .
C2 Ni1 Ni2 48.71(17) 5_756 .
C1 Ni1 Ni2 101.94(16) . .
Ni8 Ni1 Ni2 111.47(4) . .
Co12 Ni1 Ni2 60.88(3) . .
Ni7 Ni1 Ni2 56.44(3) . .
Ni3 Ni1 Ni2 102.45(3) . .
Ni11 Ni1 Ni2 146.92(4) . .
C16 Ni2 C18 98.1(3) . .
C16 Ni2 C2 101.4(3) . 5_756
C18 Ni2 C2 134.7(3) . 5_756
C16 Ni2 C3 133.6(3) . .
C18 Ni2 C3 98.4(2) . .
C2 Ni2 C3 96.9(2) 5_756 .
C16 Ni2 Ni9 138.7(2) . .
C18 Ni2 Ni9 50.29(19) . .
C2 Ni2 Ni9 119.71(17) 5_756 .
C3 Ni2 Ni9 49.78(15) . .
C16 Ni2 Ni6 51.3(2) . .
C18 Ni2 Ni6 145.21(19) . .
C2 Ni2 Ni6 54.46(17) 5_756 .
C3 Ni2 Ni6 114.60(15) . .
Ni9 Ni2 Ni6 164.24(4) . .
C16 Ni2 Ni7 139.4(2) . .
C18 Ni2 Ni7 122.49(19) . .
C2 Ni2 Ni7 51.46(17) 5_756 .
C3 Ni2 Ni7 46.19(15) . .
Ni9 Ni2 Ni7 77.03(3) . .
Ni6 Ni2 Ni7 89.79(4) . .
C16 Ni2 Ni10 93.1(2) . .
C18 Ni2 Ni10 85.94(19) . .
C2 Ni2 Ni10 132.73(17) 5_756 .
C3 Ni2 Ni10 45.61(15) . .
Ni9 Ni2 Ni10 62.92(3) . .
Ni6 Ni2 Ni10 108.96(4) . .
Ni7 Ni2 Ni10 89.36(4) . .
C16 Ni2 Co12 77.9(2) . .
C18 Ni2 Co12 98.31(19) . .
C2 Ni2 Co12 47.93(17) 5_756 .
C3 Ni2 Co12 140.95(15) . .
Ni9 Ni2 Co12 126.19(4) . .
Ni6 Ni2 Co12 62.95(3) . .
Ni7 Ni2 Co12 95.44(4) . .
Ni10 Ni2 Co12 170.47(4) . .
C16 Ni2 Ni1 132.4(2) . .
C18 Ni2 Ni1 88.55(18) . .
C2 Ni2 Ni1 48.78(17) 5_756 .
C3 Ni2 Ni1 91.06(15) . .
Ni9 Ni2 Ni1 79.21(3) . .
Ni6 Ni2 Ni1 100.92(4) . .
Ni7 Ni2 Ni1 56.74(3) . .
Ni10 Ni2 Ni1 134.54(4) . .
Co12 Ni2 Ni1 54.44(3) . .
C16 Ni2 Ni3 91.8(2) . 5_756
C18 Ni2 Ni3 141.82(19) . 5_756
C2 Ni2 Ni3 77.96(17) 5_756 5_756
C3 Ni2 Ni3 51.16(15) . 5_756
Ni9 Ni2 Ni3 100.20(4) . 5_756
Ni6 Ni2 Ni3 64.88(3) . 5_756
Ni7 Ni2 Ni3 56.63(3) . 5_756
Ni10 Ni2 Ni3 56.63(3) . 5_756
Co12 Ni2 Ni3 119.84(4) . 5_756
Ni1 Ni2 Ni3 111.44(4) . 5_756
C12 Ni3 C3 108.7(3) . 5_756
C12 Ni3 C1 103.0(2) . .
C3 Ni3 C1 148.2(2) 5_756 .
C12 Ni3 C2 123.7(3) . 5_756
C3 Ni3 C2 81.1(2) 5_756 5_756
C1 Ni3 C2 82.5(2) . 5_756
C12 Ni3 Ni11 53.7(2) . .
C3 Ni3 Ni11 160.83(16) 5_756 .
C1 Ni3 Ni11 49.83(15) . .
C2 Ni3 Ni11 114.17(15) 5_756 .
C12 Ni3 Ni7 151.1(2) . 5_756
C3 Ni3 Ni7 47.09(16) 5_756 5_756
C1 Ni3 Ni7 102.67(15) . 5_756
C2 Ni3 Ni7 47.89(15) 5_756 5_756
Ni11 Ni3 Ni7 152.05(4) . 5_756
C12 Ni3 Ni7 145.7(2) . .
C3 Ni3 Ni7 102.82(16) 5_756 .
C1 Ni3 Ni7 47.03(15) . .
C2 Ni3 Ni7 48.50(14) 5_756 .
Ni11 Ni3 Ni7 96.18(4) . .
Ni7 Ni3 Ni7 55.92(4) 5_756 .
C12 Ni3 Ni10 74.8(2) . 5_756
C3 Ni3 Ni10 47.42(16) 5_756 5_756
C1 Ni3 Ni10 146.02(16) . 5_756
C2 Ni3 Ni10 127.57(14) 5_756 5_756
Ni11 Ni3 Ni10 114.86(4) . 5_756
Ni7 Ni3 Ni10 90.88(4) 5_756 5_756
Ni7 Ni3 Ni10 138.81(4) . 5_756
C12 Ni3 Ni1 91.4(2) . .
C3 Ni3 Ni1 128.02(16) 5_756 .
C1 Ni3 Ni1 50.94(15) . .
C2 Ni3 Ni1 49.12(14) 5_756 .
Ni11 Ni3 Ni1 65.14(3) . .
Ni7 Ni3 Ni1 94.65(4) 5_756 .
Ni7 Ni3 Ni1 57.87(3) . .
Ni10 Ni3 Ni1 159.69(4) 5_756 .
C12 Ni3 Ni5 94.1(2) . .
C3 Ni3 Ni5 49.88(15) 5_756 .
C1 Ni3 Ni5 129.76(16) . .
C2 Ni3 Ni5 49.55(14) 5_756 .
Ni11 Ni3 Ni5 130.92(4) . .
Ni7 Ni3 Ni5 58.95(3) 5_756 .
Ni7 Ni3 Ni5 96.01(4) . .
Ni10 Ni3 Ni5 83.93(3) 5_756 .
Ni1 Ni3 Ni5 82.25(3) . .
C12 Ni3 Ni2 128.7(2) . 5_756
C3 Ni3 Ni2 55.25(15) 5_756 5_756
C1 Ni3 Ni2 102.97(15) . 5_756
C2 Ni3 Ni2 102.99(15) 5_756 5_756
Ni11 Ni3 Ni2 126.88(4) . 5_756
Ni7 Ni3 Ni2 56.38(3) 5_756 5_756
Ni7 Ni3 Ni2 80.82(3) . 5_756
Ni10 Ni3 Ni2 59.20(3) 5_756 5_756
Ni1 Ni3 Ni2 138.65(4) . 5_756
Ni5 Ni3 Ni2 101.96(4) . 5_756
C12 Ni3 Ni6 124.9(2) . 5_756
C3 Ni3 Ni6 106.15(15) 5_756 5_756
C1 Ni3 Ni6 51.85(15) . 5_756
C2 Ni3 Ni6 102.75(15) 5_756 5_756
Ni11 Ni3 Ni6 82.61(3) . 5_756
Ni7 Ni3 Ni6 81.96(3) 5_756 5_756
Ni7 Ni3 Ni6 55.27(3) . 5_756
Ni10 Ni3 Ni6 100.76(4) 5_756 5_756
Ni1 Ni3 Ni6 99.36(3) . 5_756
Ni5 Ni3 Ni6 140.80(4) . 5_756
Ni2 Ni3 Ni6 52.15(3) 5_756 5_756
C7 Ni4 C1 130.9(3) . .
C7 Ni4 C3 129.3(3) . .
C1 Ni4 C3 97.0(2) . .
C7 Ni4 Ni7 177.0(2) . .
C1 Ni4 Ni7 50.44(16) . .
C3 Ni4 Ni7 48.46(16) . .
C7 Ni4 Ni8 91.1(2) . .
C1 Ni4 Ni8 50.76(15) . .
C3 Ni4 Ni8 113.39(15) . .
Ni7 Ni4 Ni8 88.46(4) . .
C7 Ni4 Co13 89.1(2) . .
C1 Ni4 Co13 48.77(16) . .
C3 Ni4 Co13 141.41(16) . .
Ni7 Ni4 Co13 93.32(4) . .
Ni8 Ni4 Co13 62.44(3) . .
C7 Ni4 Ni5 119.8(2) . 5_756
C1 Ni4 Ni5 101.02(15) . 5_756
C3 Ni4 Ni5 50.29(15) . 5_756
Ni7 Ni4 Ni5 60.81(3) . 5_756
Ni8 Ni4 Ni5 148.94(4) . 5_756
Co13 Ni4 Ni5 111.57(4) . 5_756
C7 Ni4 Ni9 101.3(2) . .
C1 Ni4 Ni9 98.67(16) . .
C3 Ni4 Ni9 48.48(15) . .
Ni7 Ni4 Ni9 75.80(3) . .
Ni8 Ni4 Ni9 77.26(3) . .
Co13 Ni4 Ni9 138.63(4) . .
Ni5 Ni4 Ni9 97.79(4) 5_756 .
C7 Ni4 Co14 84.8(2) . .
C1 Ni4 Co14 143.34(16) . .
C3 Ni4 Co14 46.37(16) . .
Ni7 Ni4 Co14 93.48(4) . .
Ni8 Ni4 Co14 135.88(4) . .
Co13 Ni4 Co14 160.62(4) . .
Ni5 Ni4 Co14 57.11(3) 5_756 .
Ni9 Ni4 Co14 60.74(3) . .
C7 Ni4 Ni6 127.4(2) . 5_756
C1 Ni4 Ni6 51.32(16) . 5_756
C3 Ni4 Ni6 92.99(16) . 5_756
Ni7 Ni4 Ni6 55.50(3) . 5_756
Ni8 Ni4 Ni6 99.33(4) . 5_756
Co13 Ni4 Ni6 53.41(3) . 5_756
Ni5 Ni4 Ni6 60.71(3) 5_756 5_756
Ni9 Ni4 Ni6 131.30(4) . 5_756
Co14 Ni4 Ni6 117.81(4) . 5_756
C13 Ni5 C4 84.7(3) . 5_756
C13 Ni5 C3 166.9(2) . 5_756
C4 Ni5 C3 92.0(2) 5_756 5_756
C13 Ni5 C2 96.8(2) . 5_756
C4 Ni5 C2 158.7(2) 5_756 5_756
C3 Ni5 C2 90.9(2) 5_756 5_756
C13 Ni5 Co12 48.10(18) . .
C4 Ni5 Co12 121.41(18) 5_756 .
C3 Ni5 Co12 141.64(18) 5_756 .
C2 Ni5 Co12 51.05(17) 5_756 .
C13 Ni5 Co14 121.89(19) . 5_756
C4 Ni5 Co14 47.36(18) 5_756 5_756
C3 Ni5 Co14 49.40(17) 5_756 5_756
C2 Ni5 Co14 140.28(17) 5_756 5_756
Co12 Ni5 Co14 168.40(4) . 5_756
C13 Ni5 Ni7 133.17(18) . 5_756
C4 Ni5 Ni7 139.30(18) 5_756 5_756
C3 Ni5 Ni7 47.63(17) 5_756 5_756
C2 Ni5 Ni7 49.43(17) 5_756 5_756
Co12 Ni5 Ni7 98.35(4) . 5_756
Co14 Ni5 Ni7 93.21(4) 5_756 5_756
C13 Ni5 Ni4 112.01(18) . 5_756
C4 Ni5 Ni4 101.88(18) 5_756 5_756
C3 Ni5 Ni4 56.21(17) 5_756 5_756
C2 Ni5 Ni4 97.28(17) 5_756 5_756
Co12 Ni5 Ni4 124.68(4) . 5_756
Co14 Ni5 Ni4 62.02(3) 5_756 5_756
Ni7 Ni5 Ni4 55.38(3) 5_756 5_756
C13 Ni5 Ni3 138.00(19) . .
C4 Ni5 Ni3 106.93(17) 5_756 .
C3 Ni5 Ni3 55.08(17) 5_756 .
C2 Ni5 Ni3 58.43(17) 5_756 .
Co12 Ni5 Ni3 94.30(4) . .
Co14 Ni5 Ni3 92.60(4) 5_756 .
Ni7 Ni5 Ni3 57.84(3) 5_756 .
Ni4 Ni5 Ni3 104.91(4) 5_756 .
C13 Ni5 Ni6 77.83(18) . .
C4 Ni5 Ni6 150.92(17) 5_756 .
C3 Ni5 Ni6 99.75(17) 5_756 .
C2 Ni5 Ni6 48.43(17) 5_756 .
Co12 Ni5 Ni6 60.87(3) . .
Co14 Ni5 Ni6 126.59(4) 5_756 .
Ni7 Ni5 Ni6 55.68(3) 5_756 .
Ni4 Ni5 Ni6 64.58(3) 5_756 .
Ni3 Ni5 Ni6 101.58(4) . .
C16 Ni6 C21 89.7(3) . .
C16 Ni6 C2 99.9(3) . 5_756
C21 Ni6 C2 149.8(3) . 5_756
C16 Ni6 C1 132.9(3) . 5_756
C21 Ni6 C1 96.9(2) . 5_756
C2 Ni6 C1 97.3(2) 5_756 5_756
C16 Ni6 Ni2 50.0(2) . .
C21 Ni6 Ni2 139.36(19) . .
C2 Ni6 Ni2 54.02(16) 5_756 .
C1 Ni6 Ni2 114.13(15) 5_756 .
C16 Ni6 Co13 114.4(2) . 5_756
C21 Ni6 Co13 48.13(19) . 5_756
C2 Ni6 Co13 143.13(17) 5_756 5_756
C1 Ni6 Co13 49.46(15) 5_756 5_756
Ni2 Ni6 Co13 145.84(5) . 5_756
C16 Ni6 Ni7 137.1(2) . 5_756
C21 Ni6 Ni7 132.21(19) . 5_756
C2 Ni6 Ni7 50.20(17) 5_756 5_756
C1 Ni6 Ni7 47.87(15) 5_756 5_756
Ni2 Ni6 Ni7 88.40(4) . 5_756
Co13 Ni6 Ni7 93.64(4) 5_756 5_756
C16 Ni6 Co12 77.1(2) . .
C21 Ni6 Co12 108.43(19) . .
C2 Ni6 Co12 47.68(17) 5_756 .
C1 Ni6 Co12 141.43(15) 5_756 .
Ni2 Ni6 Co12 62.47(3) . .
Co13 Ni6 Co12 150.86(4) 5_756 .
Ni7 Ni6 Co12 94.14(4) 5_756 .
C16 Ni6 Ni5 130.8(2) . .
C21 Ni6 Ni5 103.93(19) . .
C2 Ni6 Ni5 48.84(16) 5_756 .
C1 Ni6 Ni5 92.73(15) 5_756 .
Ni2 Ni6 Ni5 100.29(4) . .
Co13 Ni6 Ni5 109.38(4) 5_756 .
Ni7 Ni6 Ni5 57.10(3) 5_756 .
Co12 Ni6 Ni5 53.72(3) . .
C16 Ni6 Ni3 89.7(2) . 5_756
C21 Ni6 Ni3 132.34(19) . 5_756
C2 Ni6 Ni3 76.72(17) 5_756 5_756
C1 Ni6 Ni3 52.42(15) 5_756 5_756
Ni2 Ni6 Ni3 62.97(3) . 5_756
Co13 Ni6 Ni3 89.82(4) 5_756 5_756
Ni7 Ni6 Ni3 57.09(3) 5_756 5_756
Co12 Ni6 Ni3 117.80(4) . 5_756
Ni5 Ni6 Ni3 111.99(3) . 5_756
C16 Ni6 Ni4 170.1(2) . 5_756
C21 Ni6 Ni4 80.57(18) . 5_756
C2 Ni6 Ni4 89.66(16) 5_756 5_756
C1 Ni6 Ni4 47.41(15) 5_756 5_756
Ni2 Ni6 Ni4 139.83(4) . 5_756
Co13 Ni6 Ni4 57.13(3) 5_756 5_756
Ni7 Ni6 Ni4 52.16(3) 5_756 5_756
Co12 Ni6 Ni4 107.86(4) . 5_756
Ni5 Ni6 Ni4 54.71(3) . 5_756
Ni3 Ni6 Ni4 95.26(3) 5_756 5_756
C3 Ni7 C1 117.7(3) . .
C3 Ni7 C2 100.6(2) . .
C1 Ni7 C2 113.7(3) . .
C3 Ni7 C2 116.0(3) . 5_756
C1 Ni7 C2 101.5(3) . 5_756
C2 Ni7 C2 107.5(2) . 5_756
C3 Ni7 Ni7 121.89(19) . 5_756
C1 Ni7 Ni7 120.39(18) . 5_756
C2 Ni7 Ni7 54.60(17) . 5_756
C2 Ni7 Ni7 52.89(17) 5_756 5_756
C3 Ni7 Ni4 62.18(18) . .
C1 Ni7 Ni4 58.32(17) . .
C2 Ni7 Ni4 108.57(17) . .
C2 Ni7 Ni4 143.49(17) 5_756 .
Ni7 Ni7 Ni4 162.41(6) 5_756 .
C3 Ni7 Ni6 116.28(18) . 5_756
C1 Ni7 Ni6 60.23(18) . 5_756
C2 Ni7 Ni6 54.52(18) . 5_756
C2 Ni7 Ni6 127.07(18) 5_756 5_756
Ni7 Ni7 Ni6 91.71(5) 5_756 5_756
Ni4 Ni7 Ni6 72.34(3) . 5_756
C3 Ni7 Ni2 63.24(18) . .
C1 Ni7 Ni2 118.14(18) . .
C2 Ni7 Ni2 127.29(18) . .
C2 Ni7 Ni2 53.77(17) 5_756 .
Ni7 Ni7 Ni2 90.08(5) 5_756 .
Ni4 Ni7 Ni2 105.98(4) . .
Ni6 Ni7 Ni2 178.06(5) 5_756 .
C3 Ni7 Ni3 59.21(18) . 5_756
C1 Ni7 Ni3 172.91(18) . 5_756
C2 Ni7 Ni3 62.38(18) . 5_756
C2 Ni7 Ni3 85.50(18) 5_756 5_756
Ni7 Ni7 Ni3 62.95(4) 5_756 5_756
Ni4 Ni7 Ni3 116.40(4) . 5_756
Ni6 Ni7 Ni3 114.53(4) 5_756 5_756
Ni2 Ni7 Ni3 67.00(3) . 5_756
C3 Ni7 Ni1 111.37(18) . .
C1 Ni7 Ni1 55.75(18) . .
C2 Ni7 Ni1 147.54(18) . .
C2 Ni7 Ni1 53.69(17) 5_756 .
Ni7 Ni7 Ni1 101.50(5) 5_756 .
Ni4 Ni7 Ni1 91.59(4) . .
Ni6 Ni7 Ni1 112.06(4) 5_756 .
Ni2 Ni7 Ni1 66.82(3) . .
Ni3 Ni7 Ni1 130.90(4) 5_756 .
C3 Ni7 Ni5 53.90(18) . 5_756
C1 Ni7 Ni5 109.72(18) . 5_756
C2 Ni7 Ni5 54.12(17) . 5_756
C2 Ni7 Ni5 148.17(18) 5_756 5_756
Ni7 Ni7 Ni5 103.66(5) 5_756 5_756
Ni4 Ni7 Ni5 63.81(3) . 5_756
Ni6 Ni7 Ni5 67.22(3) 5_756 5_756
Ni2 Ni7 Ni5 113.04(4) . 5_756
Ni3 Ni7 Ni5 63.21(3) 5_756 5_756
Ni1 Ni7 Ni5 154.85(4) . 5_756
C3 Ni7 Ni3 174.09(18) . .
C1 Ni7 Ni3 59.65(17) . .
C2 Ni7 Ni3 85.25(18) . .
C2 Ni7 Ni3 61.06(18) 5_756 .
Ni7 Ni7 Ni3 61.13(4) 5_756 .
Ni4 Ni7 Ni3 116.70(4) . .
Ni6 Ni7 Ni3 67.64(3) 5_756 .
Ni2 Ni7 Ni3 112.68(4) . .
Ni3 Ni7 Ni3 124.08(4) 5_756 .
Ni1 Ni7 Ni3 62.72(3) . .
Ni5 Ni7 Ni3 131.51(4) 5_756 .
C8 Ni8 C19 94.6(3) . .
C8 Ni8 C1 156.8(3) . .
C19 Ni8 C1 108.0(3) . .
C8 Ni8 Ni1 145.7(2) . .
C19 Ni8 Ni1 51.64(19) . .
C1 Ni8 Ni1 56.34(17) . .
C8 Ni8 Ni4 108.1(2) . .
C19 Ni8 Ni4 123.46(19) . .
C1 Ni8 Ni4 54.69(17) . .
Ni1 Ni8 Ni4 89.85(4) . .
C8 Ni8 Co13 111.4(2) . .
C19 Ni8 Co13 151.8(2) . .
C1 Ni8 Co13 48.12(17) . .
Ni1 Ni8 Co13 102.93(4) . .
Ni4 Ni8 Co13 59.69(3) . .
C8 Ni8 Ni11 135.2(2) . .
C19 Ni8 Ni11 97.7(2) . .
C1 Ni8 Ni11 48.65(17) . .
Ni1 Ni8 Ni11 65.23(3) . .
Ni4 Ni8 Ni11 100.48(4) . .
Co13 Ni8 Ni11 56.28(3) . .
C6 Ni9 C18 104.0(3) . .
C6 Ni9 C3 139.7(3) . .
C18 Ni9 C3 112.9(3) . .
C6 Ni9 Ni2 155.8(2) . .
C18 Ni9 Ni2 51.84(19) . .
C3 Ni9 Ni2 63.16(18) . .
C6 Ni9 Ni4 100.6(2) . .
C18 Ni9 Ni4 144.74(19) . .
C3 Ni9 Ni4 56.67(17) . .
Ni2 Ni9 Ni4 101.18(4) . .
C6 Ni9 Co14 93.3(2) . .
C18 Ni9 Co14 141.58(19) . .
C3 Ni9 Co14 47.18(18) . .
Ni2 Ni9 Co14 106.74(4) . .
Ni4 Ni9 Co14 60.09(3) . .
C6 Ni9 Ni10 123.3(2) . .
C18 Ni9 Ni10 86.24(19) . .
C3 Ni9 Ni10 47.03(17) . .
Ni2 Ni9 Ni10 62.12(3) . .
Ni4 Ni9 Ni10 101.04(4) . .
Co14 Ni9 Ni10 55.91(3) . .
C17 Ni10 C20 100.0(3) . .
C17 Ni10 C3 159.6(3) . .
C20 Ni10 C3 99.8(3) . .
C17 Ni10 Co14 149.6(2) . .
C20 Ni10 Co14 49.6(2) . .
C3 Ni10 Co14 50.56(18) . .
C17 Ni10 Ni3 109.7(2) . 5_756
C20 Ni10 Ni3 134.6(2) . 5_756
C3 Ni10 Ni3 57.66(18) . 5_756
Co14 Ni10 Ni3 94.96(4) . 5_756
C17 Ni10 Ni2 100.9(2) . .
C20 Ni10 Ni2 142.47(19) . .
C3 Ni10 Ni2 59.87(18) . .
Co14 Ni10 Ni2 105.87(4) . .
Ni3 Ni10 Ni2 64.17(3) 5_756 .
C17 Ni10 Ni9 127.2(2) . .
C20 Ni10 Ni9 87.63(19) . .
C3 Ni10 Ni9 49.28(17) . .
Co14 Ni10 Ni9 61.97(3) . .
Ni3 Ni10 Ni9 99.99(4) 5_756 .
Ni2 Ni10 Ni9 54.97(3) . .
C11 Ni11 C1 150.6(3) . .
C11 Ni11 C12 94.8(3) . .
C1 Ni11 C12 107.4(2) . .
C11 Ni11 C10 92.3(3) . .
C1 Ni11 C10 94.9(3) . .
C12 Ni11 C10 116.0(3) . .
C11 Ni11 Ni3 141.0(2) . .
C1 Ni11 Ni3 60.43(16) . .
C12 Ni11 Ni3 47.47(19) . .
C10 Ni11 Ni3 111.62(19) . .
C11 Ni11 Co13 121.3(2) . .
C1 Ni11 Co13 50.94(17) . .
C12 Ni11 Co13 137.07(19) . .
C10 Ni11 Co13 47.00(19) . .
Ni3 Ni11 Co13 97.11(4) . .
C11 Ni11 Ni8 101.2(2) . .
C1 Ni11 Ni8 49.37(16) . .
C12 Ni11 Ni8 137.76(19) . .
C10 Ni11 Ni8 102.19(19) . .
Ni3 Ni11 Ni8 103.07(4) . .
Co13 Ni11 Ni8 61.79(3) . .
C11 Ni11 Ni1 115.2(2) . .
C1 Ni11 Ni1 50.49(17) . .
C12 Ni11 Ni1 84.38(19) . .
C10 Ni11 Ni1 145.0(2) . .
Ni3 Ni11 Ni1 60.15(3) . .
Co13 Ni11 Ni1 98.38(4) . .
Ni8 Ni11 Ni1 53.42(3) . .
C15 Co12 C13 95.6(3) . .
C15 Co12 C14 95.5(3) . .
C13 Co12 C14 105.7(3) . .
C15 Co12 C2 149.0(3) . 5_756
C13 Co12 C2 105.3(3) . 5_756
C14 Co12 C2 100.5(3) . 5_756
C15 Co12 Ni5 148.1(2) . .
C13 Co12 Ni5 52.8(2) . .
C14 Co12 Ni5 97.5(2) . .
C2 Co12 Ni5 55.26(17) 5_756 .
C15 Co12 Ni1 121.7(2) . .
C13 Co12 Ni1 135.7(2) . .
C14 Co12 Ni1 52.3(2) . .
C2 Co12 Ni1 54.37(17) 5_756 .
Ni5 Co12 Ni1 88.97(4) . .
C15 Co12 Ni2 98.5(2) . .
C13 Co12 Ni2 137.41(19) . .
C14 Co12 Ni2 112.6(2) . .
C2 Co12 Ni2 50.81(17) 5_756 .
Ni5 Co12 Ni2 103.16(4) . .
Ni1 Co12 Ni2 64.68(3) . .
C15 Co12 Ni6 111.2(2) . .
C13 Co12 Ni6 82.85(19) . .
C14 Co12 Ni6 151.3(2) . .
C2 Co12 Ni6 50.92(18) 5_756 .
Ni5 Co12 Ni6 65.41(3) . .
Ni1 Co12 Ni6 102.34(4) . .
Ni2 Co12 Ni6 54.58(3) . .
C9 Co13 C10 95.7(3) . .
C9 Co13 C21 99.5(3) . 5_756
C10 Co13 C21 98.8(3) . 5_756
C9 Co13 C1 139.9(3) . .
C10 Co13 C1 102.9(3) . .
C21 Co13 C1 112.1(3) 5_756 .
C9 Co13 Ni6 149.5(2) . 5_756
C10 Co13 Ni6 100.6(2) . 5_756
C21 Co13 Ni6 52.8(2) 5_756 5_756
C1 Co13 Ni6 60.18(17) . 5_756
C9 Co13 Ni11 121.2(2) . .
C10 Co13 Ni11 54.7(2) . .
C21 Co13 Ni11 131.2(2) 5_756 .
C1 Co13 Ni11 51.70(17) . .
Ni6 Co13 Ni11 89.18(4) 5_756 .
C9 Co13 Ni4 102.9(2) . .
C10 Co13 Ni4 157.0(2) . .
C21 Co13 Ni4 91.4(2) 5_756 .
C1 Co13 Ni4 54.07(17) . .
Ni6 Co13 Ni4 69.47(3) 5_756 .
Ni11 Co13 Ni4 103.33(4) . .
C9 Co13 Ni8 91.0(2) . .
C10 Co13 Ni8 109.0(2) . .
C21 Co13 Ni8 149.2(2) 5_756 .
C1 Co13 Ni8 49.53(16) . .
Ni6 Co13 Ni8 107.54(4) 5_756 .
Ni11 Co13 Ni8 61.94(3) . .
Ni4 Co13 Ni8 57.87(3) . .
C5 Co14 C4 99.8(3) . .
C5 Co14 C20 89.0(3) . .
C4 Co14 C20 101.9(3) . .
C5 Co14 C3 154.5(3) . .
C4 Co14 C3 101.3(3) . .
C20 Co14 C3 100.4(3) . .
C5 Co14 Ni10 136.3(2) . .
C4 Co14 Ni10 103.37(19) . .
C20 Co14 Ni10 50.31(19) . .
C3 Co14 Ni10 50.46(18) . .
C5 Co14 Ni5 134.7(2) . 5_756
C4 Co14 Ni5 52.79(19) . 5_756
C20 Co14 Ni5 128.1(2) . 5_756
C3 Co14 Ni5 54.21(17) . 5_756
Ni10 Co14 Ni5 88.40(4) . 5_756
C5 Co14 Ni4 103.8(2) . .
C4 Co14 Ni4 105.5(2) . .
C20 Co14 Ni4 147.09(19) . .
C3 Co14 Ni4 56.65(18) . .
Ni10 Co14 Ni4 104.96(4) . .
Ni5 Co14 Ni4 60.88(3) 5_756 .
C5 Co14 Ni9 108.1(2) . .
C4 Co14 Ni9 150.52(19) . .
C20 Co14 Ni9 88.13(19) . .
C3 Co14 Ni9 49.34(17) . .
Ni10 Co14 Ni9 62.11(3) . .
Ni5 Co14 Ni9 99.28(4) 5_756 .
Ni4 Co14 Ni9 59.17(3) . .
Ni7 C1 Co13 133.6(3) . .
Ni7 C1 Ni11 141.3(3) . .
Co13 C1 Ni11 77.4(2) . .
Ni7 C1 Ni8 119.3(3) . .
Co13 C1 Ni8 82.4(2) . .
Ni11 C1 Ni8 82.0(2) . .
Ni7 C1 Ni1 75.5(2) . .
Co13 C1 Ni1 148.9(3) . .
Ni11 C1 Ni1 82.9(2) . .
Ni8 C1 Ni1 71.21(19) . .
Ni7 C1 Ni4 71.2(2) . .
Co13 C1 Ni4 77.2(2) . .
Ni11 C1 Ni4 147.2(3) . .
Ni8 C1 Ni4 74.55(19) . .
Ni1 C1 Ni4 109.9(3) . .
Ni7 C1 Ni6 71.90(19) . 5_756
Co13 C1 Ni6 70.36(19) . 5_756
Ni11 C1 Ni6 108.8(3) . 5_756
Ni8 C1 Ni6 146.9(3) . 5_756
Ni1 C1 Ni6 139.7(3) . 5_756
Ni4 C1 Ni6 81.3(2) . 5_756
Ni7 C1 Ni3 73.33(19) . .
Co13 C1 Ni3 120.9(3) . .
Ni11 C1 Ni3 69.74(18) . .
Ni8 C1 Ni3 136.2(3) . .
Ni1 C1 Ni3 72.67(18) . .
Ni4 C1 Ni3 142.2(3) . .
Ni6 C1 Ni3 75.73(18) 5_756 .
Ni7 C2 Co12 144.0(3) . 5_756
Ni7 C2 Ni7 72.5(2) . 5_756
Co12 C2 Ni7 143.3(3) 5_756 5_756
Ni7 C2 Ni2 115.7(3) . 5_756
Co12 C2 Ni2 81.3(2) 5_756 5_756
Ni7 C2 Ni2 74.8(2) 5_756 5_756
Ni7 C2 Ni1 136.1(3) . 5_756
Co12 C2 Ni1 74.6(2) 5_756 5_756
Ni7 C2 Ni1 75.0(2) 5_756 5_756
Ni2 C2 Ni1 82.5(2) 5_756 5_756
Ni7 C2 Ni6 75.3(2) . 5_756
Co12 C2 Ni6 81.4(2) 5_756 5_756
Ni7 C2 Ni6 115.6(3) 5_756 5_756
Ni2 C2 Ni6 71.5(2) 5_756 5_756
Ni1 C2 Ni6 146.9(3) 5_756 5_756
Ni7 C2 Ni5 76.4(2) . 5_756
Co12 C2 Ni5 73.7(2) 5_756 5_756
Ni7 C2 Ni5 137.5(3) 5_756 5_756
Ni2 C2 Ni5 146.4(3) 5_756 5_756
Ni1 C2 Ni5 111.1(3) 5_756 5_756
Ni6 C2 Ni5 82.7(2) 5_756 5_756
Ni7 C2 Ni3 69.73(19) . 5_756
Co12 C2 Ni3 118.0(3) 5_756 5_756
Ni7 C2 Ni3 70.44(19) 5_756 5_756
Ni2 C2 Ni3 141.0(3) 5_756 5_756
Ni1 C2 Ni3 72.04(19) 5_756 5_756
Ni6 C2 Ni3 140.6(3) 5_756 5_756
Ni5 C2 Ni3 72.02(19) 5_756 5_756
Ni7 C3 Ni10 138.2(3) . .
Ni7 C3 Co14 142.4(3) . .
Ni10 C3 Co14 79.0(2) . .
Ni7 C3 Ni9 102.8(3) . .
Ni10 C3 Ni9 83.7(2) . .
Co14 C3 Ni9 83.5(2) . .
Ni7 C3 Ni5 78.5(2) . 5_756
Ni10 C3 Ni5 118.7(3) . 5_756
Co14 C3 Ni5 76.4(2) . 5_756
Ni9 C3 Ni5 145.5(3) . 5_756
Ni7 C3 Ni3 73.7(2) . 5_756
Ni10 C3 Ni3 74.9(2) . 5_756
Co14 C3 Ni3 124.7(3) . 5_756
Ni9 C3 Ni3 139.0(3) . 5_756
Ni5 C3 Ni3 75.04(19) 5_756 5_756
Ni7 C3 Ni4 69.36(19) . .
Ni10 C3 Ni4 149.3(3) . .
Co14 C3 Ni4 77.0(2) . .
Ni9 C3 Ni4 74.9(2) . .
Ni5 C3 Ni4 73.50(19) 5_756 .
Ni3 C3 Ni4 135.2(3) 5_756 .
Ni7 C3 Ni2 70.6(2) . .
Ni10 C3 Ni2 74.5(2) . .
Co14 C3 Ni2 142.0(3) . .
Ni9 C3 Ni2 67.06(17) . .
Ni5 C3 Ni2 140.8(3) 5_756 .
Ni3 C3 Ni2 73.59(18) 5_756 .
Ni4 C3 Ni2 115.2(2) . .
O4 C4 Co14 146.5(5) . .
O4 C4 Ni5 133.6(5) . 5_756
Co14 C4 Ni5 79.8(2) . 5_756
O5 C5 Co14 177.2(6) . .
O6 C6 Ni9 176.3(6) . .
O7 C7 Ni4 177.1(6) . .
O8 C8 Ni8 172.3(6) . .
O9 C9 Co13 177.5(6) . .
O10 C10 Co13 152.6(6) . .
O10 C10 Ni11 129.0(5) . .
Co13 C10 Ni11 78.3(3) . .
O11 C11 Ni11 179.3(7) . .
O12 C12 Ni3 149.6(6) . .
O12 C12 Ni11 130.4(5) . .
Ni3 C12 Ni11 78.8(3) . .
O13 C13 Co12 144.9(5) . .
O13 C13 Ni5 136.0(5) . .
Co12 C13 Ni5 79.1(3) . .
O14 C14 Co12 147.1(6) . .
O14 C14 Ni1 133.7(5) . .
Co12 C14 Ni1 79.3(3) . .
O15 C15 Co12 178.6(6) . .
O16 C16 Ni2 142.1(5) . .
O16 C16 Ni6 139.2(5) . .
Ni2 C16 Ni6 78.7(3) . .
O17 C17 Ni10 177.5(6) . .
O18 C18 Ni9 142.0(5) . .
O18 C18 Ni2 140.1(5) . .
Ni9 C18 Ni2 77.9(2) . .
O19 C19 Ni8 141.5(5) . .
O19 C19 Ni1 139.7(5) . .
Ni8 C19 Ni1 78.7(2) . .
O20 C20 Co14 141.4(5) . .
O20 C20 Ni10 138.3(5) . .
Co14 C20 Ni10 80.1(3) . .
O21 C21 Co13 148.4(5) . 5_756
O21 C21 Ni6 132.5(5) . .
Co13 C21 Ni6 79.0(2) 5_756 .
C103 N1 C105 112.1(7) . .
C103 N1 C101 111.2(6) . .
C105 N1 C101 106.2(5) . .
C103 N1 C107 106.8(6) . .
C105 N1 C107 110.3(6) . .
C101 N1 C107 110.3(6) . .
C102 C101 N1 116.8(6) . .
C102 C101 H10A 108.1 . .
N1 C101 H10A 108.1 . .
C102 C101 H10B 108.1 . .
N1 C101 H10B 108.1 . .
H10A C101 H10B 107.3 . .
C101 C102 H10C 109.5 . .
C101 C102 H10D 109.5 . .
H10C C102 H10D 109.5 . .
C101 C102 H10E 109.5 . .
H10C C102 H10E 109.5 . .
H10D C102 H10E 109.5 . .
N1 C103 C104 115.0(7) . .
N1 C103 H10F 108.5 . .
C104 C103 H10F 108.5 . .
N1 C103 H10G 108.5 . .
C104 C103 H10G 108.5 . .
H10F C103 H10G 107.5 . .
C103 C104 H10H 109.5 . .
C103 C104 H10I 109.5 . .
H10H C104 H10I 109.5 . .
C103 C104 H10J 109.5 . .
H10H C104 H10J 109.5 . .
H10I C104 H10J 109.5 . .
N1 C105 C106 114.7(7) . .
N1 C105 H10K 108.6 . .
C106 C105 H10K 108.6 . .
N1 C105 H10L 108.6 . .
C106 C105 H10L 108.6 . .
H10K C105 H10L 107.6 . .
C105 C106 H10M 109.5 . .
C105 C106 H10N 109.5 . .
H10M C106 H10N 109.5 . .
C105 C106 H10O 109.5 . .
H10M C106 H10O 109.5 . .
H10N C106 H10O 109.5 . .
C108 C107 N1 115.5(7) . .
C108 C107 H10P 108.4 . .
N1 C107 H10P 108.4 . .
C108 C107 H10Q 108.4 . .
N1 C107 H10Q 108.4 . .
H10P C107 H10Q 107.5 . .
C107 C108 H10R 109.5 . .
C107 C108 H10S 109.5 . .
H10R C108 H10S 109.5 . .
C107 C108 H10T 109.5 . .
H10R C108 H10T 109.5 . .
H10S C108 H10T 109.5 . .
C203 N2 C207 107.8(5) . .
C203 N2 C205 110.6(5) . .
C207 N2 C205 110.4(5) . .
C203 N2 C201 110.5(5) . .
C207 N2 C201 110.6(5) . .
C205 N2 C201 107.0(5) . .
C202 C201 N2 115.1(5) . .
C202 C201 H20A 108.5 . .
N2 C201 H20A 108.5 . .
C202 C201 H20B 108.5 . .
N2 C201 H20B 108.5 . .
H20A C201 H20B 107.5 . .
C201 C202 H20C 109.5 . .
C201 C202 H20D 109.5 . .
H20C C202 H20D 109.5 . .
C201 C202 H20E 109.5 . .
H20C C202 H20E 109.5 . .
H20D C202 H20E 109.5 . .
C204 C203 N2 115.1(6) . .
C204 C203 H20F 108.5 . .
N2 C203 H20F 108.5 . .
C204 C203 H20G 108.5 . .
N2 C203 H20G 108.5 . .
H20F C203 H20G 107.5 . .
C203 C204 H20H 109.5 . .
C203 C204 H20I 109.5 . .
H20H C204 H20I 109.5 . .
C203 C204 H20J 109.5 . .
H20H C204 H20J 109.5 . .
H20I C204 H20J 109.5 . .
C206 C205 N2 114.6(5) . .
C206 C205 H20K 108.6 . .
N2 C205 H20K 108.6 . .
C206 C205 H20L 108.6 . .
N2 C205 H20L 108.6 . .
H20K C205 H20L 107.6 . .
C205 C206 H20M 109.5 . .
C205 C206 H20N 109.5 . .
H20M C206 H20N 109.5 . .
C205 C206 H20O 109.5 . .
H20M C206 H20O 109.5 . .
H20N C206 H20O 109.5 . .
C208 C207 N2 115.9(6) . .
C208 C207 H20P 108.3 . .
N2 C207 H20P 108.3 . .
C208 C207 H20Q 108.3 . .
N2 C207 H20Q 108.3 . .
H20P C207 H20Q 107.4 . .
C207 C208 H20R 109.5 . .
C207 C208 H20S 109.5 . .
H20R C208 H20S 109.5 . .
C207 C208 H20T 109.5 . .
H20R C208 H20T 109.5 . .
H20S C208 H20T 109.5 . .

loop_
_geom_bond_atom_site_label_1
_geom_bond_atom_site_label_2
_geom_bond_distance
_geom_bond_site_symmetry_2
Ni1 C19 1.914(6) .
Ni1 C14 1.966(6) .
Ni1 C2 2.057(6) 5_756
Ni1 C1 2.105(6) .
Ni1 Ni8 2.3944(11) .
Ni1 Co12 2.4400(11) .
Ni1 Ni7 2.4660(11) .
Ni1 Ni3 2.5880(11) .
Ni1 Ni11 2.7074(12) .
Ni1 Ni2 2.7111(11) .
Ni2 C16 1.882(7) .
Ni2 C18 1.931(6) .
Ni2 C2 2.055(6) 5_756
Ni2 C3 2.327(6) .
Ni2 Ni9 2.4016(11) .
Ni2 Ni6 2.4080(11) .
Ni2 Ni7 2.4576(11) .
Ni2 Ni10 2.5925(11) .
Ni2 Co12 2.6200(11) .
Ni2 Ni3 2.7166(11) 5_756
Ni3 C12 1.829(7) .
Ni3 C3 2.206(6) 5_756
Ni3 C1 2.258(6) .
Ni3 C2 2.328(6) 5_756
Ni3 Ni11 2.4353(11) .
Ni3 Ni7 2.4646(11) 5_756
Ni3 Ni7 2.5066(11) .
Ni3 Ni10 2.5206(11) 5_756
Ni3 Ni5 2.5989(11) .
Ni3 Ni2 2.7166(11) 5_756
Ni3 Ni6 2.7612(11) 5_756
Ni4 C7 1.750(7) .
Ni4 C1 2.113(6) .
Ni4 C3 2.222(6) .
Ni4 Ni7 2.3513(11) .
Ni4 Ni8 2.4958(11) .
Ni4 Co13 2.5442(12) .
Ni4 Ni5 2.5637(11) 5_756
Ni4 Ni9 2.5672(11) .
Ni4 Co14 2.5916(12) .
Ni4 Ni6 2.8369(11) 5_756
Ni5 C13 1.969(6) .
Ni5 C4 1.994(6) 5_756
Ni5 C3 2.057(6) 5_756
Ni5 C2 2.079(6) 5_756
Ni5 Co12 2.4283(11) .
Ni5 Co14 2.4643(11) 5_756
Ni5 Ni7 2.4943(11) 5_756
Ni5 Ni4 2.5637(11) 5_756
Ni5 Ni6 2.7393(11) .
Ni6 C16 1.915(6) .
Ni6 C21 1.974(6) .
Ni6 C2 2.066(6) 5_756
Ni6 C1 2.241(6) 5_756
Ni6 Co13 2.4323(11) 5_756
Ni6 Ni7 2.4537(11) 5_756
Ni6 Co12 2.6315(11) .
Ni6 Ni3 2.7612(11) 5_756
Ni6 Ni4 2.8369(11) 5_756
Ni7 C3 1.881(6) .
Ni7 C1 1.914(6) .
Ni7 C2 1.949(6) .
Ni7 C2 1.992(6) 5_756
Ni7 Ni7 2.3310(16) 5_756
Ni7 Ni6 2.4537(11) 5_756
Ni7 Ni3 2.4646(11) 5_756
Ni7 Ni5 2.4943(11) 5_756
Ni8 C8 1.759(7) .
Ni8 C19 1.860(6) .
Ni8 C1 2.005(6) .
Ni8 Co13 2.6127(12) .
Ni8 Ni11 2.6164(11) .
Ni9 C6 1.758(8) .
Ni9 C18 1.890(6) .
Ni9 C3 1.991(6) .
Ni9 Co14 2.6081(12) .
Ni9 Ni10 2.6115(11) .
Ni10 C17 1.777(7) .
Ni10 C20 1.912(6) .
Ni10 C3 1.922(6) .
Ni10 Co14 2.4469(12) .
Ni10 Ni3 2.5206(11) 5_756
Ni11 C11 1.775(7) .
Ni11 C1 1.984(6) .
Ni11 C12 2.000(7) .
Ni11 C10 2.056(7) .
Ni11 Co13 2.4661(12) .
Co12 C15 1.770(7) .
Co12 C13 1.840(6) .
Co12 C14 1.857(7) .
Co12 C2 1.968(6) 5_756
Co13 C9 1.779(7) .
Co13 C10 1.842(7) .
Co13 C21 1.845(7) 5_756
Co13 C1 1.963(6) .
Co13 Ni6 2.4323(11) 5_756
Co14 C5 1.776(7) .
Co14 C4 1.842(6) .
Co14 C20 1.892(7) .
Co14 C3 1.925(6) .
Co14 Ni5 2.4643(11) 5_756
C1 Ni6 2.241(6) 5_756
C2 Co12 1.968(6) 5_756
C2 Ni7 1.992(6) 5_756
C2 Ni2 2.055(6) 5_756
C2 Ni1 2.057(6) 5_756
C2 Ni6 2.066(6) 5_756
C2 Ni5 2.079(6) 5_756
C2 Ni3 2.328(6) 5_756
C3 Ni5 2.057(6) 5_756
C3 Ni3 2.206(6) 5_756
C4 O4 1.170(7) .
C4 Ni5 1.994(6) 5_756
C5 O5 1.143(8) .
C6 O6 1.142(8) .
C7 O7 1.146(8) .
C8 O8 1.143(8) .
C9 O9 1.147(8) .
C10 O10 1.166(8) .
C11 O11 1.140(8) .
C12 O12 1.171(8) .
C13 O13 1.172(8) .
C14 O14 1.158(8) .
C15 O15 1.146(8) .
C16 O16 1.159(8) .
C17 O17 1.135(8) .
C18 O18 1.163(8) .
C19 O19 1.172(7) .
C20 O20 1.168(8) .
C21 O21 1.169(8) .
C21 Co13 1.845(7) 5_756
N1 C103 1.493(9) .
N1 C105 1.512(10) .
N1 C101 1.513(9) .
N1 C107 1.536(9) .
C101 C102 1.503(10) .
C101 H10A 0.9900 .
C101 H10B 0.9900 .
C102 H10C 0.9800 .
C102 H10D 0.9800 .
C102 H10E 0.9800 .
C103 C104 1.499(11) .
C103 H10F 0.9900 .
C103 H10G 0.9900 .
C104 H10H 0.9800 .
C104 H10I 0.9800 .
C104 H10J 0.9800 .
C105 C106 1.515(11) .
C105 H10K 0.9900 .
C105 H10L 0.9900 .
C106 H10M 0.9800 .
C106 H10N 0.9800 .
C106 H10O 0.9800 .
C107 C108 1.502(10) .
C107 H10P 0.9900 .
C107 H10Q 0.9900 .
C108 H10R 0.9800 .
C108 H10S 0.9800 .
C108 H10T 0.9800 .
N2 C203 1.505(8) .
N2 C207 1.506(8) .
N2 C205 1.523(8) .
N2 C201 1.524(8) .
C201 C202 1.507(9) .
C201 H20A 0.9900 .
C201 H20B 0.9900 .
C202 H20C 0.9800 .
C202 H20D 0.9800 .
C202 H20E 0.9800 .
C203 C204 1.503(9) .
C203 H20F 0.9900 .
C203 H20G 0.9900 .
C204 H20H 0.9800 .
C204 H20I 0.9800 .
C204 H20J 0.9800 .
C205 C206 1.492(9) .
C205 H20K 0.9900 .
C205 H20L 0.9900 .
C206 H20M 0.9800 .
C206 H20N 0.9800 .
C206 H20O 0.9800 .
C207 C208 1.504(10) .
C207 H20P 0.9900 .
C207 H20Q 0.9900 .
C208 H20R 0.9800 .
C208 H20S 0.9800 .
C208 H20T 0.9800 .

loop_
_geom_torsion_atom_site_label_1
_geom_torsion_atom_site_label_2
_geom_torsion_atom_site_label_3
_geom_torsion_atom_site_label_4
_geom_torsion
_geom_torsion_site_symmetry_1
_geom_torsion_site_symmetry_4
C19 Ni1 Ni2 C16 -106.3(3) . .
C14 Ni1 Ni2 C16 -17.8(3) . .
C2 Ni1 Ni2 C16 63.7(3) 5_756 .
C1 Ni1 Ni2 C16 147.5(3) . .
Ni8 Ni1 Ni2 C16 -158.4(3) . .
Co12 Ni1 Ni2 C16 1.7(3) . .
Ni7 Ni1 Ni2 C16 129.1(3) . .
Ni3 Ni1 Ni2 C16 89.7(3) . .
Ni11 Ni1 Ni2 C16 131.5(3) . .
C19 Ni1 Ni2 C18 -6.7(3) . .
C14 Ni1 Ni2 C18 81.9(3) . .
C2 Ni1 Ni2 C18 163.3(3) 5_756 .
C1 Ni1 Ni2 C18 -112.9(2) . .
Ni8 Ni1 Ni2 C18 -58.79(19) . .
Co12 Ni1 Ni2 C18 101.29(19) . .
Ni7 Ni1 Ni2 C18 -131.24(19) . .
Ni3 Ni1 Ni2 C18 -170.72(19) . .
Ni11 Ni1 Ni2 C18 -128.9(2) . .
C19 Ni1 Ni2 C2 -170.0(3) . 5_756
C14 Ni1 Ni2 C2 -81.5(3) . 5_756
C1 Ni1 Ni2 C2 83.8(3) . 5_756
Ni8 Ni1 Ni2 C2 137.9(2) . 5_756
Co12 Ni1 Ni2 C2 -62.0(2) . 5_756
Ni7 Ni1 Ni2 C2 65.4(2) . 5_756
Ni3 Ni1 Ni2 C2 25.9(2) . 5_756
Ni11 Ni1 Ni2 C2 67.8(2) . 5_756
C19 Ni1 Ni2 C3 91.7(2) . .
C14 Ni1 Ni2 C3 -179.7(2) . .
C2 Ni1 Ni2 C3 -98.3(3) 5_756 .
C1 Ni1 Ni2 C3 -14.5(2) . .
Ni8 Ni1 Ni2 C3 39.61(15) . .
Co12 Ni1 Ni2 C3 -160.31(15) . .
Ni7 Ni1 Ni2 C3 -32.85(15) . .
Ni3 Ni1 Ni2 C3 -72.32(15) . .
Ni11 Ni1 Ni2 C3 -30.49(16) . .
C19 Ni1 Ni2 Ni9 43.1(2) . .
C14 Ni1 Ni2 Ni9 131.6(2) . .
C2 Ni1 Ni2 Ni9 -146.9(2) 5_756 .
C1 Ni1 Ni2 Ni9 -63.14(16) . .
Ni8 Ni1 Ni2 Ni9 -9.02(4) . .
Co12 Ni1 Ni2 Ni9 151.07(4) . .
Ni7 Ni1 Ni2 Ni9 -81.47(4) . .
Ni3 Ni1 Ni2 Ni9 -120.95(4) . .
Ni11 Ni1 Ni2 Ni9 -79.12(7) . .
C19 Ni1 Ni2 Ni6 -152.9(2) . .
C14 Ni1 Ni2 Ni6 -64.4(2) . .
C2 Ni1 Ni2 Ni6 17.1(2) 5_756 .
C1 Ni1 Ni2 Ni6 100.81(16) . .
Ni8 Ni1 Ni2 Ni6 154.93(4) . .
Co12 Ni1 Ni2 Ni6 -44.99(4) . .
Ni7 Ni1 Ni2 Ni6 82.47(4) . .
Ni3 Ni1 Ni2 Ni6 43.00(4) . .
Ni11 Ni1 Ni2 Ni6 84.83(7) . .
C19 Ni1 Ni2 Ni7 124.6(2) . .
C14 Ni1 Ni2 Ni7 -146.9(2) . .
C2 Ni1 Ni2 Ni7 -65.4(2) 5_756 .
C1 Ni1 Ni2 Ni7 18.34(16) . .
Ni8 Ni1 Ni2 Ni7 72.45(4) . .
Co12 Ni1 Ni2 Ni7 -127.46(4) . .
Ni3 Ni1 Ni2 Ni7 -39.47(3) . .
Ni11 Ni1 Ni2 Ni7 2.35(7) . .
C19 Ni1 Ni2 Ni10 76.2(2) . .
C14 Ni1 Ni2 Ni10 164.7(2) . .
C2 Ni1 Ni2 Ni10 -113.8(2) 5_756 .
C1 Ni1 Ni2 Ni10 -30.04(17) . .
Ni8 Ni1 Ni2 Ni10 24.07(7) . .
Co12 Ni1 Ni2 Ni10 -175.84(6) . .
Ni7 Ni1 Ni2 Ni10 -48.38(5) . .
Ni3 Ni1 Ni2 Ni10 -87.85(6) . .
Ni11 Ni1 Ni2 Ni10 -46.03(10) . .
C19 Ni1 Ni2 Co12 -108.0(2) . .
C14 Ni1 Ni2 Co12 -19.4(2) . .
C2 Ni1 Ni2 Co12 62.0(2) 5_756 .
C1 Ni1 Ni2 Co12 145.80(16) . .
Ni8 Ni1 Ni2 Co12 -160.09(5) . .
Ni7 Ni1 Ni2 Co12 127.46(4) . .
Ni3 Ni1 Ni2 Co12 87.99(4) . .
Ni11 Ni1 Ni2 Co12 129.81(8) . .
C19 Ni1 Ni2 Ni3 139.9(2) . 5_756
C14 Ni1 Ni2 Ni3 -131.5(2) . 5_756
C2 Ni1 Ni2 Ni3 -50.1(2) 5_756 5_756
C1 Ni1 Ni2 Ni3 33.68(16) . 5_756
Ni8 Ni1 Ni2 Ni3 87.80(5) . 5_756
Co12 Ni1 Ni2 Ni3 -112.11(4) . 5_756
Ni7 Ni1 Ni2 Ni3 15.35(4) . 5_756
Ni3 Ni1 Ni2 Ni3 -24.13(5) . 5_756
Ni11 Ni1 Ni2 Ni3 17.70(8) . 5_756
C19 Ni1 Ni3 C12 51.9(4) . .
C14 Ni1 Ni3 C12 -48.7(3) . .
C2 Ni1 Ni3 C12 -135.5(3) 5_756 .
C1 Ni1 Ni3 C12 105.7(3) . .
Ni8 Ni1 Ni3 C12 85.3(2) . .
Co12 Ni1 Ni3 C12 -97.0(2) . .
Ni7 Ni1 Ni3 C12 163.9(2) . .
Ni11 Ni1 Ni3 C12 48.4(2) . .
Ni2 Ni1 Ni3 C12 -158.1(2) . .
C19 Ni1 Ni3 C3 167.1(4) . 5_756
C14 Ni1 Ni3 C3 66.5(3) . 5_756
C2 Ni1 Ni3 C3 -20.3(3) 5_756 5_756
C1 Ni1 Ni3 C3 -139.1(3) . 5_756
Ni8 Ni1 Ni3 C3 -159.5(2) . 5_756
Co12 Ni1 Ni3 C3 18.2(2) . 5_756
Ni7 Ni1 Ni3 C3 -80.9(2) . 5_756
Ni11 Ni1 Ni3 C3 163.6(2) . 5_756
Ni2 Ni1 Ni3 C3 -42.9(2) . 5_756
C19 Ni1 Ni3 C1 -53.8(4) . .
C14 Ni1 Ni3 C1 -154.5(3) . .
C2 Ni1 Ni3 C1 118.8(3) 5_756 .
Ni8 Ni1 Ni3 C1 -20.42(19) . .
Co12 Ni1 Ni3 C1 157.28(19) . .
Ni7 Ni1 Ni3 C1 58.19(19) . .
Ni11 Ni1 Ni3 C1 -57.34(19) . .
Ni2 Ni1 Ni3 C1 96.18(19) . .
C19 Ni1 Ni3 C2 -172.6(4) . 5_756
C14 Ni1 Ni3 C2 86.8(3) . 5_756
C1 Ni1 Ni3 C2 -118.8(3) . 5_756
Ni8 Ni1 Ni3 C2 -139.19(19) . 5_756
Co12 Ni1 Ni3 C2 38.51(19) . 5_756
Ni7 Ni1 Ni3 C2 -60.57(19) . 5_756
Ni11 Ni1 Ni3 C2 -176.10(19) . 5_756
Ni2 Ni1 Ni3 C2 -22.59(19) . 5_756
C19 Ni1 Ni3 Ni11 3.5(4) . .
C14 Ni1 Ni3 Ni11 -97.1(2) . .
C2 Ni1 Ni3 Ni11 176.10(19) 5_756 .
C1 Ni1 Ni3 Ni11 57.34(19) . .
Ni8 Ni1 Ni3 Ni11 36.91(4) . .
Co12 Ni1 Ni3 Ni11 -145.38(4) . .
Ni7 Ni1 Ni3 Ni11 115.53(4) . .
Ni2 Ni1 Ni3 Ni11 153.52(4) . .
C19 Ni1 Ni3 Ni7 -156.4(4) . 5_756
C14 Ni1 Ni3 Ni7 103.0(2) . 5_756
C2 Ni1 Ni3 Ni7 16.21(19) 5_756 5_756
C1 Ni1 Ni3 Ni7 -102.55(19) . 5_756
Ni8 Ni1 Ni3 Ni7 -122.98(4) . 5_756
Co12 Ni1 Ni3 Ni7 54.73(4) . 5_756
Ni7 Ni1 Ni3 Ni7 -44.36(4) . 5_756
Ni11 Ni1 Ni3 Ni7 -159.89(4) . 5_756
Ni2 Ni1 Ni3 Ni7 -6.38(4) . 5_756
C19 Ni1 Ni3 Ni7 -112.0(4) . .
C14 Ni1 Ni3 Ni7 147.3(2) . .
C2 Ni1 Ni3 Ni7 60.57(19) 5_756 .
C1 Ni1 Ni3 Ni7 -58.19(19) . .
Ni8 Ni1 Ni3 Ni7 -78.62(4) . .
Co12 Ni1 Ni3 Ni7 99.09(4) . .
Ni11 Ni1 Ni3 Ni7 -115.53(4) . .
Ni2 Ni1 Ni3 Ni7 37.98(3) . .
C19 Ni1 Ni3 Ni10 98.3(4) . 5_756
C14 Ni1 Ni3 Ni10 -2.3(2) . 5_756
C2 Ni1 Ni3 Ni10 -89.1(2) 5_756 5_756
C1 Ni1 Ni3 Ni10 152.1(2) . 5_756
Ni8 Ni1 Ni3 Ni10 131.70(11) . 5_756
Co12 Ni1 Ni3 Ni10 -50.60(13) . 5_756
Ni7 Ni1 Ni3 Ni10 -149.68(12) . 5_756
Ni11 Ni1 Ni3 Ni10 94.79(12) . 5_756
Ni2 Ni1 Ni3 Ni10 -111.70(12) . 5_756
C19 Ni1 Ni3 Ni5 145.9(4) . .
C14 Ni1 Ni3 Ni5 45.2(2) . .
C2 Ni1 Ni3 Ni5 -41.56(19) 5_756 .
C1 Ni1 Ni3 Ni5 -160.32(19) . .
Ni8 Ni1 Ni3 Ni5 179.25(4) . .
Co12 Ni1 Ni3 Ni5 -3.04(3) . .
Ni7 Ni1 Ni3 Ni5 -102.13(4) . .
Ni11 Ni1 Ni3 Ni5 142.34(4) . .
Ni2 Ni1 Ni3 Ni5 -64.15(4) . .
C19 Ni1 Ni3 Ni2 -114.8(4) . 5_756
C14 Ni1 Ni3 Ni2 144.5(2) . 5_756
C2 Ni1 Ni3 Ni2 57.8(2) 5_756 5_756
C1 Ni1 Ni3 Ni2 -61.0(2) . 5_756
Ni8 Ni1 Ni3 Ni2 -81.44(6) . 5_756
Co12 Ni1 Ni3 Ni2 96.27(6) . 5_756
Ni7 Ni1 Ni3 Ni2 -2.82(6) . 5_756
Ni11 Ni1 Ni3 Ni2 -118.35(6) . 5_756
Ni2 Ni1 Ni3 Ni2 35.17(7) . 5_756
C19 Ni1 Ni3 Ni6 -73.8(4) . 5_756
C14 Ni1 Ni3 Ni6 -174.4(2) . 5_756
C2 Ni1 Ni3 Ni6 98.81(19) 5_756 5_756
C1 Ni1 Ni3 Ni6 -19.95(19) . 5_756
Ni8 Ni1 Ni3 Ni6 -40.38(4) . 5_756
Co12 Ni1 Ni3 Ni6 137.33(4) . 5_756
Ni7 Ni1 Ni3 Ni6 38.24(3) . 5_756
Ni11 Ni1 Ni3 Ni6 -77.29(3) . 5_756
Ni2 Ni1 Ni3 Ni6 76.22(4) . 5_756
C12 Ni3 Ni5 C13 70.4(3) . .
C3 Ni3 Ni5 C13 -178.5(3) 5_756 .
C1 Ni3 Ni5 C13 -40.3(3) . .
C2 Ni3 Ni5 C13 -61.6(3) 5_756 .
Ni11 Ni3 Ni5 C13 26.8(3) . .
Ni7 Ni3 Ni5 C13 -120.6(3) 5_756 .
Ni7 Ni3 Ni5 C13 -76.8(3) . .
Ni10 Ni3 Ni5 C13 144.7(3) 5_756 .
Ni1 Ni3 Ni5 C13 -20.4(3) . .
Ni2 Ni3 Ni5 C13 -158.6(3) 5_756 .
Ni6 Ni3 Ni5 C13 -115.7(3) 5_756 .
C12 Ni3 Ni5 C4 -30.8(3) . 5_756
C3 Ni3 Ni5 C4 80.3(3) 5_756 5_756
C1 Ni3 Ni5 C4 -141.5(3) . 5_756
C2 Ni3 Ni5 C4 -162.9(3) 5_756 5_756
Ni11 Ni3 Ni5 C4 -74.44(19) . 5_756
Ni7 Ni3 Ni5 C4 138.14(19) 5_756 5_756
Ni7 Ni3 Ni5 C4 -178.00(19) . 5_756
Ni10 Ni3 Ni5 C4 43.44(19) 5_756 5_756
Ni1 Ni3 Ni5 C4 -121.64(19) . 5_756
Ni2 Ni3 Ni5 C4 100.15(19) 5_756 5_756
Ni6 Ni3 Ni5 C4 143.03(19) 5_756 5_756
C12 Ni3 Ni5 C3 -111.1(3) . 5_756
C1 Ni3 Ni5 C3 138.2(3) . 5_756
C2 Ni3 Ni5 C3 116.8(3) 5_756 5_756
Ni11 Ni3 Ni5 C3 -154.7(2) . 5_756
Ni7 Ni3 Ni5 C3 57.9(2) 5_756 5_756
Ni7 Ni3 Ni5 C3 101.7(2) . 5_756
Ni10 Ni3 Ni5 C3 -36.8(2) 5_756 5_756
Ni1 Ni3 Ni5 C3 158.1(2) . 5_756
Ni2 Ni3 Ni5 C3 19.9(2) 5_756 5_756
Ni6 Ni3 Ni5 C3 62.7(2) 5_756 5_756
C12 Ni3 Ni5 C2 132.1(3) . 5_756
C3 Ni3 Ni5 C2 -116.8(3) 5_756 5_756
C1 Ni3 Ni5 C2 21.4(3) . 5_756
Ni11 Ni3 Ni5 C2 88.4(2) . 5_756
Ni7 Ni3 Ni5 C2 -59.0(2) 5_756 5_756
Ni7 Ni3 Ni5 C2 -15.1(2) . 5_756
Ni10 Ni3 Ni5 C2 -153.7(2) 5_756 5_756
Ni1 Ni3 Ni5 C2 41.2(2) . 5_756
Ni2 Ni3 Ni5 C2 -97.0(2) 5_756 5_756
Ni6 Ni3 Ni5 C2 -54.1(2) 5_756 5_756
C12 Ni3 Ni5 Co12 93.9(2) . .
C3 Ni3 Ni5 Co12 -155.0(2) 5_756 .
C1 Ni3 Ni5 Co12 -16.8(2) . .
C2 Ni3 Ni5 Co12 -38.2(2) 5_756 .
Ni11 Ni3 Ni5 Co12 50.26(6) . .
Ni7 Ni3 Ni5 Co12 -97.16(4) 5_756 .
Ni7 Ni3 Ni5 Co12 -53.30(4) . .
Ni10 Ni3 Ni5 Co12 168.13(4) 5_756 .
Ni1 Ni3 Ni5 Co12 3.06(3) . .
Ni2 Ni3 Ni5 Co12 -135.15(4) 5_756 .
Ni6 Ni3 Ni5 Co12 -92.27(6) 5_756 .
C12 Ni3 Ni5 Co14 -76.8(2) . 5_756
C3 Ni3 Ni5 Co14 34.3(2) 5_756 5_756
C1 Ni3 Ni5 Co14 172.51(19) . 5_756
C2 Ni3 Ni5 Co14 151.1(2) 5_756 5_756
Ni11 Ni3 Ni5 Co14 -120.41(5) . 5_756
Ni7 Ni3 Ni5 Co14 92.17(4) 5_756 5_756
Ni7 Ni3 Ni5 Co14 136.03(4) . 5_756
Ni10 Ni3 Ni5 Co14 -2.54(4) 5_756 5_756
Ni1 Ni3 Ni5 Co14 -167.61(4) . 5_756
Ni2 Ni3 Ni5 Co14 54.17(4) 5_756 5_756
Ni6 Ni3 Ni5 Co14 97.06(6) 5_756 5_756
C12 Ni3 Ni5 Ni7 -168.9(2) . 5_756
C3 Ni3 Ni5 Ni7 -57.9(2) 5_756 5_756
C1 Ni3 Ni5 Ni7 80.3(2) . 5_756
C2 Ni3 Ni5 Ni7 59.0(2) 5_756 5_756
Ni11 Ni3 Ni5 Ni7 147.42(6) . 5_756
Ni7 Ni3 Ni5 Ni7 43.86(4) . 5_756
Ni10 Ni3 Ni5 Ni7 -94.71(4) 5_756 5_756
Ni1 Ni3 Ni5 Ni7 100.22(4) . 5_756
Ni2 Ni3 Ni5 Ni7 -37.99(3) 5_756 5_756
Ni6 Ni3 Ni5 Ni7 4.89(6) 5_756 5_756
C12 Ni3 Ni5 Ni4 -138.5(2) . 5_756
C3 Ni3 Ni5 Ni4 -27.4(2) 5_756 5_756
C1 Ni3 Ni5 Ni4 110.8(2) . 5_756
C2 Ni3 Ni5 Ni4 89.4(2) 5_756 5_756
Ni11 Ni3 Ni5 Ni4 177.89(5) . 5_756
Ni7 Ni3 Ni5 Ni4 30.46(3) 5_756 5_756
Ni7 Ni3 Ni5 Ni4 74.32(4) . 5_756
Ni10 Ni3 Ni5 Ni4 -64.24(4) 5_756 5_756
Ni1 Ni3 Ni5 Ni4 130.68(4) . 5_756
Ni2 Ni3 Ni5 Ni4 -7.53(4) 5_756 5_756
Ni6 Ni3 Ni5 Ni4 35.35(7) 5_756 5_756
C12 Ni3 Ni5 Ni6 155.0(2) . .
C3 Ni3 Ni5 Ni6 -93.9(2) 5_756 .
C1 Ni3 Ni5 Ni6 44.3(2) . .
C2 Ni3 Ni5 Ni6 22.9(2) 5_756 .
Ni11 Ni3 Ni5 Ni6 111.39(5) . .
Ni7 Ni3 Ni5 Ni6 -36.03(3) 5_756 .
Ni7 Ni3 Ni5 Ni6 7.83(4) . .
Ni10 Ni3 Ni5 Ni6 -130.74(4) 5_756 .
Ni1 Ni3 Ni5 Ni6 64.19(4) . .
Ni2 Ni3 Ni5 Ni6 -74.03(4) 5_756 .
Ni6 Ni3 Ni5 Ni6 -31.14(7) 5_756 .
C18 Ni2 Ni6 C16 33.0(4) . .
C2 Ni2 Ni6 C16 152.2(3) 5_756 .
C3 Ni2 Ni6 C16 -127.3(3) . .
Ni9 Ni2 Ni6 C16 -134.6(3) . .
Ni7 Ni2 Ni6 C16 -167.6(3) . .
Ni10 Ni2 Ni6 C16 -78.3(3) . .
Co12 Ni2 Ni6 C16 96.2(3) . .
Ni1 Ni2 Ni6 C16 136.4(3) . .
Ni3 Ni2 Ni6 C16 -114.8(3) 5_756 .
C16 Ni2 Ni6 C21 -9.7(4) . .
C18 Ni2 Ni6 C21 23.3(4) . .
C2 Ni2 Ni6 C21 142.5(4) 5_756 .
C3 Ni2 Ni6 C21 -136.9(3) . .
Ni9 Ni2 Ni6 C21 -144.3(3) . .
Ni7 Ni2 Ni6 C21 -177.2(3) . .
Ni10 Ni2 Ni6 C21 -88.0(3) . .
Co12 Ni2 Ni6 C21 86.6(3) . .
Ni1 Ni2 Ni6 C21 126.8(3) . .
Ni3 Ni2 Ni6 C21 -124.5(3) 5_756 .
C16 Ni2 Ni6 C2 -152.2(3) . 5_756
C18 Ni2 Ni6 C2 -119.2(4) . 5_756
C3 Ni2 Ni6 C2 80.5(3) . 5_756
Ni9 Ni2 Ni6 C2 73.2(3) . 5_756
Ni7 Ni2 Ni6 C2 40.3(2) . 5_756
Ni10 Ni2 Ni6 C2 129.5(2) . 5_756
Co12 Ni2 Ni6 C2 -56.0(2) . 5_756
Ni1 Ni2 Ni6 C2 -15.7(2) . 5_756
Ni3 Ni2 Ni6 C2 93.0(2) 5_756 5_756
C16 Ni2 Ni6 C1 126.7(3) . 5_756
C18 Ni2 Ni6 C1 159.7(4) . 5_756
C2 Ni2 Ni6 C1 -81.1(3) 5_756 5_756
C3 Ni2 Ni6 C1 -0.6(2) . 5_756
Ni9 Ni2 Ni6 C1 -7.9(3) . 5_756
Ni7 Ni2 Ni6 C1 -40.89(17) . 5_756
Ni10 Ni2 Ni6 C1 48.37(17) . 5_756
Co12 Ni2 Ni6 C1 -137.10(17) . 5_756
Ni1 Ni2 Ni6 C1 -96.88(17) . 5_756
Ni3 Ni2 Ni6 C1 11.82(17) 5_756 5_756
C16 Ni2 Ni6 Co13 74.1(3) . 5_756
C18 Ni2 Ni6 Co13 107.1(3) . 5_756
C2 Ni2 Ni6 Co13 -133.7(2) 5_756 5_756
C3 Ni2 Ni6 Co13 -53.16(18) . 5_756
Ni9 Ni2 Ni6 Co13 -60.5(2) . 5_756
Ni7 Ni2 Ni6 Co13 -93.43(8) . 5_756
Ni10 Ni2 Ni6 Co13 -4.17(9) . 5_756
Co12 Ni2 Ni6 Co13 170.36(8) . 5_756
Ni1 Ni2 Ni6 Co13 -149.42(7) . 5_756
Ni3 Ni2 Ni6 Co13 -40.72(7) 5_756 5_756
C16 Ni2 Ni6 Ni7 168.3(3) . 5_756
C18 Ni2 Ni6 Ni7 -158.7(3) . 5_756
C2 Ni2 Ni6 Ni7 -39.5(2) 5_756 5_756
C3 Ni2 Ni6 Ni7 40.98(17) . 5_756
Ni9 Ni2 Ni6 Ni7 33.67(18) . 5_756
Ni7 Ni2 Ni6 Ni7 0.71(5) . 5_756
Ni10 Ni2 Ni6 Ni7 89.97(4) . 5_756
Co12 Ni2 Ni6 Ni7 -95.50(4) . 5_756
Ni1 Ni2 Ni6 Ni7 -55.28(4) . 5_756
Ni3 Ni2 Ni6 Ni7 53.42(3) 5_756 5_756
C16 Ni2 Ni6 Co12 -96.2(3) . .
C18 Ni2 Ni6 Co12 -63.2(3) . .
C2 Ni2 Ni6 Co12 56.0(2) 5_756 .
C3 Ni2 Ni6 Co12 136.48(17) . .
Ni9 Ni2 Ni6 Co12 129.17(17) . .
Ni7 Ni2 Ni6 Co12 96.22(4) . .
Ni10 Ni2 Ni6 Co12 -174.53(4) . .
Ni1 Ni2 Ni6 Co12 40.22(3) . .
Ni3 Ni2 Ni6 Co12 148.92(4) 5_756 .
C16 Ni2 Ni6 Ni5 -135.6(3) . .
C18 Ni2 Ni6 Ni5 -102.6(3) . .
C2 Ni2 Ni6 Ni5 16.6(2) 5_756 .
C3 Ni2 Ni6 Ni5 97.10(17) . .
Ni9 Ni2 Ni6 Ni5 89.79(17) . .
Ni7 Ni2 Ni6 Ni5 56.84(4) . .
Ni10 Ni2 Ni6 Ni5 146.09(4) . .
Co12 Ni2 Ni6 Ni5 -39.38(3) . .
Ni1 Ni2 Ni6 Ni5 0.84(4) . .
Ni3 Ni2 Ni6 Ni5 109.54(4) 5_756 .
C16 Ni2 Ni6 Ni3 114.8(3) . 5_756
C18 Ni2 Ni6 Ni3 147.9(3) . 5_756
C2 Ni2 Ni6 Ni3 -93.0(2) 5_756 5_756
C3 Ni2 Ni6 Ni3 -12.44(16) . 5_756
Ni9 Ni2 Ni6 Ni3 -19.75(17) . 5_756
Ni7 Ni2 Ni6 Ni3 -52.71(3) . 5_756
Ni10 Ni2 Ni6 Ni3 36.55(3) . 5_756
Co12 Ni2 Ni6 Ni3 -148.92(4) . 5_756
Ni1 Ni2 Ni6 Ni3 -108.70(4) . 5_756
C16 Ni2 Ni6 Ni4 178.4(3) . 5_756
C18 Ni2 Ni6 Ni4 -148.6(3) . 5_756
C2 Ni2 Ni6 Ni4 -29.4(2) 5_756 5_756
C3 Ni2 Ni6 Ni4 51.14(18) . 5_756
Ni9 Ni2 Ni6 Ni4 43.8(2) . 5_756
Ni7 Ni2 Ni6 Ni4 10.88(7) . 5_756
Ni10 Ni2 Ni6 Ni4 100.13(6) . 5_756
Co12 Ni2 Ni6 Ni4 -85.34(6) . 5_756
Ni1 Ni2 Ni6 Ni4 -45.12(7) . 5_756
Ni3 Ni2 Ni6 Ni4 63.58(6) 5_756 5_756
C13 Ni5 Ni6 C16 47.7(3) . .
C4 Ni5 Ni6 C16 102.2(5) 5_756 .
C3 Ni5 Ni6 C16 -145.4(3) 5_756 .
C2 Ni5 Ni6 C16 -63.0(3) 5_756 .
Co12 Ni5 Ni6 C16 -0.9(3) . .
Co14 Ni5 Ni6 C16 168.6(3) 5_756 .
Ni7 Ni5 Ni6 C16 -126.4(3) 5_756 .
Ni4 Ni5 Ni6 C16 169.5(3) 5_756 .
Ni3 Ni5 Ni6 C16 -89.3(3) . .
C13 Ni5 Ni6 C21 -54.3(3) . .
C4 Ni5 Ni6 C21 0.2(4) 5_756 .
C3 Ni5 Ni6 C21 112.6(3) 5_756 .
C2 Ni5 Ni6 C21 -165.0(3) 5_756 .
Co12 Ni5 Ni6 C21 -102.83(19) . .
Co14 Ni5 Ni6 C21 66.6(2) 5_756 .
Ni7 Ni5 Ni6 C21 131.6(2) 5_756 .
Ni4 Ni5 Ni6 C21 67.52(19) 5_756 .
Ni3 Ni5 Ni6 C21 168.68(19) . .
C13 Ni5 Ni6 C2 110.7(3) . 5_756
C4 Ni5 Ni6 C2 165.2(4) 5_756 5_756
C3 Ni5 Ni6 C2 -82.5(3) 5_756 5_756
Co12 Ni5 Ni6 C2 62.1(2) . 5_756
Co14 Ni5 Ni6 C2 -128.5(2) 5_756 5_756
Ni7 Ni5 Ni6 C2 -63.4(2) 5_756 5_756
Ni4 Ni5 Ni6 C2 -127.5(2) 5_756 5_756
Ni3 Ni5 Ni6 C2 -26.4(2) . 5_756
C13 Ni5 Ni6 C1 -152.1(2) . 5_756
C4 Ni5 Ni6 C1 -97.6(4) 5_756 5_756
C3 Ni5 Ni6 C1 14.8(2) 5_756 5_756
C2 Ni5 Ni6 C1 97.3(3) 5_756 5_756
Co12 Ni5 Ni6 C1 159.39(15) . 5_756
Co14 Ni5 Ni6 C1 -31.20(16) 5_756 5_756
Ni7 Ni5 Ni6 C1 33.82(15) 5_756 5_756
Ni4 Ni5 Ni6 C1 -30.25(15) 5_756 5_756
Ni3 Ni5 Ni6 C1 70.91(15) . 5_756
C13 Ni5 Ni6 Ni2 92.82(19) . .
C4 Ni5 Ni6 Ni2 147.3(4) 5_756 .
C3 Ni5 Ni6 Ni2 -100.33(17) 5_756 .
C2 Ni5 Ni6 Ni2 -17.9(2) 5_756 .
Co12 Ni5 Ni6 Ni2 44.26(4) . .
Co14 Ni5 Ni6 Ni2 -146.32(5) 5_756 .
Ni7 Ni5 Ni6 Ni2 -81.30(4) 5_756 .
Ni4 Ni5 Ni6 Ni2 -145.38(4) 5_756 .
Ni3 Ni5 Ni6 Ni2 -44.22(4) . .
C13 Ni5 Ni6 Co13 -104.36(19) . 5_756
C4 Ni5 Ni6 Co13 -49.9(4) 5_756 5_756
C3 Ni5 Ni6 Co13 62.49(18) 5_756 5_756
C2 Ni5 Ni6 Co13 145.0(2) 5_756 5_756
Co12 Ni5 Ni6 Co13 -152.91(5) . 5_756
Co14 Ni5 Ni6 Co13 16.50(6) 5_756 5_756
Ni7 Ni5 Ni6 Co13 81.52(4) 5_756 5_756
Ni4 Ni5 Ni6 Co13 17.44(4) 5_756 5_756
Ni3 Ni5 Ni6 Co13 118.60(4) . 5_756
C13 Ni5 Ni6 Ni7 174.12(19) . 5_756
C4 Ni5 Ni6 Ni7 -131.4(4) 5_756 5_756
C3 Ni5 Ni6 Ni7 -19.03(17) 5_756 5_756
C2 Ni5 Ni6 Ni7 63.4(2) 5_756 5_756
Co12 Ni5 Ni6 Ni7 125.57(4) . 5_756
Co14 Ni5 Ni6 Ni7 -65.02(5) 5_756 5_756
Ni4 Ni5 Ni6 Ni7 -64.08(3) 5_756 5_756
Ni3 Ni5 Ni6 Ni7 37.08(3) . 5_756
C13 Ni5 Ni6 Co12 48.55(19) . .
C4 Ni5 Ni6 Co12 103.0(4) 5_756 .
C3 Ni5 Ni6 Co12 -144.59(17) 5_756 .
C2 Ni5 Ni6 Co12 -62.1(2) 5_756 .
Co14 Ni5 Ni6 Co12 169.41(6) 5_756 .
Ni7 Ni5 Ni6 Co12 -125.57(4) 5_756 .
Ni4 Ni5 Ni6 Co12 170.36(4) 5_756 .
Ni3 Ni5 Ni6 Co12 -88.48(4) . .
C13 Ni5 Ni6 Ni3 157.68(19) . 5_756
C4 Ni5 Ni6 Ni3 -147.8(4) 5_756 5_756
C3 Ni5 Ni6 Ni3 -35.47(18) 5_756 5_756
C2 Ni5 Ni6 Ni3 47.0(2) 5_756 5_756
Co12 Ni5 Ni6 Ni3 109.13(4) . 5_756
Co14 Ni5 Ni6 Ni3 -81.46(5) 5_756 5_756
Ni7 Ni5 Ni6 Ni3 -16.44(4) 5_756 5_756
Ni4 Ni5 Ni6 Ni3 -80.52(4) 5_756 5_756
Ni3 Ni5 Ni6 Ni3 20.64(5) . 5_756
C13 Ni5 Ni6 Ni4 -121.80(19) . 5_756
C4 Ni5 Ni6 Ni4 -67.3(4) 5_756 5_756
C3 Ni5 Ni6 Ni4 45.05(17) 5_756 5_756
C2 Ni5 Ni6 Ni4 127.5(2) 5_756 5_756
Co12 Ni5 Ni6 Ni4 -170.36(4) . 5_756
Co14 Ni5 Ni6 Ni4 -0.94(4) 5_756 5_756
Ni7 Ni5 Ni6 Ni4 64.08(3) 5_756 5_756
Ni3 Ni5 Ni6 Ni4 101.16(4) . 5_756
C7 Ni4 Ni7 C3 42(4) . .
C1 Ni4 Ni7 C3 160.7(3) . .
Ni8 Ni4 Ni7 C3 123.7(2) . .
Co13 Ni4 Ni7 C3 -174.1(2) . .
Ni5 Ni4 Ni7 C3 -61.1(2) 5_756 .
Ni9 Ni4 Ni7 C3 46.4(2) . .
Co14 Ni4 Ni7 C3 -12.2(2) . .
Ni6 Ni4 Ni7 C3 -133.9(2) 5_756 .
C7 Ni4 Ni7 C1 -119(4) . .
C3 Ni4 Ni7 C1 -160.7(3) . .
Ni8 Ni4 Ni7 C1 -37.0(2) . .
Co13 Ni4 Ni7 C1 25.3(2) . .
Ni5 Ni4 Ni7 C1 138.2(2) 5_756 .
Ni9 Ni4 Ni7 C1 -114.2(2) . .
Co14 Ni4 Ni7 C1 -172.9(2) . .
Ni6 Ni4 Ni7 C1 65.4(2) 5_756 .
C7 Ni4 Ni7 C2 134(4) . .
C1 Ni4 Ni7 C2 -106.9(3) . .
C3 Ni4 Ni7 C2 92.5(3) . .
Ni8 Ni4 Ni7 C2 -143.88(19) . .
Co13 Ni4 Ni7 C2 -81.60(19) . .
Ni5 Ni4 Ni7 C2 31.32(19) 5_756 .
Ni9 Ni4 Ni7 C2 138.88(19) . .
Co14 Ni4 Ni7 C2 80.25(19) . .
Ni6 Ni4 Ni7 C2 -41.45(19) 5_756 .
C7 Ni4 Ni7 C2 -55(4) . 5_756
C1 Ni4 Ni7 C2 63.8(4) . 5_756
C3 Ni4 Ni7 C2 -96.8(4) . 5_756
Ni8 Ni4 Ni7 C2 26.8(3) . 5_756
Co13 Ni4 Ni7 C2 89.1(3) . 5_756
Ni5 Ni4 Ni7 C2 -157.9(3) 5_756 5_756
Ni9 Ni4 Ni7 C2 -50.4(3) . 5_756
Co14 Ni4 Ni7 C2 -109.0(3) . 5_756
Ni6 Ni4 Ni7 C2 129.3(3) 5_756 5_756
C7 Ni4 Ni7 Ni7 150(4) . 5_756
C1 Ni4 Ni7 Ni7 -91.1(3) . 5_756
C3 Ni4 Ni7 Ni7 108.2(3) . 5_756
Ni8 Ni4 Ni7 Ni7 -128.1(2) . 5_756
Co13 Ni4 Ni7 Ni7 -65.9(2) . 5_756
Ni5 Ni4 Ni7 Ni7 47.1(2) 5_756 5_756
Ni9 Ni4 Ni7 Ni7 154.6(2) . 5_756
Co14 Ni4 Ni7 Ni7 96.0(2) . 5_756
Ni6 Ni4 Ni7 Ni7 -25.72(19) 5_756 5_756
C7 Ni4 Ni7 Ni6 176(47) . 5_756
C1 Ni4 Ni7 Ni6 -65.4(2) . 5_756
C3 Ni4 Ni7 Ni6 133.9(2) . 5_756
Ni8 Ni4 Ni7 Ni6 -102.43(4) . 5_756
Co13 Ni4 Ni7 Ni6 -40.15(3) . 5_756
Ni5 Ni4 Ni7 Ni6 72.78(3) 5_756 5_756
Ni9 Ni4 Ni7 Ni6 -179.67(4) . 5_756
Co14 Ni4 Ni7 Ni6 121.70(4) . 5_756
C7 Ni4 Ni7 Ni2 -5(4) . .
C1 Ni4 Ni7 Ni2 113.6(2) . .
C3 Ni4 Ni7 Ni2 -47.1(2) . .
Ni8 Ni4 Ni7 Ni2 76.57(4) . .
Co13 Ni4 Ni7 Ni2 138.85(4) . .
Ni5 Ni4 Ni7 Ni2 -108.23(4) 5_756 .
Ni9 Ni4 Ni7 Ni2 -0.67(4) . .
Co14 Ni4 Ni7 Ni2 -59.31(4) . .
Ni6 Ni4 Ni7 Ni2 179.00(5) 5_756 .
C7 Ni4 Ni7 Ni3 67(4) . 5_756
C1 Ni4 Ni7 Ni3 -174.6(2) . 5_756
C3 Ni4 Ni7 Ni3 24.7(2) . 5_756
Ni8 Ni4 Ni7 Ni3 148.41(4) . 5_756
Co13 Ni4 Ni7 Ni3 -149.31(4) . 5_756
Ni5 Ni4 Ni7 Ni3 -36.39(4) 5_756 5_756
Ni9 Ni4 Ni7 Ni3 71.16(4) . 5_756
Co14 Ni4 Ni7 Ni3 12.53(5) . 5_756
Ni6 Ni4 Ni7 Ni3 -109.16(5) 5_756 5_756
C7 Ni4 Ni7 Ni1 -72(4) . .
C1 Ni4 Ni7 Ni1 47.2(2) . .
C3 Ni4 Ni7 Ni1 -113.4(2) . .
Ni8 Ni4 Ni7 Ni1 10.25(4) . .
Co13 Ni4 Ni7 Ni1 72.53(4) . .
Ni5 Ni4 Ni7 Ni1 -174.55(4) 5_756 .
Ni9 Ni4 Ni7 Ni1 -67.00(3) . .
Co14 Ni4 Ni7 Ni1 -125.63(4) . .
Ni6 Ni4 Ni7 Ni1 112.68(4) 5_756 .
C7 Ni4 Ni7 Ni5 103(4) . 5_756
C1 Ni4 Ni7 Ni5 -138.2(2) . 5_756
C3 Ni4 Ni7 Ni5 61.1(2) . 5_756
Ni8 Ni4 Ni7 Ni5 -175.20(4) . 5_756
Co13 Ni4 Ni7 Ni5 -112.92(4) . 5_756
Ni9 Ni4 Ni7 Ni5 107.55(4) . 5_756
Co14 Ni4 Ni7 Ni5 48.92(3) . 5_756
Ni6 Ni4 Ni7 Ni5 -72.78(3) 5_756 5_756
C7 Ni4 Ni7 Ni3 -132(4) . .
C1 Ni4 Ni7 Ni3 -12.8(2) . .
C3 Ni4 Ni7 Ni3 -173.5(2) . .
Ni8 Ni4 Ni7 Ni3 -49.80(5) . .
Co13 Ni4 Ni7 Ni3 12.48(5) . .
Ni5 Ni4 Ni7 Ni3 125.40(5) 5_756 .
Ni9 Ni4 Ni7 Ni3 -127.04(4) . .
Co14 Ni4 Ni7 Ni3 174.32(4) . .
Ni6 Ni4 Ni7 Ni3 52.63(4) 5_756 .
C16 Ni2 Ni7 C3 110.5(4) . .
C18 Ni2 Ni7 C3 -68.3(3) . .
C2 Ni2 Ni7 C3 167.7(3) 5_756 .
Ni9 Ni2 Ni7 C3 -45.8(2) . .
Ni6 Ni2 Ni7 C3 125.5(2) . .
Ni10 Ni2 Ni7 C3 16.5(2) . .
Co12 Ni2 Ni7 C3 -171.7(2) . .
Ni1 Ni2 Ni7 C3 -131.3(2) . .
Ni3 Ni2 Ni7 C3 65.9(2) 5_756 .
C16 Ni2 Ni7 C1 -140.8(4) . .
C18 Ni2 Ni7 C1 40.4(3) . .
C2 Ni2 Ni7 C1 -83.6(3) 5_756 .
C3 Ni2 Ni7 C1 108.7(3) . .
Ni9 Ni2 Ni7 C1 62.9(2) . .
Ni6 Ni2 Ni7 C1 -125.8(2) . .
Ni10 Ni2 Ni7 C1 125.2(2) . .
Co12 Ni2 Ni7 C1 -63.0(2) . .
Ni1 Ni2 Ni7 C1 -22.6(2) . .
Ni3 Ni2 Ni7 C1 174.6(2) 5_756 .
C16 Ni2 Ni7 C2 27.6(4) . .
C18 Ni2 Ni7 C2 -151.1(3) . .
C2 Ni2 Ni7 C2 84.9(3) 5_756 .
C3 Ni2 Ni7 C2 -82.9(3) . .
Ni9 Ni2 Ni7 C2 -128.7(2) . .
Ni6 Ni2 Ni7 C2 42.6(2) . .
Ni10 Ni2 Ni7 C2 -66.3(2) . .
Co12 Ni2 Ni7 C2 105.4(2) . .
Ni1 Ni2 Ni7 C2 145.9(2) . .
Ni3 Ni2 Ni7 C2 -17.0(2) 5_756 .
C16 Ni2 Ni7 C2 -57.2(4) . 5_756
C18 Ni2 Ni7 C2 124.0(3) . 5_756
C3 Ni2 Ni7 C2 -167.7(3) . 5_756
Ni9 Ni2 Ni7 C2 146.5(2) . 5_756
Ni6 Ni2 Ni7 C2 -42.2(2) . 5_756
Ni10 Ni2 Ni7 C2 -151.2(2) . 5_756
Co12 Ni2 Ni7 C2 20.5(2) . 5_756
Ni1 Ni2 Ni7 C2 61.0(2) . 5_756
Ni3 Ni2 Ni7 C2 -101.9(2) 5_756 5_756
C16 Ni2 Ni7 Ni7 -15.7(3) . 5_756
C18 Ni2 Ni7 Ni7 165.5(2) . 5_756
C2 Ni2 Ni7 Ni7 41.5(2) 5_756 5_756
C3 Ni2 Ni7 Ni7 -126.2(2) . 5_756
Ni9 Ni2 Ni7 Ni7 -172.02(5) . 5_756
Ni6 Ni2 Ni7 Ni7 -0.75(5) . 5_756
Ni10 Ni2 Ni7 Ni7 -109.71(5) . 5_756
Co12 Ni2 Ni7 Ni7 62.05(5) . 5_756
Ni1 Ni2 Ni7 Ni7 102.49(5) . 5_756
Ni3 Ni2 Ni7 Ni7 -60.35(4) 5_756 5_756
C16 Ni2 Ni7 Ni4 157.0(3) . .
C18 Ni2 Ni7 Ni4 -21.7(2) . .
C2 Ni2 Ni7 Ni4 -145.8(2) 5_756 .
C3 Ni2 Ni7 Ni4 46.5(2) . .
Ni9 Ni2 Ni7 Ni4 0.72(4) . .
Ni6 Ni2 Ni7 Ni4 171.99(4) . .
Ni10 Ni2 Ni7 Ni4 63.03(4) . .
Co12 Ni2 Ni7 Ni4 -125.21(4) . .
Ni1 Ni2 Ni7 Ni4 -84.77(4) . .
Ni3 Ni2 Ni7 Ni4 112.39(4) 5_756 .
C16 Ni2 Ni7 Ni6 -173.5(14) . 5_756
C18 Ni2 Ni7 Ni6 7.8(14) . 5_756
C2 Ni2 Ni7 Ni6 -116.2(14) 5_756 5_756
C3 Ni2 Ni7 Ni6 76.0(14) . 5_756
Ni9 Ni2 Ni7 Ni6 30.2(14) . 5_756
Ni6 Ni2 Ni7 Ni6 -158.5(14) . 5_756
Ni10 Ni2 Ni7 Ni6 92.6(14) . 5_756
Co12 Ni2 Ni7 Ni6 -95.7(14) . 5_756
Ni1 Ni2 Ni7 Ni6 -55.2(14) . 5_756
Ni3 Ni2 Ni7 Ni6 141.9(14) 5_756 5_756
C16 Ni2 Ni7 Ni3 44.6(3) . 5_756
C18 Ni2 Ni7 Ni3 -134.1(2) . 5_756
C2 Ni2 Ni7 Ni3 101.9(2) 5_756 5_756
C3 Ni2 Ni7 Ni3 -65.9(2) . 5_756
Ni9 Ni2 Ni7 Ni3 -111.67(4) . 5_756
Ni6 Ni2 Ni7 Ni3 59.61(3) . 5_756
Ni10 Ni2 Ni7 Ni3 -49.36(3) . 5_756
Co12 Ni2 Ni7 Ni3 122.40(4) . 5_756
Ni1 Ni2 Ni7 Ni3 162.84(4) . 5_756
C16 Ni2 Ni7 Ni1 -118.2(3) . .
C18 Ni2 Ni7 Ni1 63.0(2) . .
C2 Ni2 Ni7 Ni1 -61.0(2) 5_756 .
C3 Ni2 Ni7 Ni1 131.3(2) . .
Ni9 Ni2 Ni7 Ni1 85.49(3) . .
Ni6 Ni2 Ni7 Ni1 -103.24(4) . .
Ni10 Ni2 Ni7 Ni1 147.80(4) . .
Co12 Ni2 Ni7 Ni1 -40.44(3) . .
Ni3 Ni2 Ni7 Ni1 -162.84(4) 5_756 .
C16 Ni2 Ni7 Ni5 89.2(3) . 5_756
C18 Ni2 Ni7 Ni5 -89.6(2) . 5_756
C2 Ni2 Ni7 Ni5 146.4(2) 5_756 5_756
C3 Ni2 Ni7 Ni5 -21.3(2) . 5_756
Ni9 Ni2 Ni7 Ni5 -67.12(4) . 5_756
Ni6 Ni2 Ni7 Ni5 104.15(4) . 5_756
Ni10 Ni2 Ni7 Ni5 -4.81(4) . 5_756
Co12 Ni2 Ni7 Ni5 166.95(4) . 5_756
Ni1 Ni2 Ni7 Ni5 -152.61(5) . 5_756
Ni3 Ni2 Ni7 Ni5 44.55(4) 5_756 5_756
C16 Ni2 Ni7 Ni3 -74.2(3) . .
C18 Ni2 Ni7 Ni3 107.0(2) . .
C2 Ni2 Ni7 Ni3 -17.0(2) 5_756 .
C3 Ni2 Ni7 Ni3 175.3(2) . .
Ni9 Ni2 Ni7 Ni3 129.49(4) . .
Ni6 Ni2 Ni7 Ni3 -59.24(5) . .
Ni10 Ni2 Ni7 Ni3 -168.20(4) . .
Co12 Ni2 Ni7 Ni3 3.56(5) . .
Ni1 Ni2 Ni7 Ni3 44.00(4) . .
Ni3 Ni2 Ni7 Ni3 -118.84(4) 5_756 .
C19 Ni1 Ni7 C3 -38.0(3) . .
C14 Ni1 Ni7 C3 113.1(4) . .
C2 Ni1 Ni7 C3 107.2(3) 5_756 .
C1 Ni1 Ni7 C3 -109.7(3) . .
Ni8 Ni1 Ni7 C3 -71.3(2) . .
Co12 Ni1 Ni7 C3 90.9(2) . .
Ni3 Ni1 Ni7 C3 179.9(2) . .
Ni11 Ni1 Ni7 C3 -132.6(2) . .
Ni2 Ni1 Ni7 C3 46.1(2) . .
C19 Ni1 Ni7 C1 71.7(3) . .
C14 Ni1 Ni7 C1 -137.2(4) . .
C2 Ni1 Ni7 C1 -143.1(3) 5_756 .
Ni8 Ni1 Ni7 C1 38.4(2) . .
Co12 Ni1 Ni7 C1 -159.4(2) . .
Ni3 Ni1 Ni7 C1 -70.3(2) . .
Ni11 Ni1 Ni7 C1 -22.9(2) . .
Ni2 Ni1 Ni7 C1 155.8(2) . .
C19 Ni1 Ni7 C2 152.2(4) . .
C14 Ni1 Ni7 C2 -56.7(5) . .
C2 Ni1 Ni7 C2 -62.6(5) 5_756 .
C1 Ni1 Ni7 C2 80.5(4) . .
Ni8 Ni1 Ni7 C2 118.9(3) . .
Co12 Ni1 Ni7 C2 -78.9(3) . .
Ni3 Ni1 Ni7 C2 10.2(3) . .
Ni11 Ni1 Ni7 C2 57.6(3) . .
Ni2 Ni1 Ni7 C2 -123.7(3) . .
C19 Ni1 Ni7 C2 -145.2(3) . 5_756
C14 Ni1 Ni7 C2 5.9(4) . 5_756
C1 Ni1 Ni7 C2 143.1(3) . 5_756
Ni8 Ni1 Ni7 C2 -178.5(2) . 5_756
Co12 Ni1 Ni7 C2 -16.3(2) . 5_756
Ni3 Ni1 Ni7 C2 72.7(2) . 5_756
Ni11 Ni1 Ni7 C2 120.2(2) . 5_756
Ni2 Ni1 Ni7 C2 -61.1(2) . 5_756
C19 Ni1 Ni7 Ni7 -169.2(2) . 5_756
C14 Ni1 Ni7 Ni7 -18.1(4) . 5_756
C2 Ni1 Ni7 Ni7 -24.0(2) 5_756 5_756
C1 Ni1 Ni7 Ni7 119.1(2) . 5_756
Ni8 Ni1 Ni7 Ni7 157.50(5) . 5_756
Co12 Ni1 Ni7 Ni7 -40.34(6) . 5_756
Ni3 Ni1 Ni7 Ni7 48.75(4) . 5_756
Ni11 Ni1 Ni7 Ni7 96.19(5) . 5_756
Ni2 Ni1 Ni7 Ni7 -85.10(5) . 5_756
C19 Ni1 Ni7 Ni4 22.6(2) . .
C14 Ni1 Ni7 Ni4 173.7(4) . .
C2 Ni1 Ni7 Ni4 167.8(2) 5_756 .
C1 Ni1 Ni7 Ni4 -49.1(2) . .
Ni8 Ni1 Ni7 Ni4 -10.69(4) . .
Co12 Ni1 Ni7 Ni4 151.48(4) . .
Ni3 Ni1 Ni7 Ni4 -119.43(4) . .
Ni11 Ni1 Ni7 Ni4 -72.00(4) . .
Ni2 Ni1 Ni7 Ni4 106.72(4) . .
C19 Ni1 Ni7 Ni6 94.2(2) . 5_756
C14 Ni1 Ni7 Ni6 -114.7(4) . 5_756
C2 Ni1 Ni7 Ni6 -120.6(2) 5_756 5_756
C1 Ni1 Ni7 Ni6 22.5(2) . 5_756
Ni8 Ni1 Ni7 Ni6 60.87(4) . 5_756
Co12 Ni1 Ni7 Ni6 -136.96(4) . 5_756
Ni3 Ni1 Ni7 Ni6 -47.87(4) . 5_756
Ni11 Ni1 Ni7 Ni6 -0.43(4) . 5_756
Ni2 Ni1 Ni7 Ni6 178.28(5) . 5_756
C19 Ni1 Ni7 Ni2 -84.1(2) . .
C14 Ni1 Ni7 Ni2 67.0(4) . .
C2 Ni1 Ni7 Ni2 61.1(2) 5_756 .
C1 Ni1 Ni7 Ni2 -155.8(2) . .
Ni8 Ni1 Ni7 Ni2 -117.41(4) . .
Co12 Ni1 Ni7 Ni2 44.76(4) . .
Ni3 Ni1 Ni7 Ni2 133.85(4) . .
Ni11 Ni1 Ni7 Ni2 -178.72(4) . .
C19 Ni1 Ni7 Ni3 -105.2(2) . 5_756
C14 Ni1 Ni7 Ni3 45.9(4) . 5_756
C2 Ni1 Ni7 Ni3 40.1(2) 5_756 5_756
C1 Ni1 Ni7 Ni3 -176.9(2) . 5_756
Ni8 Ni1 Ni7 Ni3 -138.46(5) . 5_756
Co12 Ni1 Ni7 Ni3 23.70(6) . 5_756
Ni3 Ni1 Ni7 Ni3 112.80(5) . 5_756
Ni11 Ni1 Ni7 Ni3 160.23(5) . 5_756
Ni2 Ni1 Ni7 Ni3 -21.05(5) . 5_756
C19 Ni1 Ni7 Ni5 11.0(3) . 5_756
C14 Ni1 Ni7 Ni5 162.1(4) . 5_756
C2 Ni1 Ni7 Ni5 156.3(2) 5_756 5_756
C1 Ni1 Ni7 Ni5 -60.7(2) . 5_756
Ni8 Ni1 Ni7 Ni5 -22.26(11) . 5_756
Co12 Ni1 Ni7 Ni5 139.91(10) . 5_756
Ni3 Ni1 Ni7 Ni5 -131.00(11) . 5_756
Ni11 Ni1 Ni7 Ni5 -83.57(10) . 5_756
Ni2 Ni1 Ni7 Ni5 95.15(10) . 5_756
C19 Ni1 Ni7 Ni3 142.0(2) . .
C14 Ni1 Ni7 Ni3 -66.9(4) . .
C2 Ni1 Ni7 Ni3 -72.7(2) 5_756 .
C1 Ni1 Ni7 Ni3 70.3(2) . .
Ni8 Ni1 Ni7 Ni3 108.74(4) . .
Co12 Ni1 Ni7 Ni3 -89.09(4) . .
Ni11 Ni1 Ni7 Ni3 47.43(3) . .
Ni2 Ni1 Ni7 Ni3 -133.85(4) . .
C12 Ni3 Ni7 C3 -29.9(19) . .
C3 Ni3 Ni7 C3 126.6(17) 5_756 .
C1 Ni3 Ni7 C3 -64.9(18) . .
C2 Ni3 Ni7 C3 61.0(18) 5_756 .
Ni11 Ni3 Ni7 C3 -56.0(18) . .
Ni7 Ni3 Ni7 C3 122.2(18) 5_756 .
Ni10 Ni3 Ni7 C3 164.1(18) 5_756 .
Ni1 Ni3 Ni7 C3 -0.5(18) . .
Ni5 Ni3 Ni7 C3 76.4(18) . .
Ni2 Ni3 Ni7 C3 177.6(18) 5_756 .
Ni6 Ni3 Ni7 C3 -132.5(18) 5_756 .
C12 Ni3 Ni7 C1 35.0(4) . .
C3 Ni3 Ni7 C1 -168.5(3) 5_756 .
C2 Ni3 Ni7 C1 126.0(3) 5_756 .
Ni11 Ni3 Ni7 C1 9.0(2) . .
Ni7 Ni3 Ni7 C1 -172.9(2) 5_756 .
Ni10 Ni3 Ni7 C1 -131.0(2) 5_756 .
Ni1 Ni3 Ni7 C1 64.4(2) . .
Ni5 Ni3 Ni7 C1 141.3(2) . .
Ni2 Ni3 Ni7 C1 -117.5(2) 5_756 .
Ni6 Ni3 Ni7 C1 -67.6(2) 5_756 .
C12 Ni3 Ni7 C2 156.0(4) . .
C3 Ni3 Ni7 C2 -47.5(2) 5_756 .
C1 Ni3 Ni7 C2 121.0(3) . .
C2 Ni3 Ni7 C2 -113.0(2) 5_756 .
Ni11 Ni3 Ni7 C2 130.01(18) . .
Ni7 Ni3 Ni7 C2 -51.84(17) 5_756 .
Ni10 Ni3 Ni7 C2 -9.98(18) 5_756 .
Ni1 Ni3 Ni7 C2 -174.55(18) . .
Ni5 Ni3 Ni7 C2 -97.62(18) . .
Ni2 Ni3 Ni7 C2 3.56(17) 5_756 .
Ni6 Ni3 Ni7 C2 53.45(17) 5_756 .
C12 Ni3 Ni7 C2 -91.0(4) . 5_756
C3 Ni3 Ni7 C2 65.5(2) 5_756 5_756
C1 Ni3 Ni7 C2 -126.0(3) . 5_756
Ni11 Ni3 Ni7 C2 -117.0(2) . 5_756
Ni7 Ni3 Ni7 C2 61.2(2) 5_756 5_756
Ni10 Ni3 Ni7 C2 103.0(2) 5_756 5_756
Ni1 Ni3 Ni7 C2 -61.6(2) . 5_756
Ni5 Ni3 Ni7 C2 15.4(2) . 5_756
Ni2 Ni3 Ni7 C2 116.6(2) 5_756 5_756
Ni6 Ni3 Ni7 C2 166.4(2) 5_756 5_756
C12 Ni3 Ni7 Ni7 -152.1(4) . 5_756
C3 Ni3 Ni7 Ni7 4.37(16) 5_756 5_756
C1 Ni3 Ni7 Ni7 172.9(2) . 5_756
C2 Ni3 Ni7 Ni7 -61.2(2) 5_756 5_756
Ni11 Ni3 Ni7 Ni7 -178.16(5) . 5_756
Ni10 Ni3 Ni7 Ni7 41.85(7) 5_756 5_756
Ni1 Ni3 Ni7 Ni7 -122.72(5) . 5_756
Ni5 Ni3 Ni7 Ni7 -45.79(4) . 5_756
Ni2 Ni3 Ni7 Ni7 55.40(4) 5_756 5_756
Ni6 Ni3 Ni7 Ni7 105.29(5) 5_756 5_756
C12 Ni3 Ni7 Ni4 47.6(4) . .
C3 Ni3 Ni7 Ni4 -155.88(16) 5_756 .
C1 Ni3 Ni7 Ni4 12.6(2) . .
C2 Ni3 Ni7 Ni4 138.6(2) 5_756 .
Ni11 Ni3 Ni7 Ni4 21.59(5) . .
Ni7 Ni3 Ni7 Ni4 -160.25(7) 5_756 .
Ni10 Ni3 Ni7 Ni4 -118.39(6) 5_756 .
Ni1 Ni3 Ni7 Ni4 77.03(4) . .
Ni5 Ni3 Ni7 Ni4 153.96(4) . .
Ni2 Ni3 Ni7 Ni4 -104.85(4) 5_756 .
Ni6 Ni3 Ni7 Ni4 -54.96(4) 5_756 .
C12 Ni3 Ni7 Ni6 102.6(4) . 5_756
C3 Ni3 Ni7 Ni6 -100.91(16) 5_756 5_756
C1 Ni3 Ni7 Ni6 67.6(2) . 5_756
C2 Ni3 Ni7 Ni6 -166.4(2) 5_756 5_756
Ni11 Ni3 Ni7 Ni6 76.56(4) . 5_756
Ni7 Ni3 Ni7 Ni6 -105.29(5) 5_756 5_756
Ni10 Ni3 Ni7 Ni6 -63.43(6) 5_756 5_756
Ni1 Ni3 Ni7 Ni6 132.00(4) . 5_756
Ni5 Ni3 Ni7 Ni6 -151.07(4) . 5_756
Ni2 Ni3 Ni7 Ni6 -49.89(3) 5_756 5_756
C12 Ni3 Ni7 Ni2 -75.3(4) . .
C3 Ni3 Ni7 Ni2 81.16(16) 5_756 .
C1 Ni3 Ni7 Ni2 -110.3(2) . .
C2 Ni3 Ni7 Ni2 15.6(2) 5_756 .
Ni11 Ni3 Ni7 Ni2 -101.37(4) . .
Ni7 Ni3 Ni7 Ni2 76.78(5) 5_756 .
Ni10 Ni3 Ni7 Ni2 118.64(6) 5_756 .
Ni1 Ni3 Ni7 Ni2 -45.93(4) . .
Ni5 Ni3 Ni7 Ni2 31.00(5) . .
Ni2 Ni3 Ni7 Ni2 132.18(3) 5_756 .
Ni6 Ni3 Ni7 Ni2 -177.93(5) 5_756 .
C12 Ni3 Ni7 Ni3 -152.1(4) . 5_756
C3 Ni3 Ni7 Ni3 4.37(16) 5_756 5_756
C1 Ni3 Ni7 Ni3 172.9(2) . 5_756
C2 Ni3 Ni7 Ni3 -61.2(2) 5_756 5_756
Ni11 Ni3 Ni7 Ni3 -178.16(5) . 5_756
Ni7 Ni3 Ni7 Ni3 0.0 5_756 5_756
Ni10 Ni3 Ni7 Ni3 41.85(7) 5_756 5_756
Ni1 Ni3 Ni7 Ni3 -122.72(5) . 5_756
Ni5 Ni3 Ni7 Ni3 -45.79(4) . 5_756
Ni2 Ni3 Ni7 Ni3 55.40(4) 5_756 5_756
Ni6 Ni3 Ni7 Ni3 105.29(5) 5_756 5_756
C12 Ni3 Ni7 Ni1 -29.4(4) . .
C3 Ni3 Ni7 Ni1 127.09(16) 5_756 .
C1 Ni3 Ni7 Ni1 -64.4(2) . .
C2 Ni3 Ni7 Ni1 61.6(2) 5_756 .
Ni11 Ni3 Ni7 Ni1 -55.44(3) . .
Ni7 Ni3 Ni7 Ni1 122.72(5) 5_756 .
Ni10 Ni3 Ni7 Ni1 164.57(7) 5_756 .
Ni5 Ni3 Ni7 Ni1 76.93(4) . .
Ni2 Ni3 Ni7 Ni1 178.12(4) 5_756 .
Ni6 Ni3 Ni7 Ni1 -132.00(4) 5_756 .
C12 Ni3 Ni7 Ni5 125.2(4) . 5_756
C3 Ni3 Ni7 Ni5 -78.28(16) 5_756 5_756
C1 Ni3 Ni7 Ni5 90.2(2) . 5_756
C2 Ni3 Ni7 Ni5 -143.8(2) 5_756 5_756
Ni11 Ni3 Ni7 Ni5 99.19(6) . 5_756
Ni7 Ni3 Ni7 Ni5 -82.65(6) 5_756 5_756
Ni10 Ni3 Ni7 Ni5 -40.80(9) 5_756 5_756
Ni1 Ni3 Ni7 Ni5 154.63(6) . 5_756
Ni5 Ni3 Ni7 Ni5 -128.44(5) . 5_756
Ni2 Ni3 Ni7 Ni5 -27.25(6) 5_756 5_756
Ni6 Ni3 Ni7 Ni5 22.64(5) 5_756 5_756
C19 Ni1 Ni8 C8 -11.6(4) . .
C14 Ni1 Ni8 C8 -49.9(5) . .
C2 Ni1 Ni8 C8 131.5(5) 5_756 .
C1 Ni1 Ni8 C8 169.3(4) . .
Co12 Ni1 Ni8 C8 17.7(4) . .
Ni7 Ni1 Ni8 C8 133.3(4) . .
Ni3 Ni1 Ni8 C8 -169.1(4) . .
Ni11 Ni1 Ni8 C8 -135.2(4) . .
Ni2 Ni1 Ni8 C8 80.6(4) . .
C14 Ni1 Ni8 C19 -38.2(4) . .
C2 Ni1 Ni8 C19 143.1(4) 5_756 .
C1 Ni1 Ni8 C19 -179.0(3) . .
Co12 Ni1 Ni8 C19 29.4(3) . .
Ni7 Ni1 Ni8 C19 144.9(2) . .
Ni3 Ni1 Ni8 C19 -157.5(2) . .
Ni11 Ni1 Ni8 C19 -123.5(2) . .
Ni2 Ni1 Ni8 C19 92.3(2) . .
C19 Ni1 Ni8 C1 179.0(3) . .
C14 Ni1 Ni8 C1 140.8(3) . .
C2 Ni1 Ni8 C1 -37.9(3) 5_756 .
Co12 Ni1 Ni8 C1 -151.6(2) . .
Ni7 Ni1 Ni8 C1 -36.1(2) . .
Ni3 Ni1 Ni8 C1 21.5(2) . .
Ni11 Ni1 Ni8 C1 55.5(2) . .
Ni2 Ni1 Ni8 C1 -88.7(2) . .
C19 Ni1 Ni8 Ni4 -134.8(2) . .
C14 Ni1 Ni8 Ni4 -173.1(3) . .
C2 Ni1 Ni8 Ni4 8.3(3) 5_756 .
C1 Ni1 Ni8 Ni4 46.2(2) . .
Co12 Ni1 Ni8 Ni4 -105.48(13) . .
Ni7 Ni1 Ni8 Ni4 10.06(4) . .
Ni3 Ni1 Ni8 Ni4 67.66(4) . .
Ni11 Ni1 Ni8 Ni4 101.62(4) . .
Ni2 Ni1 Ni8 Ni4 -42.59(4) . .
C19 Ni1 Ni8 Co13 166.4(2) . .
C14 Ni1 Ni8 Co13 128.2(3) . .
C2 Ni1 Ni8 Co13 -50.5(3) 5_756 .
C1 Ni1 Ni8 Co13 -12.6(2) . .
Co12 Ni1 Ni8 Co13 -164.25(12) . .
Ni7 Ni1 Ni8 Co13 -48.71(4) . .
Ni3 Ni1 Ni8 Co13 8.88(5) . .
Ni11 Ni1 Ni8 Co13 42.85(3) . .
Ni2 Ni1 Ni8 Co13 -101.36(4) . .
C19 Ni1 Ni8 Ni11 123.5(2) . .
C14 Ni1 Ni8 Ni11 85.3(3) . .
C2 Ni1 Ni8 Ni11 -93.3(3) 5_756 .
C1 Ni1 Ni8 Ni11 -55.5(2) . .
Co12 Ni1 Ni8 Ni11 152.90(14) . .
Ni7 Ni1 Ni8 Ni11 -91.56(3) . .
Ni3 Ni1 Ni8 Ni11 -33.96(3) . .
Ni2 Ni1 Ni8 Ni11 -144.21(4) . .
C7 Ni4 Ni8 C8 16.3(3) . .
C1 Ni4 Ni8 C8 162.4(3) . .
C3 Ni4 Ni8 C8 -118.1(3) . .
Ni7 Ni4 Ni8 C8 -160.8(2) . .
Co13 Ni4 Ni8 C8 104.6(2) . .
Ni5 Ni4 Ni8 C8 -168.9(2) 5_756 .
Ni9 Ni4 Ni8 C8 -85.0(2) . .
Co14 Ni4 Ni8 C8 -67.4(2) . .
Ni6 Ni4 Ni8 C8 144.6(2) 5_756 .
C7 Ni4 Ni8 C19 124.7(3) . .
C1 Ni4 Ni8 C19 -89.1(3) . .
C3 Ni4 Ni8 C19 -9.6(3) . .
Ni7 Ni4 Ni8 C19 -52.3(2) . .
Co13 Ni4 Ni8 C19 -146.9(2) . .
Ni5 Ni4 Ni8 C19 -60.5(3) 5_756 .
Ni9 Ni4 Ni8 C19 23.4(2) . .
Co14 Ni4 Ni8 C19 41.1(2) . .
Ni6 Ni4 Ni8 C19 -107.0(2) 5_756 .
C7 Ni4 Ni8 C1 -146.1(3) . .
C3 Ni4 Ni8 C1 79.5(3) . .
Ni7 Ni4 Ni8 C1 36.8(2) . .
Co13 Ni4 Ni8 C1 -57.8(2) . .
Ni5 Ni4 Ni8 C1 28.7(2) 5_756 .
Ni9 Ni4 Ni8 C1 112.6(2) . .
Co14 Ni4 Ni8 C1 130.2(2) . .
Ni6 Ni4 Ni8 C1 -17.8(2) 5_756 .
C7 Ni4 Ni8 Ni1 166.5(2) . .
C1 Ni4 Ni8 Ni1 -47.4(2) . .
C3 Ni4 Ni8 Ni1 32.19(18) . .
Ni7 Ni4 Ni8 Ni1 -10.55(4) . .
Co13 Ni4 Ni8 Ni1 -105.11(4) . .
Ni5 Ni4 Ni8 Ni1 -18.69(9) 5_756 .
Ni9 Ni4 Ni8 Ni1 65.23(3) . .
Co14 Ni4 Ni8 Ni1 82.86(6) . .
Ni6 Ni4 Ni8 Ni1 -65.20(4) 5_756 .
C7 Ni4 Ni8 Co13 -88.4(2) . .
C1 Ni4 Ni8 Co13 57.8(2) . .
C3 Ni4 Ni8 Co13 137.30(18) . .
Ni7 Ni4 Ni8 Co13 94.55(4) . .
Ni5 Ni4 Ni8 Co13 86.42(8) 5_756 .
Ni9 Ni4 Ni8 Co13 170.34(4) . .
Co14 Ni4 Ni8 Co13 -172.04(6) . .
Ni6 Ni4 Ni8 Co13 39.90(3) 5_756 .
C7 Ni4 Ni8 Ni11 -128.7(2) . .
C1 Ni4 Ni8 Ni11 17.4(2) . .
C3 Ni4 Ni8 Ni11 96.95(17) . .
Ni7 Ni4 Ni8 Ni11 54.20(4) . .
Co13 Ni4 Ni8 Ni11 -40.35(3) . .
Ni5 Ni4 Ni8 Ni11 46.06(9) 5_756 .
Ni9 Ni4 Ni8 Ni11 129.99(4) . .
Co14 Ni4 Ni8 Ni11 147.61(5) . .
Ni6 Ni4 Ni8 Ni11 -0.45(4) 5_756 .
C16 Ni2 Ni9 C6 49.2(6) . .
C18 Ni2 Ni9 C6 1.1(6) . .
C2 Ni2 Ni9 C6 -124.3(6) 5_756 .
C3 Ni2 Ni9 C6 163.2(6) . .
Ni6 Ni2 Ni9 C6 171.9(6) . .
Ni7 Ni2 Ni9 C6 -154.1(6) . .
Ni10 Ni2 Ni9 C6 109.8(6) . .
Co12 Ni2 Ni9 C6 -66.9(6) . .
Ni1 Ni2 Ni9 C6 -96.1(6) . .
Ni3 Ni2 Ni9 C6 153.8(6) 5_756 .
C16 Ni2 Ni9 C18 48.1(4) . .
C2 Ni2 Ni9 C18 -125.4(3) 5_756 .
C3 Ni2 Ni9 C18 162.1(3) . .
Ni6 Ni2 Ni9 C18 170.8(3) . .
Ni7 Ni2 Ni9 C18 -155.2(2) . .
Ni10 Ni2 Ni9 C18 108.7(2) . .
Co12 Ni2 Ni9 C18 -68.0(2) . .
Ni1 Ni2 Ni9 C18 -97.2(2) . .
Ni3 Ni2 Ni9 C18 152.7(2) 5_756 .
C16 Ni2 Ni9 C3 -114.0(4) . .
C18 Ni2 Ni9 C3 -162.1(3) . .
C2 Ni2 Ni9 C3 72.5(3) 5_756 .
Ni6 Ni2 Ni9 C3 8.7(3) . .
Ni7 Ni2 Ni9 C3 42.65(19) . .
Ni10 Ni2 Ni9 C3 -53.37(19) . .
Co12 Ni2 Ni9 C3 129.9(2) . .
Ni1 Ni2 Ni9 C3 100.7(2) . .
Ni3 Ni2 Ni9 C3 -9.40(19) 5_756 .
C16 Ni2 Ni9 Ni4 -157.3(3) . .
C18 Ni2 Ni9 Ni4 154.6(2) . .
C2 Ni2 Ni9 Ni4 29.2(2) 5_756 .
C3 Ni2 Ni9 Ni4 -43.29(19) . .
Ni6 Ni2 Ni9 Ni4 -34.58(18) . .
Ni7 Ni2 Ni9 Ni4 -0.64(4) . .
Ni10 Ni2 Ni9 Ni4 -96.67(4) . .
Co12 Ni2 Ni9 Ni4 86.60(5) . .
Ni1 Ni2 Ni9 Ni4 57.41(4) . .
Ni3 Ni2 Ni9 Ni4 -52.69(4) 5_756 .
C16 Ni2 Ni9 Co14 -95.4(3) . .
C18 Ni2 Ni9 Co14 -143.5(2) . .
C2 Ni2 Ni9 Co14 91.1(2) 5_756 .
C3 Ni2 Ni9 Co14 18.59(19) . .
Ni6 Ni2 Ni9 Co14 27.31(18) . .
Ni7 Ni2 Ni9 Co14 61.24(4) . .
Ni10 Ni2 Ni9 Co14 -34.78(4) . .
Co12 Ni2 Ni9 Co14 148.49(4) . .
Ni1 Ni2 Ni9 Co14 119.30(4) . .
Ni3 Ni2 Ni9 Co14 9.19(5) 5_756 .
C16 Ni2 Ni9 Ni10 -60.7(3) . .
C18 Ni2 Ni9 Ni10 -108.7(2) . .
C2 Ni2 Ni9 Ni10 125.8(2) 5_756 .
C3 Ni2 Ni9 Ni10 53.37(19) . .
Ni6 Ni2 Ni9 Ni10 62.09(17) . .
Ni7 Ni2 Ni9 Ni10 96.02(4) . .
Co12 Ni2 Ni9 Ni10 -176.73(5) . .
Ni1 Ni2 Ni9 Ni10 154.08(4) . .
Ni3 Ni2 Ni9 Ni10 43.98(3) 5_756 .
C7 Ni4 Ni9 C6 -10.3(3) . .
C1 Ni4 Ni9 C6 124.6(3) . .
C3 Ni4 Ni9 C6 -143.6(3) . .
Ni7 Ni4 Ni9 C6 169.9(2) . .
Ni8 Ni4 Ni9 C6 78.3(2) . .
Co13 Ni4 Ni9 C6 91.3(2) . .
Ni5 Ni4 Ni9 C6 -132.9(2) 5_756 .
Co14 Ni4 Ni9 C6 -87.7(2) . .
Ni6 Ni4 Ni9 C6 169.6(2) 5_756 .
C7 Ni4 Ni9 C18 -143.8(4) . .
C1 Ni4 Ni9 C18 -8.9(4) . .
C3 Ni4 Ni9 C18 82.9(4) . .
Ni7 Ni4 Ni9 C18 36.4(3) . .
Ni8 Ni4 Ni9 C18 -55.2(3) . .
Co13 Ni4 Ni9 C18 -42.2(4) . .
Ni5 Ni4 Ni9 C18 93.6(3) 5_756 .
Co14 Ni4 Ni9 C18 138.8(3) . .
Ni6 Ni4 Ni9 C18 36.1(4) 5_756 .
C7 Ni4 Ni9 C3 133.4(3) . .
C1 Ni4 Ni9 C3 -91.7(3) . .
Ni7 Ni4 Ni9 C3 -46.4(2) . .
Ni8 Ni4 Ni9 C3 -138.1(2) . .
Co13 Ni4 Ni9 C3 -125.0(2) . .
Ni5 Ni4 Ni9 C3 10.8(2) 5_756 .
Co14 Ni4 Ni9 C3 55.9(2) . .
Ni6 Ni4 Ni9 C3 -46.8(2) 5_756 .
C7 Ni4 Ni9 Ni2 -179.6(2) . .
C1 Ni4 Ni9 Ni2 -44.65(16) . .
C3 Ni4 Ni9 Ni2 47.1(2) . .
Ni7 Ni4 Ni9 Ni2 0.68(4) . .
Ni8 Ni4 Ni9 Ni2 -90.98(4) . .
Co13 Ni4 Ni9 Ni2 -77.97(7) . .
Ni5 Ni4 Ni9 Ni2 57.83(4) 5_756 .
Co14 Ni4 Ni9 Ni2 103.00(4) . .
Ni6 Ni4 Ni9 Ni2 0.32(6) 5_756 .
C7 Ni4 Ni9 Co14 77.4(2) . .
C1 Ni4 Ni9 Co14 -147.65(16) . .
C3 Ni4 Ni9 Co14 -55.9(2) . .
Ni7 Ni4 Ni9 Co14 -102.33(4) . .
Ni8 Ni4 Ni9 Co14 166.02(4) . .
Co13 Ni4 Ni9 Co14 179.03(7) . .
Ni5 Ni4 Ni9 Co14 -45.17(3) 5_756 .
Ni6 Ni4 Ni9 Co14 -102.69(5) 5_756 .
C7 Ni4 Ni9 Ni10 117.0(2) . .
C1 Ni4 Ni9 Ni10 -108.08(16) . .
C3 Ni4 Ni9 Ni10 -16.4(2) . .
Ni7 Ni4 Ni9 Ni10 -62.76(4) . .
Ni8 Ni4 Ni9 Ni10 -154.42(4) . .
Co13 Ni4 Ni9 Ni10 -141.41(6) . .
Ni5 Ni4 Ni9 Ni10 -5.61(4) 5_756 .
Co14 Ni4 Ni9 Ni10 39.57(3) . .
Ni6 Ni4 Ni9 Ni10 -63.12(6) 5_756 .
C16 Ni2 Ni10 C17 16.7(3) . .
C18 Ni2 Ni10 C17 -81.2(3) . .
C2 Ni2 Ni10 C17 125.3(3) 5_756 .
C3 Ni2 Ni10 C17 172.8(3) . .
Ni9 Ni2 Ni10 C17 -128.1(2) . .
Ni6 Ni2 Ni10 C17 66.6(2) . .
Ni7 Ni2 Ni10 C17 156.2(2) . .
Co12 Ni2 Ni10 C17 35.7(4) . .
Ni1 Ni2 Ni10 C17 -165.1(2) . .
Ni3 Ni2 Ni10 C17 106.8(2) 5_756 .
C16 Ni2 Ni10 C20 139.4(4) . .
C18 Ni2 Ni10 C20 41.5(4) . .
C2 Ni2 Ni10 C20 -112.0(4) 5_756 .
C3 Ni2 Ni10 C20 -64.4(4) . .
Ni9 Ni2 Ni10 C20 -5.4(3) . .
Ni6 Ni2 Ni10 C20 -170.7(3) . .
Ni7 Ni2 Ni10 C20 -81.1(3) . .
Co12 Ni2 Ni10 C20 158.4(4) . .
Ni1 Ni2 Ni10 C20 -42.4(3) . .
Ni3 Ni2 Ni10 C20 -130.5(3) 5_756 .
C16 Ni2 Ni10 C3 -156.1(3) . .
C18 Ni2 Ni10 C3 106.0(3) . .
C2 Ni2 Ni10 C3 -47.5(3) 5_756 .
Ni9 Ni2 Ni10 C3 59.0(2) . .
Ni6 Ni2 Ni10 C3 -106.2(2) . .
Ni7 Ni2 Ni10 C3 -16.7(2) . .
Co12 Ni2 Ni10 C3 -137.1(3) . .
Ni1 Ni2 Ni10 C3 22.0(2) . .
Ni3 Ni2 Ni10 C3 -66.0(2) 5_756 .
C16 Ni2 Ni10 Co14 -177.9(2) . .
C18 Ni2 Ni10 Co14 84.16(19) . .
C2 Ni2 Ni10 Co14 -69.3(2) 5_756 .
C3 Ni2 Ni10 Co14 -21.8(2) . .
Ni9 Ni2 Ni10 Co14 37.25(4) . .
Ni6 Ni2 Ni10 Co14 -128.04(4) . .
Ni7 Ni2 Ni10 Co14 -38.48(4) . .
Co12 Ni2 Ni10 Co14 -158.9(2) . .
Ni1 Ni2 Ni10 Co14 0.21(7) . .
Ni3 Ni2 Ni10 Co14 -87.83(4) 5_756 .
C16 Ni2 Ni10 Ni3 -90.1(2) . 5_756
C18 Ni2 Ni10 Ni3 171.99(19) . 5_756
C2 Ni2 Ni10 Ni3 18.5(2) 5_756 5_756
C3 Ni2 Ni10 Ni3 66.0(2) . 5_756
Ni9 Ni2 Ni10 Ni3 125.09(4) . 5_756
Ni6 Ni2 Ni10 Ni3 -40.21(4) . 5_756
Ni7 Ni2 Ni10 Ni3 49.35(3) . 5_756
Co12 Ni2 Ni10 Ni3 -71.1(3) . 5_756
Ni1 Ni2 Ni10 Ni3 88.04(5) . 5_756
C16 Ni2 Ni10 Ni9 144.8(2) . .
C18 Ni2 Ni10 Ni9 46.91(19) . .
C2 Ni2 Ni10 Ni9 -106.6(2) 5_756 .
C3 Ni2 Ni10 Ni9 -59.0(2) . .
Ni6 Ni2 Ni10 Ni9 -165.29(5) . .
Ni7 Ni2 Ni10 Ni9 -75.73(4) . .
Co12 Ni2 Ni10 Ni9 163.8(3) . .
Ni1 Ni2 Ni10 Ni9 -37.04(5) . .
Ni3 Ni2 Ni10 Ni9 -125.09(4) 5_756 .
C6 Ni9 Ni10 C17 -76.5(4) . .
C18 Ni9 Ni10 C17 27.7(3) . .
C3 Ni9 Ni10 C17 154.1(4) . .
Ni2 Ni9 Ni10 C17 76.0(3) . .
Ni4 Ni9 Ni10 C17 172.9(3) . .
Co14 Ni9 Ni10 C17 -145.3(3) . .
C6 Ni9 Ni10 C20 24.2(3) . .
C18 Ni9 Ni10 C20 128.4(3) . .
C3 Ni9 Ni10 C20 -105.1(3) . .
Ni2 Ni9 Ni10 C20 176.7(2) . .
Ni4 Ni9 Ni10 C20 -86.4(2) . .
Co14 Ni9 Ni10 C20 -44.6(2) . .
C6 Ni9 Ni10 C3 129.3(4) . .
C18 Ni9 Ni10 C3 -126.4(3) . .
Ni2 Ni9 Ni10 C3 -78.2(2) . .
Ni4 Ni9 Ni10 C3 18.8(2) . .
Co14 Ni9 Ni10 C3 60.6(2) . .
C6 Ni9 Ni10 Co14 68.8(3) . .
C18 Ni9 Ni10 Co14 173.01(19) . .
C3 Ni9 Ni10 Co14 -60.6(2) . .
Ni2 Ni9 Ni10 Co14 -138.73(4) . .
Ni4 Ni9 Ni10 Co14 -41.81(4) . .
C6 Ni9 Ni10 Ni3 159.1(2) . 5_756
C18 Ni9 Ni10 Ni3 -96.67(19) . 5_756
C3 Ni9 Ni10 Ni3 29.7(2) . 5_756
Ni2 Ni9 Ni10 Ni3 -48.41(4) . 5_756
Ni4 Ni9 Ni10 Ni3 48.51(4) . 5_756
Co14 Ni9 Ni10 Ni3 90.32(4) . 5_756
C6 Ni9 Ni10 Ni2 -152.5(3) . .
C18 Ni9 Ni10 Ni2 -48.26(19) . .
C3 Ni9 Ni10 Ni2 78.2(2) . .
Ni4 Ni9 Ni10 Ni2 96.91(4) . .
Co14 Ni9 Ni10 Ni2 138.73(4) . .
C12 Ni3 Ni11 C11 -17.8(4) . .
C3 Ni3 Ni11 C11 -43.2(6) 5_756 .
C1 Ni3 Ni11 C11 152.9(4) . .
C2 Ni3 Ni11 C11 97.4(4) 5_756 .
Ni7 Ni3 Ni11 C11 141.1(4) 5_756 .
Ni7 Ni3 Ni11 C11 144.4(4) . .
Ni10 Ni3 Ni11 C11 -63.5(4) 5_756 .
Ni1 Ni3 Ni11 C11 94.1(4) . .
Ni5 Ni3 Ni11 C11 40.9(4) . .
Ni2 Ni3 Ni11 C11 -132.5(4) 5_756 .
Ni6 Ni3 Ni11 C11 -161.9(4) 5_756 .
C12 Ni3 Ni11 C1 -170.7(3) . .
C3 Ni3 Ni11 C1 163.9(5) 5_756 .
C2 Ni3 Ni11 C1 -55.6(3) 5_756 .
Ni7 Ni3 Ni11 C1 -11.8(2) 5_756 .
Ni7 Ni3 Ni11 C1 -8.6(2) . .
Ni10 Ni3 Ni11 C1 143.6(2) 5_756 .
Ni1 Ni3 Ni11 C1 -58.8(2) . .
Ni5 Ni3 Ni11 C1 -112.1(2) . .
Ni2 Ni3 Ni11 C1 74.6(2) 5_756 .
Ni6 Ni3 Ni11 C1 45.1(2) 5_756 .
C3 Ni3 Ni11 C12 -25.4(5) 5_756 .
C1 Ni3 Ni11 C12 170.7(3) . .
C2 Ni3 Ni11 C12 115.1(3) 5_756 .
Ni7 Ni3 Ni11 C12 158.9(3) 5_756 .
Ni7 Ni3 Ni11 C12 162.1(3) . .
Ni10 Ni3 Ni11 C12 -45.7(3) 5_756 .
Ni1 Ni3 Ni11 C12 111.9(3) . .
Ni5 Ni3 Ni11 C12 58.7(3) . .
Ni2 Ni3 Ni11 C12 -114.7(3) 5_756 .
Ni6 Ni3 Ni11 C12 -144.2(3) 5_756 .
C12 Ni3 Ni11 C10 106.1(3) . .
C3 Ni3 Ni11 C10 80.7(5) 5_756 .
C1 Ni3 Ni11 C10 -83.2(3) . .
C2 Ni3 Ni11 C10 -138.8(3) 5_756 .
Ni7 Ni3 Ni11 C10 -95.0(2) 5_756 .
Ni7 Ni3 Ni11 C10 -91.8(2) . .
Ni10 Ni3 Ni11 C10 60.4(2) 5_756 .
Ni1 Ni3 Ni11 C10 -142.0(2) . .
Ni5 Ni3 Ni11 C10 164.8(2) . .
Ni2 Ni3 Ni11 C10 -8.6(2) 5_756 .
Ni6 Ni3 Ni11 C10 -38.1(2) 5_756 .
C12 Ni3 Ni11 Co13 152.5(3) . .
C3 Ni3 Ni11 Co13 127.1(5) 5_756 .
C1 Ni3 Ni11 Co13 -36.8(2) . .
C2 Ni3 Ni11 Co13 -92.39(16) 5_756 .
Ni7 Ni3 Ni11 Co13 -48.64(10) 5_756 .
Ni7 Ni3 Ni11 Co13 -45.38(4) . .
Ni10 Ni3 Ni11 Co13 106.79(4) 5_756 .
Ni1 Ni3 Ni11 Co13 -95.62(4) . .
Ni5 Ni3 Ni11 Co13 -148.87(5) . .
Ni2 Ni3 Ni11 Co13 37.76(6) 5_756 .
Ni6 Ni3 Ni11 Co13 8.32(4) 5_756 .
C12 Ni3 Ni11 Ni8 -144.9(3) . .
C3 Ni3 Ni11 Ni8 -170.3(5) 5_756 .
C1 Ni3 Ni11 Ni8 25.8(2) . .
C2 Ni3 Ni11 Ni8 -29.78(16) 5_756 .
Ni7 Ni3 Ni11 Ni8 13.96(11) 5_756 .
Ni7 Ni3 Ni11 Ni8 17.22(4) . .
Ni10 Ni3 Ni11 Ni8 169.40(4) 5_756 .
Ni1 Ni3 Ni11 Ni8 -33.01(3) . .
Ni5 Ni3 Ni11 Ni8 -86.27(6) . .
Ni2 Ni3 Ni11 Ni8 100.36(5) 5_756 .
Ni6 Ni3 Ni11 Ni8 70.92(4) 5_756 .
C12 Ni3 Ni11 Ni1 -111.9(3) . .
C3 Ni3 Ni11 Ni1 -137.3(5) 5_756 .
C1 Ni3 Ni11 Ni1 58.8(2) . .
C2 Ni3 Ni11 Ni1 3.23(16) 5_756 .
Ni7 Ni3 Ni11 Ni1 46.97(9) 5_756 .
Ni7 Ni3 Ni11 Ni1 50.23(3) . .
Ni10 Ni3 Ni11 Ni1 -157.59(5) 5_756 .
Ni5 Ni3 Ni11 Ni1 -53.25(5) . .
Ni2 Ni3 Ni11 Ni1 133.38(5) 5_756 .
Ni6 Ni3 Ni11 Ni1 103.94(3) 5_756 .
C8 Ni8 Ni11 C11 32.5(4) . .
C19 Ni8 Ni11 C11 -71.9(3) . .
C1 Ni8 Ni11 C11 -179.1(3) . .
Ni1 Ni8 Ni11 C11 -113.2(2) . .
Ni4 Ni8 Ni11 C11 161.9(2) . .
Co13 Ni8 Ni11 C11 119.7(2) . .
C8 Ni8 Ni11 C1 -148.3(4) . .
C19 Ni8 Ni11 C1 107.2(3) . .
Ni1 Ni8 Ni11 C1 66.0(2) . .
Ni4 Ni8 Ni11 C1 -19.0(2) . .
Co13 Ni8 Ni11 C1 -61.2(2) . .
C8 Ni8 Ni11 C12 142.7(4) . .
C19 Ni8 Ni11 C12 38.3(3) . .
C1 Ni8 Ni11 C12 -69.0(4) . .
Ni1 Ni8 Ni11 C12 -3.0(3) . .
Ni4 Ni8 Ni11 C12 -88.0(3) . .
Co13 Ni8 Ni11 C12 -130.2(3) . .
C8 Ni8 Ni11 C10 -62.3(3) . .
C19 Ni8 Ni11 C10 -166.8(3) . .
C1 Ni8 Ni11 C10 86.0(3) . .
Ni1 Ni8 Ni11 C10 151.97(19) . .
Ni4 Ni8 Ni11 C10 67.0(2) . .
Co13 Ni8 Ni11 C10 24.80(19) . .
C8 Ni8 Ni11 Ni3 -178.3(3) . .
C19 Ni8 Ni11 Ni3 77.31(19) . .
C1 Ni8 Ni11 Ni3 -29.9(2) . .
Ni1 Ni8 Ni11 Ni3 36.05(4) . .
Ni4 Ni8 Ni11 Ni3 -48.90(4) . .
Co13 Ni8 Ni11 Ni3 -91.12(4) . .
C8 Ni8 Ni11 Co13 -87.1(3) . .
C19 Ni8 Ni11 Co13 168.43(19) . .
C1 Ni8 Ni11 Co13 61.2(2) . .
Ni1 Ni8 Ni11 Co13 127.17(4) . .
Ni4 Ni8 Ni11 Co13 42.22(4) . .
C8 Ni8 Ni11 Ni1 145.7(3) . .
C19 Ni8 Ni11 Ni1 41.26(19) . .
C1 Ni8 Ni11 Ni1 -66.0(2) . .
Ni4 Ni8 Ni11 Ni1 -84.94(4) . .
Co13 Ni8 Ni11 Ni1 -127.17(4) . .
C19 Ni1 Ni11 C11 45.8(3) . .
C14 Ni1 Ni11 C11 -39.4(3) . .
C2 Ni1 Ni11 C11 -139.7(3) 5_756 .
C1 Ni1 Ni11 C11 149.3(3) . .
Ni8 Ni1 Ni11 C11 85.3(3) . .
Co12 Ni1 Ni11 C11 -82.1(3) . .
Ni7 Ni1 Ni11 C11 173.0(3) . .
Ni3 Ni1 Ni11 C11 -136.0(3) . .
Ni2 Ni1 Ni11 C11 171.1(3) . .
C19 Ni1 Ni11 C1 -103.5(3) . .
C14 Ni1 Ni11 C1 171.3(3) . .
C2 Ni1 Ni11 C1 71.0(3) 5_756 .
Ni8 Ni1 Ni11 C1 -64.0(2) . .
Co12 Ni1 Ni11 C1 128.6(2) . .
Ni7 Ni1 Ni11 C1 23.7(2) . .
Ni3 Ni1 Ni11 C1 74.7(2) . .
Ni2 Ni1 Ni11 C1 21.8(2) . .
C19 Ni1 Ni11 C12 138.5(3) . .
C14 Ni1 Ni11 C12 53.3(3) . .
C2 Ni1 Ni11 C12 -47.0(3) 5_756 .
C1 Ni1 Ni11 C12 -118.1(3) . .
Ni8 Ni1 Ni11 C12 177.97(19) . .
Co12 Ni1 Ni11 C12 10.5(2) . .
Ni7 Ni1 Ni11 C12 -94.36(19) . .
Ni3 Ni1 Ni11 C12 -43.40(19) . .
Ni2 Ni1 Ni11 C12 -96.3(2) . .
C19 Ni1 Ni11 C10 -92.6(4) . .
C14 Ni1 Ni11 C10 -177.8(4) . .
C2 Ni1 Ni11 C10 81.9(4) 5_756 .
C1 Ni1 Ni11 C10 10.8(4) . .
Ni8 Ni1 Ni11 C10 -53.1(3) . .
Co12 Ni1 Ni11 C10 139.4(3) . .
Ni7 Ni1 Ni11 C10 34.5(3) . .
Ni3 Ni1 Ni11 C10 85.5(3) . .
Ni2 Ni1 Ni11 C10 32.6(3) . .
C19 Ni1 Ni11 Ni3 -178.13(19) . .
C14 Ni1 Ni11 Ni3 96.67(19) . .
C2 Ni1 Ni11 Ni3 -3.63(18) 5_756 .
C1 Ni1 Ni11 Ni3 -74.7(2) . .
Ni8 Ni1 Ni11 Ni3 -138.64(4) . .
Co12 Ni1 Ni11 Ni3 53.91(6) . .
Ni7 Ni1 Ni11 Ni3 -50.97(3) . .
Ni2 Ni1 Ni11 Ni3 -52.93(7) . .
C19 Ni1 Ni11 Co13 -84.72(19) . .
C14 Ni1 Ni11 Co13 -169.91(19) . .
C2 Ni1 Ni11 Co13 89.78(18) 5_756 .
C1 Ni1 Ni11 Co13 18.7(2) . .
Ni8 Ni1 Ni11 Co13 -45.22(4) . .
Co12 Ni1 Ni11 Co13 147.33(5) . .
Ni7 Ni1 Ni11 Co13 42.45(4) . .
Ni3 Ni1 Ni11 Co13 93.42(4) . .
Ni2 Ni1 Ni11 Co13 40.49(8) . .
C19 Ni1 Ni11 Ni8 -39.50(19) . .
C14 Ni1 Ni11 Ni8 -124.69(19) . .
C2 Ni1 Ni11 Ni8 135.00(18) 5_756 .
C1 Ni1 Ni11 Ni8 64.0(2) . .
Co12 Ni1 Ni11 Ni8 -167.46(6) . .
Ni7 Ni1 Ni11 Ni8 87.67(4) . .
Ni3 Ni1 Ni11 Ni8 138.64(4) . .
Ni2 Ni1 Ni11 Ni8 85.71(7) . .
C13 Ni5 Co12 C15 -9.1(5) . .
C4 Ni5 Co12 C15 -55.3(5) 5_756 .
C3 Ni5 Co12 C15 158.0(5) 5_756 .
C2 Ni5 Co12 C15 149.3(5) 5_756 .
Co14 Ni5 Co12 C15 -41.8(5) 5_756 .
Ni7 Ni5 Co12 C15 133.8(4) 5_756 .
Ni4 Ni5 Co12 C15 80.4(4) 5_756 .
Ni3 Ni5 Co12 C15 -168.1(4) . .
Ni6 Ni5 Co12 C15 91.0(4) . .
C4 Ni5 Co12 C13 -46.2(3) 5_756 .
C3 Ni5 Co12 C13 167.1(4) 5_756 .
C2 Ni5 Co12 C13 158.4(3) 5_756 .
Co14 Ni5 Co12 C13 -32.7(3) 5_756 .
Ni7 Ni5 Co12 C13 142.9(2) 5_756 .
Ni4 Ni5 Co12 C13 89.5(2) 5_756 .
Ni3 Ni5 Co12 C13 -159.0(2) . .
Ni6 Ni5 Co12 C13 100.1(2) . .
C13 Ni5 Co12 C14 104.0(3) . .
C4 Ni5 Co12 C14 57.8(3) 5_756 .
C3 Ni5 Co12 C14 -88.9(3) 5_756 .
C2 Ni5 Co12 C14 -97.6(3) 5_756 .
Co14 Ni5 Co12 C14 71.4(3) 5_756 .
Ni7 Ni5 Co12 C14 -113.1(2) 5_756 .
Ni4 Ni5 Co12 C14 -166.4(2) 5_756 .
Ni3 Ni5 Co12 C14 -55.0(2) . .
Ni6 Ni5 Co12 C14 -155.8(2) . .
C13 Ni5 Co12 C2 -158.4(3) . 5_756
C4 Ni5 Co12 C2 155.5(3) 5_756 5_756
C3 Ni5 Co12 C2 8.7(3) 5_756 5_756
Co14 Ni5 Co12 C2 169.0(3) 5_756 5_756
Ni7 Ni5 Co12 C2 -15.5(2) 5_756 5_756
Ni4 Ni5 Co12 C2 -68.8(2) 5_756 5_756
Ni3 Ni5 Co12 C2 42.6(2) . 5_756
Ni6 Ni5 Co12 C2 -58.2(2) . 5_756
C13 Ni5 Co12 Ni1 155.8(2) . .
C4 Ni5 Co12 Ni1 109.6(2) 5_756 .
C3 Ni5 Co12 Ni1 -37.1(3) 5_756 .
C2 Ni5 Co12 Ni1 -45.8(2) 5_756 .
Co14 Ni5 Co12 Ni1 123.1(2) 5_756 .
Ni7 Ni5 Co12 Ni1 -61.31(4) 5_756 .
Ni4 Ni5 Co12 Ni1 -114.68(5) 5_756 .
Ni3 Ni5 Co12 Ni1 -3.22(4) . .
Ni6 Ni5 Co12 Ni1 -104.08(4) . .
C13 Ni5 Co12 Ni2 -140.5(2) . .
C4 Ni5 Co12 Ni2 173.3(2) 5_756 .
C3 Ni5 Co12 Ni2 26.5(3) 5_756 .
C2 Ni5 Co12 Ni2 17.8(2) 5_756 .
Co14 Ni5 Co12 Ni2 -173.2(2) 5_756 .
Ni7 Ni5 Co12 Ni2 2.36(4) 5_756 .
Ni4 Ni5 Co12 Ni2 -51.00(6) 5_756 .
Ni3 Ni5 Co12 Ni2 60.46(4) . .
Ni6 Ni5 Co12 Ni2 -40.40(3) . .
C13 Ni5 Co12 Ni6 -100.1(2) . .
C4 Ni5 Co12 Ni6 -146.3(2) 5_756 .
C3 Ni5 Co12 Ni6 66.9(3) 5_756 .
C2 Ni5 Co12 Ni6 58.2(2) 5_756 .
Co14 Ni5 Co12 Ni6 -132.8(2) 5_756 .
Ni7 Ni5 Co12 Ni6 42.77(3) 5_756 .
Ni4 Ni5 Co12 Ni6 -10.60(4) 5_756 .
Ni3 Ni5 Co12 Ni6 100.86(4) . .
C19 Ni1 Co12 C15 11.2(3) . .
C14 Ni1 Co12 C15 70.4(4) . .
C2 Ni1 Co12 C15 -142.8(3) 5_756 .
C1 Ni1 Co12 C15 -153.0(4) . .
Ni8 Ni1 Co12 C15 -12.7(3) . .
Ni7 Ni1 Co12 C15 -126.4(3) . .
Ni3 Ni1 Co12 C15 173.9(3) . .
Ni11 Ni1 Co12 C15 132.5(3) . .
Ni2 Ni1 Co12 C15 -84.2(3) . .
C19 Ni1 Co12 C13 -131.6(3) . .
C14 Ni1 Co12 C13 -72.4(4) . .
C2 Ni1 Co12 C13 74.3(3) 5_756 .
C1 Ni1 Co12 C13 64.1(4) . .
Ni8 Ni1 Co12 C13 -155.6(3) . .
Ni7 Ni1 Co12 C13 90.7(3) . .
Ni3 Ni1 Co12 C13 31.1(3) . .
Ni11 Ni1 Co12 C13 -10.3(3) . .
Ni2 Ni1 Co12 C13 132.9(3) . .
C19 Ni1 Co12 C14 -59.2(3) . .
C2 Ni1 Co12 C14 146.8(3) 5_756 .
C1 Ni1 Co12 C14 136.6(4) . .
Ni8 Ni1 Co12 C14 -83.1(3) . .
Ni7 Ni1 Co12 C14 163.2(3) . .
Ni3 Ni1 Co12 C14 103.5(3) . .
Ni11 Ni1 Co12 C14 62.1(3) . .
Ni2 Ni1 Co12 C14 -154.6(3) . .
C19 Ni1 Co12 C2 154.0(3) . 5_756
C14 Ni1 Co12 C2 -146.8(3) . 5_756
C1 Ni1 Co12 C2 -10.2(4) . 5_756
Ni8 Ni1 Co12 C2 130.1(3) . 5_756
Ni7 Ni1 Co12 C2 16.4(2) . 5_756
Ni3 Ni1 Co12 C2 -43.3(2) . 5_756
Ni11 Ni1 Co12 C2 -84.7(2) . 5_756
Ni2 Ni1 Co12 C2 58.6(2) . 5_756
C19 Ni1 Co12 Ni5 -159.5(2) . .
C14 Ni1 Co12 Ni5 -100.3(3) . .
C2 Ni1 Co12 Ni5 46.5(2) 5_756 .
C1 Ni1 Co12 Ni5 36.3(3) . .
Ni8 Ni1 Co12 Ni5 176.59(13) . .
Ni7 Ni1 Co12 Ni5 62.90(4) . .
Ni3 Ni1 Co12 Ni5 3.23(4) . .
Ni11 Ni1 Co12 Ni5 -38.18(6) . .
Ni2 Ni1 Co12 Ni5 105.10(4) . .
C19 Ni1 Co12 Ni2 95.4(2) . .
C14 Ni1 Co12 Ni2 154.6(3) . .
C2 Ni1 Co12 Ni2 -58.6(2) 5_756 .
C1 Ni1 Co12 Ni2 -68.8(3) . .
Ni8 Ni1 Co12 Ni2 71.49(13) . .
Ni7 Ni1 Co12 Ni2 -42.20(3) . .
Ni3 Ni1 Co12 Ni2 -101.87(4) . .
Ni11 Ni1 Co12 Ni2 -143.27(6) . .
C19 Ni1 Co12 Ni6 136.0(2) . .
C14 Ni1 Co12 Ni6 -164.8(3) . .
C2 Ni1 Co12 Ni6 -18.0(2) 5_756 .
C1 Ni1 Co12 Ni6 -28.3(3) . .
Ni8 Ni1 Co12 Ni6 112.05(13) . .
Ni7 Ni1 Co12 Ni6 -1.64(4) . .
Ni3 Ni1 Co12 Ni6 -61.31(4) . .
Ni11 Ni1 Co12 Ni6 -102.71(6) . .
Ni2 Ni1 Co12 Ni6 40.56(3) . .
C16 Ni2 Co12 C15 -57.6(3) . .
C18 Ni2 Co12 C15 39.0(3) . .
C2 Ni2 Co12 C15 -175.3(3) 5_756 .
C3 Ni2 Co12 C15 153.5(3) . .
Ni9 Ni2 Co12 C15 85.1(2) . .
Ni6 Ni2 Co12 C15 -110.0(2) . .
Ni7 Ni2 Co12 C15 163.0(2) . .
Ni10 Ni2 Co12 C15 -77.0(3) . .
Ni1 Ni2 Co12 C15 121.2(2) . .
Ni3 Ni2 Co12 C15 -142.6(2) 5_756 .
C16 Ni2 Co12 C13 50.4(4) . .
C18 Ni2 Co12 C13 146.9(3) . .
C2 Ni2 Co12 C13 -67.4(4) 5_756 .
C3 Ni2 Co12 C13 -98.6(4) . .
Ni9 Ni2 Co12 C13 -167.0(3) . .
Ni6 Ni2 Co12 C13 -2.1(3) . .
Ni7 Ni2 Co12 C13 -89.1(3) . .
Ni10 Ni2 Co12 C13 30.9(4) . .
Ni1 Ni2 Co12 C13 -130.9(3) . .
Ni3 Ni2 Co12 C13 -34.7(3) 5_756 .
C16 Ni2 Co12 C14 -157.2(3) . .
C18 Ni2 Co12 C14 -60.6(3) . .
C2 Ni2 Co12 C14 85.1(3) 5_756 .
C3 Ni2 Co12 C14 53.9(3) . .
Ni9 Ni2 Co12 C14 -14.5(2) . .
Ni6 Ni2 Co12 C14 150.4(2) . .
Ni7 Ni2 Co12 C14 63.4(2) . .
Ni10 Ni2 Co12 C14 -176.6(3) . .
Ni1 Ni2 Co12 C14 21.6(2) . .
Ni3 Ni2 Co12 C14 117.8(2) 5_756 .
C16 Ni2 Co12 C2 117.7(3) . 5_756
C18 Ni2 Co12 C2 -145.7(3) . 5_756
C3 Ni2 Co12 C2 -31.2(3) . 5_756
Ni9 Ni2 Co12 C2 -99.6(2) . 5_756
Ni6 Ni2 Co12 C2 65.3(2) . 5_756
Ni7 Ni2 Co12 C2 -21.7(2) . 5_756
Ni10 Ni2 Co12 C2 98.3(3) . 5_756
Ni1 Ni2 Co12 C2 -63.5(2) . 5_756
Ni3 Ni2 Co12 C2 32.7(2) 5_756 5_756
C16 Ni2 Co12 Ni5 98.8(2) . .
C18 Ni2 Co12 Ni5 -164.66(19) . .
C2 Ni2 Co12 Ni5 -19.0(2) 5_756 .
C3 Ni2 Co12 Ni5 -50.1(2) . .
Ni9 Ni2 Co12 Ni5 -118.55(5) . .
Ni6 Ni2 Co12 Ni5 46.32(4) . .
Ni7 Ni2 Co12 Ni5 -40.66(4) . .
Ni10 Ni2 Co12 Ni5 79.3(3) . .
Ni1 Ni2 Co12 Ni5 -82.47(4) . .
Ni3 Ni2 Co12 Ni5 13.72(5) 5_756 .
C16 Ni2 Co12 Ni1 -178.7(2) . .
C18 Ni2 Co12 Ni1 -82.19(19) . .
C2 Ni2 Co12 Ni1 63.5(2) 5_756 .
C3 Ni2 Co12 Ni1 32.3(2) . .
Ni9 Ni2 Co12 Ni1 -36.08(5) . .
Ni6 Ni2 Co12 Ni1 128.79(4) . .
Ni7 Ni2 Co12 Ni1 41.81(3) . .
Ni10 Ni2 Co12 Ni1 161.8(3) . .
Ni3 Ni2 Co12 Ni1 96.19(4) 5_756 .
C16 Ni2 Co12 Ni6 52.5(2) . .
C18 Ni2 Co12 Ni6 149.02(19) . .
C2 Ni2 Co12 Ni6 -65.3(2) 5_756 .
C3 Ni2 Co12 Ni6 -96.5(2) . .
Ni9 Ni2 Co12 Ni6 -164.87(6) . .
Ni7 Ni2 Co12 Ni6 -86.98(4) . .
Ni10 Ni2 Co12 Ni6 33.0(3) . .
Ni1 Ni2 Co12 Ni6 -128.79(4) . .
Ni3 Ni2 Co12 Ni6 -32.60(4) 5_756 .
C16 Ni6 Co12 C15 33.9(3) . .
C21 Ni6 Co12 C15 -51.4(3) . .
C2 Ni6 Co12 C15 150.4(3) 5_756 .
C1 Ni6 Co12 C15 -179.8(3) 5_756 .
Ni2 Ni6 Co12 C15 85.3(2) . .
Co13 Ni6 Co12 C15 -83.6(2) 5_756 .
Ni7 Ni6 Co12 C15 171.3(2) 5_756 .
Ni5 Ni6 Co12 C15 -145.4(2) . .
Ni3 Ni6 Co12 C15 116.6(2) 5_756 .
Ni4 Ni6 Co12 C15 -137.2(2) 5_756 .
C16 Ni6 Co12 C13 127.1(3) . .
C21 Ni6 Co12 C13 41.8(3) . .
C2 Ni6 Co12 C13 -116.4(3) 5_756 .
C1 Ni6 Co12 C13 -86.5(3) 5_756 .
Ni2 Ni6 Co12 C13 178.6(2) . .
Co13 Ni6 Co12 C13 9.7(2) 5_756 .
Ni7 Ni6 Co12 C13 -95.4(2) 5_756 .
Ni5 Ni6 Co12 C13 -52.2(2) . .
Ni3 Ni6 Co12 C13 -150.1(2) 5_756 .
Ni4 Ni6 Co12 C13 -43.9(2) 5_756 .
C16 Ni6 Co12 C14 -123.1(5) . .
C21 Ni6 Co12 C14 151.6(5) . .
C2 Ni6 Co12 C14 -6.6(5) 5_756 .
C1 Ni6 Co12 C14 23.2(5) 5_756 .
Ni2 Ni6 Co12 C14 -71.7(4) . .
Co13 Ni6 Co12 C14 119.5(4) 5_756 .
Ni7 Ni6 Co12 C14 14.3(4) 5_756 .
Ni5 Ni6 Co12 C14 57.6(4) . .
Ni3 Ni6 Co12 C14 -40.4(4) 5_756 .
Ni4 Ni6 Co12 C14 65.8(4) 5_756 .
C16 Ni6 Co12 C2 -116.5(3) . 5_756
C21 Ni6 Co12 C2 158.2(3) . 5_756
C1 Ni6 Co12 C2 29.8(3) 5_756 5_756
Ni2 Ni6 Co12 C2 -65.1(2) . 5_756
Co13 Ni6 Co12 C2 126.1(2) 5_756 5_756
Ni7 Ni6 Co12 C2 21.0(2) 5_756 5_756
Ni5 Ni6 Co12 C2 64.2(2) . 5_756
Ni3 Ni6 Co12 C2 -33.8(2) 5_756 5_756
Ni4 Ni6 Co12 C2 72.4(2) 5_756 5_756
C16 Ni6 Co12 Ni5 179.3(2) . .
C21 Ni6 Co12 Ni5 94.02(19) . .
C2 Ni6 Co12 Ni5 -64.2(2) 5_756 .
C1 Ni6 Co12 Ni5 -34.3(2) 5_756 .
Ni2 Ni6 Co12 Ni5 -129.25(4) . .
Co13 Ni6 Co12 Ni5 61.89(9) 5_756 .
Ni7 Ni6 Co12 Ni5 -43.22(3) 5_756 .
Ni3 Ni6 Co12 Ni5 -97.93(4) 5_756 .
Ni4 Ni6 Co12 Ni5 8.26(3) 5_756 .
C16 Ni6 Co12 Ni1 -97.6(2) . .
C21 Ni6 Co12 Ni1 177.11(19) . .
C2 Ni6 Co12 Ni1 18.9(2) 5_756 .
C1 Ni6 Co12 Ni1 48.8(2) 5_756 .
Ni2 Ni6 Co12 Ni1 -46.15(4) . .
Co13 Ni6 Co12 Ni1 144.98(8) 5_756 .
Ni7 Ni6 Co12 Ni1 39.88(4) 5_756 .
Ni5 Ni6 Co12 Ni1 83.09(4) . .
Ni3 Ni6 Co12 Ni1 -14.84(5) 5_756 .
Ni4 Ni6 Co12 Ni1 91.35(4) 5_756 .
C16 Ni6 Co12 Ni2 -51.4(2) . .
C21 Ni6 Co12 Ni2 -136.7(2) . .
C2 Ni6 Co12 Ni2 65.1(2) 5_756 .
C1 Ni6 Co12 Ni2 94.9(2) 5_756 .
Co13 Ni6 Co12 Ni2 -168.87(9) 5_756 .
Ni7 Ni6 Co12 Ni2 86.03(4) 5_756 .
Ni5 Ni6 Co12 Ni2 129.25(4) . .
Ni3 Ni6 Co12 Ni2 31.32(4) 5_756 .
Ni4 Ni6 Co12 Ni2 137.51(4) 5_756 .
C11 Ni11 Co13 C9 -13.6(4) . .
C1 Ni11 Co13 C9 131.5(3) . .
C12 Ni11 Co13 C9 -156.4(4) . .
C10 Ni11 Co13 C9 -73.3(4) . .
Ni3 Ni11 Co13 C9 173.6(3) . .
Ni8 Ni11 Co13 C9 72.6(3) . .
Ni1 Ni11 Co13 C9 112.9(3) . .
C11 Ni11 Co13 C10 59.8(4) . .
C1 Ni11 Co13 C10 -155.2(3) . .
C12 Ni11 Co13 C10 -83.0(4) . .
Ni3 Ni11 Co13 C10 -113.0(3) . .
Ni8 Ni11 Co13 C10 145.9(3) . .
Ni1 Ni11 Co13 C10 -173.8(2) . .
C11 Ni11 Co13 C21 128.1(4) . 5_756
C1 Ni11 Co13 C21 -86.8(3) . 5_756
C12 Ni11 Co13 C21 -14.7(4) . 5_756
C10 Ni11 Co13 C21 68.3(4) . 5_756
Ni3 Ni11 Co13 C21 -44.7(3) . 5_756
Ni8 Ni11 Co13 C21 -145.7(3) . 5_756
Ni1 Ni11 Co13 C21 -105.4(3) . 5_756
C11 Ni11 Co13 C1 -145.0(3) . .
C12 Ni11 Co13 C1 72.1(3) . .
C10 Ni11 Co13 C1 155.2(3) . .
Ni3 Ni11 Co13 C1 42.1(2) . .
Ni8 Ni11 Co13 C1 -58.9(2) . .
Ni1 Ni11 Co13 C1 -18.6(2) . .
C11 Ni11 Co13 Ni6 163.5(3) . 5_756
C1 Ni11 Co13 Ni6 -51.5(2) . 5_756
C12 Ni11 Co13 Ni6 20.6(3) . 5_756
C10 Ni11 Co13 Ni6 103.7(2) . 5_756
Ni3 Ni11 Co13 Ni6 -9.38(4) . 5_756
Ni8 Ni11 Co13 Ni6 -110.43(4) . 5_756
Ni1 Ni11 Co13 Ni6 -70.13(4) . 5_756
C11 Ni11 Co13 Ni4 -127.9(3) . .
C1 Ni11 Co13 Ni4 17.1(2) . .
C12 Ni11 Co13 Ni4 89.3(3) . .
C10 Ni11 Co13 Ni4 172.3(3) . .
Ni3 Ni11 Co13 Ni4 59.28(4) . .
Ni8 Ni11 Co13 Ni4 -41.78(3) . .
Ni1 Ni11 Co13 Ni4 -1.47(4) . .
C11 Ni11 Co13 Ni8 -86.1(3) . .
C1 Ni11 Co13 Ni8 58.9(2) . .
C12 Ni11 Co13 Ni8 131.1(3) . .
C10 Ni11 Co13 Ni8 -145.9(2) . .
Ni3 Ni11 Co13 Ni8 101.06(4) . .
Ni1 Ni11 Co13 Ni8 40.30(3) . .
C7 Ni4 Co13 C9 8.8(3) . .
C1 Ni4 Co13 C9 -143.5(3) . .
C3 Ni4 Co13 C9 -176.6(3) . .
Ni7 Ni4 Co13 C9 -169.4(2) . .
Ni8 Ni4 Co13 C9 -82.9(2) . .
Ni5 Ni4 Co13 C9 130.7(2) 5_756 .
Ni9 Ni4 Co13 C9 -97.2(2) . .
Co14 Ni4 Co13 C9 80.2(3) . .
Ni6 Ni4 Co13 C9 149.1(2) 5_756 .
C7 Ni4 Co13 C10 151.9(6) . .
C1 Ni4 Co13 C10 -0.4(6) . .
C3 Ni4 Co13 C10 -33.5(6) . .
Ni7 Ni4 Co13 C10 -26.4(5) . .
Ni8 Ni4 Co13 C10 60.2(5) . .
Ni5 Ni4 Co13 C10 -86.2(5) 5_756 .
Ni9 Ni4 Co13 C10 45.8(5) . .
Co14 Ni4 Co13 C10 -136.7(5) . .
Ni6 Ni4 Co13 C10 -67.8(5) 5_756 .
C7 Ni4 Co13 C21 -91.2(3) . 5_756
C1 Ni4 Co13 C21 116.5(3) . 5_756
C3 Ni4 Co13 C21 83.4(3) . 5_756
Ni7 Ni4 Co13 C21 90.5(2) . 5_756
Ni8 Ni4 Co13 C21 177.1(2) . 5_756
Ni5 Ni4 Co13 C21 30.7(2) 5_756 5_756
Ni9 Ni4 Co13 C21 162.7(2) . 5_756
Co14 Ni4 Co13 C21 -19.8(2) . 5_756
Ni6 Ni4 Co13 C21 49.1(2) 5_756 5_756
C7 Ni4 Co13 C1 152.3(3) . .
C3 Ni4 Co13 C1 -33.1(3) . .
Ni7 Ni4 Co13 C1 -26.0(2) . .
Ni8 Ni4 Co13 C1 60.6(2) . .
Ni5 Ni4 Co13 C1 -85.8(2) 5_756 .
Ni9 Ni4 Co13 C1 46.2(2) . .
Co14 Ni4 Co13 C1 -136.3(2) . .
Ni6 Ni4 Co13 C1 -67.4(2) 5_756 .
C7 Ni4 Co13 Ni6 -140.3(2) . 5_756
C1 Ni4 Co13 Ni6 67.4(2) . 5_756
C3 Ni4 Co13 Ni6 34.3(2) . 5_756
Ni7 Ni4 Co13 Ni6 41.44(4) . 5_756
Ni8 Ni4 Co13 Ni6 127.96(4) . 5_756
Ni5 Ni4 Co13 Ni6 -18.41(4) 5_756 5_756
Ni9 Ni4 Co13 Ni6 113.63(6) . 5_756
Co14 Ni4 Co13 Ni6 -68.93(13) . 5_756
C7 Ni4 Co13 Ni11 135.7(2) . .
C1 Ni4 Co13 Ni11 -16.6(2) . .
C3 Ni4 Co13 Ni11 -49.7(2) . .
Ni7 Ni4 Co13 Ni11 -42.56(4) . .
Ni8 Ni4 Co13 Ni11 43.96(4) . .
Ni5 Ni4 Co13 Ni11 -102.41(4) 5_756 .
Ni9 Ni4 Co13 Ni11 29.62(7) . .
Co14 Ni4 Co13 Ni11 -152.93(12) . .
Ni6 Ni4 Co13 Ni11 -84.00(4) 5_756 .
C7 Ni4 Co13 Ni8 91.7(2) . .
C1 Ni4 Co13 Ni8 -60.6(2) . .
C3 Ni4 Co13 Ni8 -93.7(2) . .
Ni7 Ni4 Co13 Ni8 -86.53(4) . .
Ni5 Ni4 Co13 Ni8 -146.37(4) 5_756 .
Ni9 Ni4 Co13 Ni8 -14.34(6) . .
Co14 Ni4 Co13 Ni8 163.10(13) . .
Ni6 Ni4 Co13 Ni8 -127.96(4) 5_756 .
C8 Ni8 Co13 C9 5.6(3) . .
C19 Ni8 Co13 C9 -150.2(5) . .
C1 Ni8 Co13 C9 172.7(3) . .
Ni1 Ni8 Co13 C9 -173.2(2) . .
Ni4 Ni8 Co13 C9 104.7(2) . .
Ni11 Ni8 Co13 C9 -125.3(2) . .
C8 Ni8 Co13 C10 101.9(3) . .
C19 Ni8 Co13 C10 -53.9(5) . .
C1 Ni8 Co13 C10 -91.0(3) . .
Ni1 Ni8 Co13 C10 -76.9(2) . .
Ni4 Ni8 Co13 C10 -159.0(2) . .
Ni11 Ni8 Co13 C10 -28.9(2) . .
C8 Ni8 Co13 C21 -104.8(5) . 5_756
C19 Ni8 Co13 C21 99.4(6) . 5_756
C1 Ni8 Co13 C21 62.2(5) . 5_756
Ni1 Ni8 Co13 C21 76.4(4) . 5_756
Ni4 Ni8 Co13 C21 -5.7(4) . 5_756
Ni11 Ni8 Co13 C21 124.3(4) . 5_756
C8 Ni8 Co13 C1 -167.1(3) . .
C19 Ni8 Co13 C1 37.2(5) . .
Ni1 Ni8 Co13 C1 14.1(2) . .
Ni4 Ni8 Co13 C1 -68.0(2) . .
Ni11 Ni8 Co13 C1 62.1(2) . .
C8 Ni8 Co13 Ni6 -149.8(2) . 5_756
C19 Ni8 Co13 Ni6 54.4(4) . 5_756
C1 Ni8 Co13 Ni6 17.2(2) . 5_756
Ni1 Ni8 Co13 Ni6 31.37(5) . 5_756
Ni4 Ni8 Co13 Ni6 -50.74(4) . 5_756
Ni11 Ni8 Co13 Ni6 79.31(4) . 5_756
C8 Ni8 Co13 Ni11 130.9(2) . .
C19 Ni8 Co13 Ni11 -24.9(4) . .
C1 Ni8 Co13 Ni11 -62.1(2) . .
Ni1 Ni8 Co13 Ni11 -47.94(4) . .
Ni4 Ni8 Co13 Ni11 -130.05(4) . .
C8 Ni8 Co13 Ni4 -99.1(2) . .
C19 Ni8 Co13 Ni4 105.1(4) . .
C1 Ni8 Co13 Ni4 68.0(2) . .
Ni1 Ni8 Co13 Ni4 82.11(4) . .
Ni11 Ni8 Co13 Ni4 130.05(4) . .
C17 Ni10 Co14 C5 29.1(6) . .
C20 Ni10 Co14 C5 25.6(4) . .
C3 Ni10 Co14 C5 -146.1(4) . .
Ni3 Ni10 Co14 C5 173.9(3) 5_756 .
Ni2 Ni10 Co14 C5 -121.6(3) . .
Ni9 Ni10 Co14 C5 -87.4(3) . .
C17 Ni10 Co14 C4 -91.1(5) . .
C20 Ni10 Co14 C4 -94.5(3) . .
C3 Ni10 Co14 C4 93.7(3) . .
Ni3 Ni10 Co14 C4 53.8(2) 5_756 .
Ni2 Ni10 Co14 C4 118.3(2) . .
Ni9 Ni10 Co14 C4 152.4(2) . .
C17 Ni10 Co14 C20 3.5(5) . .
C3 Ni10 Co14 C20 -171.8(3) . .
Ni3 Ni10 Co14 C20 148.3(3) 5_756 .
Ni2 Ni10 Co14 C20 -147.2(3) . .
Ni9 Ni10 Co14 C20 -113.0(3) . .
C17 Ni10 Co14 C3 175.2(5) . .
C20 Ni10 Co14 C3 171.8(3) . .
Ni3 Ni10 Co14 C3 -40.0(2) 5_756 .
Ni2 Ni10 Co14 C3 24.6(2) . .
Ni9 Ni10 Co14 C3 58.7(2) . .
C17 Ni10 Co14 Ni5 -142.1(5) . 5_756
C20 Ni10 Co14 Ni5 -145.6(3) . 5_756
C3 Ni10 Co14 Ni5 42.6(2) . 5_756
Ni3 Ni10 Co14 Ni5 2.69(4) 5_756 5_756
Ni2 Ni10 Co14 Ni5 67.22(4) . 5_756
Ni9 Ni10 Co14 Ni5 101.38(4) . 5_756
C17 Ni10 Co14 Ni4 158.6(5) . .
C20 Ni10 Co14 Ni4 155.2(3) . .
C3 Ni10 Co14 Ni4 -16.6(2) . .
Ni3 Ni10 Co14 Ni4 -56.55(4) 5_756 .
Ni2 Ni10 Co14 Ni4 7.98(5) . .
Ni9 Ni10 Co14 Ni4 42.14(4) . .
C17 Ni10 Co14 Ni9 116.5(5) . .
C20 Ni10 Co14 Ni9 113.0(3) . .
C3 Ni10 Co14 Ni9 -58.7(2) . .
Ni3 Ni10 Co14 Ni9 -98.69(4) 5_756 .
Ni2 Ni10 Co14 Ni9 -34.16(3) . .
C7 Ni4 Co14 C5 -3.0(3) . .
C1 Ni4 Co14 C5 165.4(3) . .
C3 Ni4 Co14 C5 162.0(3) . .
Ni7 Ni4 Co14 C5 174.6(2) . .
Ni8 Ni4 Co14 C5 83.2(2) . .
Co13 Ni4 Co14 C5 -75.0(2) . .
Ni5 Ni4 Co14 C5 -133.8(2) 5_756 .
Ni9 Ni4 Co14 C5 103.0(2) . .
Ni6 Ni4 Co14 C5 -132.9(2) 5_756 .
C7 Ni4 Co14 C4 101.5(3) . .
C1 Ni4 Co14 C4 -90.1(3) . .
C3 Ni4 Co14 C4 -93.5(3) . .
Ni7 Ni4 Co14 C4 -80.88(19) . .
Ni8 Ni4 Co14 C4 -172.3(2) . .
Co13 Ni4 Co14 C4 29.5(2) . .
Ni5 Ni4 Co14 C4 -29.28(19) 5_756 .
Ni9 Ni4 Co14 C4 -152.5(2) . .
Ni6 Ni4 Co14 C4 -28.4(2) 5_756 .
C7 Ni4 Co14 C20 -113.2(4) . .
C1 Ni4 Co14 C20 55.2(5) . .
C3 Ni4 Co14 C20 51.8(4) . .
Ni7 Ni4 Co14 C20 64.4(4) . .
Ni8 Ni4 Co14 C20 -27.0(4) . .
Co13 Ni4 Co14 C20 174.8(4) . .
Ni5 Ni4 Co14 C20 116.0(4) 5_756 .
Ni9 Ni4 Co14 C20 -7.2(4) . .
Ni6 Ni4 Co14 C20 116.9(4) 5_756 .
C7 Ni4 Co14 C3 -165.0(3) . .
C1 Ni4 Co14 C3 3.4(3) . .
Ni7 Ni4 Co14 C3 12.6(2) . .
Ni8 Ni4 Co14 C3 -78.7(2) . .
Co13 Ni4 Co14 C3 123.0(2) . .
Ni5 Ni4 Co14 C3 64.2(2) 5_756 .
Ni9 Ni4 Co14 C3 -59.0(2) . .
Ni6 Ni4 Co14 C3 65.1(2) 5_756 .
C7 Ni4 Co14 Ni10 -149.7(2) . .
C1 Ni4 Co14 Ni10 18.7(3) . .
C3 Ni4 Co14 Ni10 15.3(2) . .
Ni7 Ni4 Co14 Ni10 27.91(4) . .
Ni8 Ni4 Co14 Ni10 -63.47(7) . .
Co13 Ni4 Co14 Ni10 138.26(12) . .
Ni5 Ni4 Co14 Ni10 79.52(4) 5_756 .
Ni9 Ni4 Co14 Ni10 -43.68(4) . .
Ni6 Ni4 Co14 Ni10 80.36(5) 5_756 .
C7 Ni4 Co14 Ni5 130.8(2) . 5_756
C1 Ni4 Co14 Ni5 -60.8(3) . 5_756
C3 Ni4 Co14 Ni5 -64.2(2) . 5_756
Ni7 Ni4 Co14 Ni5 -51.60(4) . 5_756
Ni8 Ni4 Co14 Ni5 -142.98(6) . 5_756
Co13 Ni4 Co14 Ni5 58.74(13) . 5_756
Ni9 Ni4 Co14 Ni5 -123.20(4) . 5_756
Ni6 Ni4 Co14 Ni5 0.85(4) 5_756 5_756
C7 Ni4 Co14 Ni9 -106.0(2) . .
C1 Ni4 Co14 Ni9 62.4(3) . .
C3 Ni4 Co14 Ni9 59.0(2) . .
Ni7 Ni4 Co14 Ni9 71.59(4) . .
Ni8 Ni4 Co14 Ni9 -19.79(6) . .
Co13 Ni4 Co14 Ni9 -178.06(13) . .
Ni5 Ni4 Co14 Ni9 123.20(4) 5_756 .
Ni6 Ni4 Co14 Ni9 124.04(4) 5_756 .
C6 Ni9 Co14 C5 4.7(3) . .
C18 Ni9 Co14 C5 122.1(4) . .
C3 Ni9 Co14 C5 -166.3(3) . .
Ni2 Ni9 Co14 C5 170.9(2) . .
Ni4 Ni9 Co14 C5 -95.6(2) . .
Ni10 Ni9 Co14 C5 133.4(2) . .
C6 Ni9 Co14 C4 165.1(4) . .
C18 Ni9 Co14 C4 -77.4(5) . .
C3 Ni9 Co14 C4 -5.8(5) . .
Ni2 Ni9 Co14 C4 -28.6(4) . .
Ni4 Ni9 Co14 C4 64.8(4) . .
Ni10 Ni9 Co14 C4 -66.1(4) . .
C6 Ni9 Co14 C20 -83.6(3) . .
C18 Ni9 Co14 C20 33.9(4) . .
C3 Ni9 Co14 C20 105.4(3) . .
Ni2 Ni9 Co14 C20 82.6(2) . .
Ni4 Ni9 Co14 C20 176.1(2) . .
Ni10 Ni9 Co14 C20 45.1(2) . .
C6 Ni9 Co14 C3 170.9(3) . .
C18 Ni9 Co14 C3 -71.6(4) . .
Ni2 Ni9 Co14 C3 -22.8(2) . .
Ni4 Ni9 Co14 C3 70.7(2) . .
Ni10 Ni9 Co14 C3 -60.3(2) . .
C6 Ni9 Co14 Ni10 -128.7(2) . .
C18 Ni9 Co14 Ni10 -11.3(3) . .
C3 Ni9 Co14 Ni10 60.3(2) . .
Ni2 Ni9 Co14 Ni10 37.51(4) . .
Ni4 Ni9 Co14 Ni10 130.98(4) . .
C6 Ni9 Co14 Ni5 148.1(2) . 5_756
C18 Ni9 Co14 Ni5 -94.5(3) . 5_756
C3 Ni9 Co14 Ni5 -22.9(2) . 5_756
Ni2 Ni9 Co14 Ni5 -45.69(5) . 5_756
Ni4 Ni9 Co14 Ni5 47.79(3) . 5_756
Ni10 Ni9 Co14 Ni5 -83.19(4) . 5_756
C6 Ni9 Co14 Ni4 100.3(2) . .
C18 Ni9 Co14 Ni4 -142.3(3) . .
C3 Ni9 Co14 Ni4 -70.7(2) . .
Ni2 Ni9 Co14 Ni4 -93.48(4) . .
Ni10 Ni9 Co14 Ni4 -130.98(4) . .
C3 Ni7 C1 Co13 -69.0(5) . .
C2 Ni7 C1 Co13 48.2(5) . .
C2 Ni7 C1 Co13 163.3(4) 5_756 .
Ni7 Ni7 C1 Co13 109.8(4) 5_756 .
Ni4 Ni7 C1 Co13 -49.7(3) . .
Ni6 Ni7 C1 Co13 37.0(3) 5_756 .
Ni2 Ni7 C1 Co13 -141.8(3) . .
Ni3 Ni7 C1 Co13 -6.5(18) 5_756 .
Ni1 Ni7 C1 Co13 -167.1(5) . .
Ni5 Ni7 C1 Co13 -10.3(5) 5_756 .
Ni3 Ni7 C1 Co13 117.0(4) . .
C3 Ni7 C1 Ni11 156.2(5) . .
C2 Ni7 C1 Ni11 -86.5(5) . .
C2 Ni7 C1 Ni11 28.5(5) 5_756 .
Ni7 Ni7 C1 Ni11 -25.0(6) 5_756 .
Ni4 Ni7 C1 Ni11 175.5(6) . .
Ni6 Ni7 C1 Ni11 -97.8(5) 5_756 .
Ni2 Ni7 C1 Ni11 83.4(5) . .
Ni3 Ni7 C1 Ni11 -141.3(11) 5_756 .
Ni1 Ni7 C1 Ni11 58.2(4) . .
Ni5 Ni7 C1 Ni11 -145.0(4) 5_756 .
Ni3 Ni7 C1 Ni11 -17.7(4) . .
C3 Ni7 C1 Ni8 39.8(4) . .
C2 Ni7 C1 Ni8 157.1(3) . .
C2 Ni7 C1 Ni8 -87.8(3) 5_756 .
Ni7 Ni7 C1 Ni8 -141.4(2) 5_756 .
Ni4 Ni7 C1 Ni8 59.1(3) . .
Ni6 Ni7 C1 Ni8 145.8(4) 5_756 .
Ni2 Ni7 C1 Ni8 -33.0(4) . .
Ni3 Ni7 C1 Ni8 102.3(14) 5_756 .
Ni1 Ni7 C1 Ni8 -58.2(3) . .
Ni5 Ni7 C1 Ni8 98.6(3) 5_756 .
Ni3 Ni7 C1 Ni8 -134.1(4) . .
C3 Ni7 C1 Ni1 98.1(2) . .
C2 Ni7 C1 Ni1 -144.7(2) . .
C2 Ni7 C1 Ni1 -29.6(2) 5_756 .
Ni7 Ni7 C1 Ni1 -83.13(17) 5_756 .
Ni4 Ni7 C1 Ni1 117.37(19) . .
Ni6 Ni7 C1 Ni1 -155.9(2) 5_756 .
Ni2 Ni7 C1 Ni1 25.3(2) . .
Ni3 Ni7 C1 Ni1 160.5(13) 5_756 .
Ni5 Ni7 C1 Ni1 156.82(8) 5_756 .
Ni3 Ni7 C1 Ni1 -75.89(14) . .
C3 Ni7 C1 Ni4 -19.3(3) . .
C2 Ni7 C1 Ni4 97.9(2) . .
C2 Ni7 C1 Ni4 -147.0(2) 5_756 .
Ni7 Ni7 C1 Ni4 159.50(8) 5_756 .
Ni6 Ni7 C1 Ni4 86.69(15) 5_756 .
Ni2 Ni7 C1 Ni4 -92.10(15) . .
Ni3 Ni7 C1 Ni4 43.2(15) 5_756 .
Ni1 Ni7 C1 Ni4 -117.37(19) . .
Ni5 Ni7 C1 Ni4 39.44(16) 5_756 .
Ni3 Ni7 C1 Ni4 166.7(2) . .
C3 Ni7 C1 Ni6 -106.0(2) . 5_756
C2 Ni7 C1 Ni6 11.2(3) . 5_756
C2 Ni7 C1 Ni6 126.3(2) 5_756 5_756
Ni7 Ni7 C1 Ni6 72.81(18) 5_756 5_756
Ni4 Ni7 C1 Ni6 -86.69(15) . 5_756
Ni2 Ni7 C1 Ni6 -178.79(5) . 5_756
Ni3 Ni7 C1 Ni6 -43.5(15) 5_756 5_756
Ni1 Ni7 C1 Ni6 155.9(2) . 5_756
Ni5 Ni7 C1 Ni6 -47.25(15) 5_756 5_756
Ni3 Ni7 C1 Ni6 80.05(13) . 5_756
C3 Ni7 C1 Ni3 173.9(2) . .
C2 Ni7 C1 Ni3 -68.8(2) . .
C2 Ni7 C1 Ni3 46.3(2) 5_756 .
Ni7 Ni7 C1 Ni3 -7.2(2) 5_756 .
Ni4 Ni7 C1 Ni3 -166.7(2) . .
Ni6 Ni7 C1 Ni3 -80.05(13) 5_756 .
Ni2 Ni7 C1 Ni3 101.16(13) . .
Ni3 Ni7 C1 Ni3 -123.6(14) 5_756 .
Ni1 Ni7 C1 Ni3 75.89(14) . .
Ni5 Ni7 C1 Ni3 -127.30(9) 5_756 .
C9 Co13 C1 Ni7 112.2(5) . .
C10 Co13 C1 Ni7 -132.4(4) . .
C21 Co13 C1 Ni7 -27.1(5) 5_756 .
Ni6 Co13 C1 Ni7 -37.4(3) 5_756 .
Ni11 Co13 C1 Ni7 -153.0(5) . .
Ni4 Co13 C1 Ni7 47.8(3) . .
Ni8 Co13 C1 Ni7 123.6(5) . .
C9 Co13 C1 Ni11 -94.9(4) . .
C10 Co13 C1 Ni11 20.6(3) . .
C21 Co13 C1 Ni11 125.9(2) 5_756 .
Ni6 Co13 C1 Ni11 115.56(19) 5_756 .
Ni4 Co13 C1 Ni11 -159.3(2) . .
Ni8 Co13 C1 Ni11 -83.44(19) . .
C9 Co13 C1 Ni8 -11.4(5) . .
C10 Co13 C1 Ni8 104.0(3) . .
C21 Co13 C1 Ni8 -150.7(2) 5_756 .
Ni6 Co13 C1 Ni8 -161.0(2) 5_756 .
Ni11 Co13 C1 Ni8 83.44(19) . .
Ni4 Co13 C1 Ni8 -75.81(17) . .
C9 Co13 C1 Ni1 -43.0(8) . .
C10 Co13 C1 Ni1 72.4(6) . .
C21 Co13 C1 Ni1 177.7(6) 5_756 .
Ni6 Co13 C1 Ni1 167.4(7) 5_756 .
Ni11 Co13 C1 Ni1 51.8(5) . .
Ni4 Co13 C1 Ni1 -107.4(6) . .
Ni8 Co13 C1 Ni1 -31.6(5) . .
C9 Co13 C1 Ni4 64.4(4) . .
C10 Co13 C1 Ni4 179.8(2) . .
C21 Co13 C1 Ni4 -74.9(3) 5_756 .
Ni6 Co13 C1 Ni4 -85.18(15) 5_756 .
Ni11 Co13 C1 Ni4 159.3(2) . .
Ni8 Co13 C1 Ni4 75.81(17) . .
C9 Co13 C1 Ni6 149.6(4) . 5_756
C10 Co13 C1 Ni6 -95.0(2) . 5_756
C21 Co13 C1 Ni6 10.3(3) 5_756 5_756
Ni11 Co13 C1 Ni6 -115.56(19) . 5_756
Ni4 Co13 C1 Ni6 85.18(15) . 5_756
Ni8 Co13 C1 Ni6 161.0(2) . 5_756
C9 Co13 C1 Ni3 -151.7(4) . .
C10 Co13 C1 Ni3 -36.2(4) . .
C21 Co13 C1 Ni3 69.1(4) 5_756 .
Ni6 Co13 C1 Ni3 58.8(2) 5_756 .
Ni11 Co13 C1 Ni3 -56.8(2) . .
Ni4 Co13 C1 Ni3 144.0(4) . .
Ni8 Co13 C1 Ni3 -140.2(4) . .
C11 Ni11 C1 Ni7 -126.2(6) . .
C12 Ni11 C1 Ni7 11.0(6) . .
C10 Ni11 C1 Ni7 130.2(5) . .
Ni3 Ni11 C1 Ni7 18.1(4) . .
Co13 Ni11 C1 Ni7 148.2(6) . .
Ni8 Ni11 C1 Ni7 -127.9(6) . .
Ni1 Ni11 C1 Ni7 -56.0(4) . .
C11 Ni11 C1 Co13 85.6(6) . .
C12 Ni11 C1 Co13 -137.2(2) . .
C10 Ni11 C1 Co13 -17.9(2) . .
Ni3 Ni11 C1 Co13 -130.1(2) . .
Ni8 Ni11 C1 Co13 83.91(18) . .
Ni1 Ni11 C1 Co13 155.8(3) . .
C11 Ni11 C1 Ni8 1.7(6) . .
C12 Ni11 C1 Ni8 138.9(2) . .
C10 Ni11 C1 Ni8 -101.9(2) . .
Ni3 Ni11 C1 Ni8 146.0(2) . .
Co13 Ni11 C1 Ni8 -83.91(18) . .
Ni1 Ni11 C1 Ni8 71.93(17) . .
C11 Ni11 C1 Ni1 -70.2(6) . .
C12 Ni11 C1 Ni1 67.0(3) . .
C10 Ni11 C1 Ni1 -173.8(2) . .
Ni3 Ni11 C1 Ni1 74.11(15) . .
Co13 Ni11 C1 Ni1 -155.8(3) . .
Ni8 Ni11 C1 Ni1 -71.93(17) . .
C11 Ni11 C1 Ni4 46.0(9) . .
C12 Ni11 C1 Ni4 -176.9(5) . .
C10 Ni11 C1 Ni4 -57.6(6) . .
Ni3 Ni11 C1 Ni4 -169.7(7) . .
Co13 Ni11 C1 Ni4 -39.7(5) . .
Ni8 Ni11 C1 Ni4 44.2(5) . .
Ni1 Ni11 C1 Ni4 116.2(6) . .
C11 Ni11 C1 Ni6 149.5(5) . 5_756
C12 Ni11 C1 Ni6 -73.3(3) . 5_756
C10 Ni11 C1 Ni6 45.9(3) . 5_756
Ni3 Ni11 C1 Ni6 -66.20(19) . 5_756
Co13 Ni11 C1 Ni6 63.9(2) . 5_756
Ni8 Ni11 C1 Ni6 147.8(3) . 5_756
Ni1 Ni11 C1 Ni6 -140.3(3) . 5_756
C11 Ni11 C1 Ni3 -144.3(5) . .
C12 Ni11 C1 Ni3 -7.2(2) . .
C10 Ni11 C1 Ni3 112.1(2) . .
Co13 Ni11 C1 Ni3 130.1(2) . .
Ni8 Ni11 C1 Ni3 -146.0(2) . .
Ni1 Ni11 C1 Ni3 -74.11(15) . .
C8 Ni8 C1 Ni7 -104.3(7) . .
C19 Ni8 C1 Ni7 61.2(4) . .
Ni1 Ni8 C1 Ni7 60.4(3) . .
Ni4 Ni8 C1 Ni7 -57.5(3) . .
Co13 Ni8 C1 Ni7 -136.2(4) . .
Ni11 Ni8 C1 Ni7 145.6(4) . .
C8 Ni8 C1 Co13 31.9(8) . .
C19 Ni8 C1 Co13 -162.6(2) . .
Ni1 Ni8 C1 Co13 -163.4(3) . .
Ni4 Ni8 C1 Co13 78.72(18) . .
Ni11 Ni8 C1 Co13 -78.22(19) . .
C8 Ni8 C1 Ni11 110.2(6) . .
C19 Ni8 C1 Ni11 -84.3(3) . .
Ni1 Ni8 C1 Ni11 -85.16(18) . .
Ni4 Ni8 C1 Ni11 156.9(3) . .
Co13 Ni8 C1 Ni11 78.22(19) . .
C8 Ni8 C1 Ni1 -164.7(6) . .
C19 Ni8 C1 Ni1 0.8(3) . .
Ni4 Ni8 C1 Ni1 -117.9(2) . .
Co13 Ni8 C1 Ni1 163.4(3) . .
Ni11 Ni8 C1 Ni1 85.16(18) . .
C8 Ni8 C1 Ni4 -46.8(7) . .
C19 Ni8 C1 Ni4 118.7(2) . .
Ni1 Ni8 C1 Ni4 117.9(2) . .
Co13 Ni8 C1 Ni4 -78.72(18) . .
Ni11 Ni8 C1 Ni4 -156.9(3) . .
C8 Ni8 C1 Ni6 -2.2(11) . 5_756
C19 Ni8 C1 Ni6 163.3(5) . 5_756
Ni1 Ni8 C1 Ni6 162.4(6) . 5_756
Ni4 Ni8 C1 Ni6 44.5(5) . 5_756
Co13 Ni8 C1 Ni6 -34.2(4) . 5_756
Ni11 Ni8 C1 Ni6 -112.4(6) . 5_756
C8 Ni8 C1 Ni3 159.4(5) . .
C19 Ni8 C1 Ni3 -35.1(5) . .
Ni1 Ni8 C1 Ni3 -35.9(3) . .
Ni4 Ni8 C1 Ni3 -153.8(5) . .
Co13 Ni8 C1 Ni3 127.5(5) . .
Ni11 Ni8 C1 Ni3 49.3(3) . .
C19 Ni1 C1 Ni7 -129.2(2) . .
C14 Ni1 C1 Ni7 131.2(4) . .
C2 Ni1 C1 Ni7 28.0(2) 5_756 .
Ni8 Ni1 C1 Ni7 -128.4(2) . .
Co12 Ni1 C1 Ni7 35.9(3) . .
Ni3 Ni1 C1 Ni7 76.72(15) . .
Ni11 Ni1 C1 Ni7 147.7(3) . .
Ni2 Ni1 C1 Ni7 -20.41(17) . .
C19 Ni1 C1 Co13 32.5(7) . .
C14 Ni1 C1 Co13 -67.1(8) . .
C2 Ni1 C1 Co13 -170.3(6) 5_756 .
Ni8 Ni1 C1 Co13 33.3(5) . .
Co12 Ni1 C1 Co13 -162.3(4) . .
Ni7 Ni1 C1 Co13 161.7(7) . .
Ni3 Ni1 C1 Co13 -121.6(7) . .
Ni11 Ni1 C1 Co13 -50.6(5) . .
Ni2 Ni1 C1 Co13 141.3(6) . .
C19 Ni1 C1 Ni11 83.1(2) . .
C14 Ni1 C1 Ni11 -16.5(5) . .
C2 Ni1 C1 Ni11 -119.6(2) 5_756 .
Ni8 Ni1 C1 Ni11 83.91(18) . .
Co12 Ni1 C1 Ni11 -111.7(2) . .
Ni7 Ni1 C1 Ni11 -147.7(3) . .
Ni3 Ni1 C1 Ni11 -70.94(15) . .
Ni2 Ni1 C1 Ni11 -168.07(12) . .
C19 Ni1 C1 Ni8 -0.8(2) . .
C14 Ni1 C1 Ni8 -100.4(4) . .
C2 Ni1 C1 Ni8 156.4(2) 5_756 .
Co12 Ni1 C1 Ni8 164.38(13) . .
Ni7 Ni1 C1 Ni8 128.4(2) . .
Ni3 Ni1 C1 Ni8 -154.9(2) . .
Ni11 Ni1 C1 Ni8 -83.91(18) . .
Ni2 Ni1 C1 Ni8 108.02(12) . .
C19 Ni1 C1 Ni4 -65.8(3) . .
C14 Ni1 C1 Ni4 -165.4(4) . .
C2 Ni1 C1 Ni4 91.5(3) 5_756 .
Ni8 Ni1 C1 Ni4 -65.0(2) . .
Co12 Ni1 C1 Ni4 99.4(3) . .
Ni7 Ni1 C1 Ni4 63.4(2) . .
Ni3 Ni1 C1 Ni4 140.2(3) . .
Ni11 Ni1 C1 Ni4 -148.9(3) . .
Ni2 Ni1 C1 Ni4 43.0(2) . .
C19 Ni1 C1 Ni6 -166.0(4) . 5_756
C14 Ni1 C1 Ni6 94.4(6) . 5_756
C2 Ni1 C1 Ni6 -8.8(5) 5_756 5_756
Ni8 Ni1 C1 Ni6 -165.2(5) . 5_756
Co12 Ni1 C1 Ni6 -0.9(6) . 5_756
Ni7 Ni1 C1 Ni6 -36.8(3) . 5_756
Ni3 Ni1 C1 Ni6 39.9(3) . 5_756
Ni11 Ni1 C1 Ni6 110.8(5) . 5_756
Ni2 Ni1 C1 Ni6 -57.2(4) . 5_756
C19 Ni1 C1 Ni3 154.1(2) . .
C14 Ni1 C1 Ni3 54.5(5) . .
C2 Ni1 C1 Ni3 -48.7(2) 5_756 .
Ni8 Ni1 C1 Ni3 154.9(2) . .
Co12 Ni1 C1 Ni3 -40.8(3) . .
Ni7 Ni1 C1 Ni3 -76.72(15) . .
Ni11 Ni1 C1 Ni3 70.94(15) . .
Ni2 Ni1 C1 Ni3 -97.13(11) . .
C7 Ni4 C1 Ni7 176.6(3) . .
C3 Ni4 C1 Ni7 14.5(2) . .
Ni8 Ni4 C1 Ni7 129.0(2) . .
Co13 Ni4 C1 Ni7 -145.5(3) . .
Ni5 Ni4 C1 Ni7 -36.35(16) 5_756 .
Ni9 Ni4 C1 Ni7 63.40(15) . .
Co14 Ni4 C1 Ni7 12.0(3) . .
Ni6 Ni4 C1 Ni7 -73.75(15) 5_756 .
C7 Ni4 C1 Co13 -38.0(4) . .
C3 Ni4 C1 Co13 159.92(19) . .
Ni7 Ni4 C1 Co13 145.5(3) . .
Ni8 Ni4 C1 Co13 -85.50(18) . .
Ni5 Ni4 C1 Co13 109.11(13) 5_756 .
Ni9 Ni4 C1 Co13 -151.13(12) . .
Co14 Ni4 C1 Co13 157.43(13) . .
Ni6 Ni4 C1 Co13 71.71(16) 5_756 .
C7 Ni4 C1 Ni11 1.7(8) . .
C3 Ni4 C1 Ni11 -160.4(6) . .
Ni7 Ni4 C1 Ni11 -174.8(7) . .
Ni8 Ni4 C1 Ni11 -45.8(5) . .
Co13 Ni4 C1 Ni11 39.7(5) . .
Ni5 Ni4 C1 Ni11 148.8(5) 5_756 .
Ni9 Ni4 C1 Ni11 -111.4(6) . .
Co14 Ni4 C1 Ni11 -162.9(4) . .
Ni6 Ni4 C1 Ni11 111.4(6) 5_756 .
C7 Ni4 C1 Ni8 47.5(4) . .
C3 Ni4 C1 Ni8 -114.6(2) . .
Ni7 Ni4 C1 Ni8 -129.0(2) . .
Co13 Ni4 C1 Ni8 85.50(18) . .
Ni5 Ni4 C1 Ni8 -165.39(11) 5_756 .
Ni9 Ni4 C1 Ni8 -65.64(15) . .
Co14 Ni4 C1 Ni8 -117.1(2) . .
Ni6 Ni4 C1 Ni8 157.2(3) 5_756 .
C7 Ni4 C1 Ni1 110.4(4) . .
C3 Ni4 C1 Ni1 -51.7(3) . .
Ni7 Ni4 C1 Ni1 -66.2(2) . .
Ni8 Ni4 C1 Ni1 62.9(2) . .
Co13 Ni4 C1 Ni1 148.4(3) . .
Ni5 Ni4 C1 Ni1 -102.5(2) 5_756 .
Ni9 Ni4 C1 Ni1 -2.8(2) . .
Co14 Ni4 C1 Ni1 -54.2(4) . .
Ni6 Ni4 C1 Ni1 -139.9(3) 5_756 .
C7 Ni4 C1 Ni6 -109.7(3) . 5_756
C3 Ni4 C1 Ni6 88.2(2) . 5_756
Ni7 Ni4 C1 Ni6 73.75(15) . 5_756
Ni8 Ni4 C1 Ni6 -157.2(3) . 5_756
Co13 Ni4 C1 Ni6 -71.71(16) . 5_756
Ni5 Ni4 C1 Ni6 37.40(16) 5_756 5_756
Ni9 Ni4 C1 Ni6 137.15(12) . 5_756
Co14 Ni4 C1 Ni6 85.7(3) . 5_756
C7 Ni4 C1 Ni3 -162.4(4) . .
C3 Ni4 C1 Ni3 35.5(5) . .
Ni7 Ni4 C1 Ni3 21.0(3) . .
Ni8 Ni4 C1 Ni3 150.1(6) . .
Co13 Ni4 C1 Ni3 -124.4(5) . .
Ni5 Ni4 C1 Ni3 -15.3(5) 5_756 .
Ni9 Ni4 C1 Ni3 84.4(5) . .
Co14 Ni4 C1 Ni3 33.0(6) . .
Ni6 Ni4 C1 Ni3 -52.7(4) 5_756 .
C12 Ni3 C1 Ni7 -160.6(2) . .
C3 Ni3 C1 Ni7 21.7(5) 5_756 .
C2 Ni3 C1 Ni7 -37.7(2) 5_756 .
Ni11 Ni3 C1 Ni7 -168.3(3) . .
Ni7 Ni3 C1 Ni7 6.05(18) 5_756 .
Ni10 Ni3 C1 Ni7 117.2(2) 5_756 .
Ni1 Ni3 C1 Ni7 -79.63(17) . .
Ni5 Ni3 C1 Ni7 -53.9(2) . .
Ni2 Ni3 C1 Ni7 64.00(16) 5_756 .
Ni6 Ni3 C1 Ni7 75.02(16) 5_756 .
C12 Ni3 C1 Co13 68.1(4) . .
C3 Ni3 C1 Co13 -109.5(4) 5_756 .
C2 Ni3 C1 Co13 -168.9(3) 5_756 .
Ni11 Ni3 C1 Co13 60.5(3) . .
Ni7 Ni3 C1 Co13 -125.2(3) 5_756 .
Ni7 Ni3 C1 Co13 -131.2(4) . .
Ni10 Ni3 C1 Co13 -14.0(5) 5_756 .
Ni1 Ni3 C1 Co13 149.1(4) . .
Ni5 Ni3 C1 Co13 174.87(17) . .
Ni2 Ni3 C1 Co13 -67.2(3) 5_756 .
Ni6 Ni3 C1 Co13 -56.2(2) 5_756 .
C12 Ni3 C1 Ni11 7.7(3) . .
C3 Ni3 C1 Ni11 -170.0(3) 5_756 .
C2 Ni3 C1 Ni11 130.6(2) 5_756 .
Ni7 Ni3 C1 Ni11 174.34(10) 5_756 .
Ni7 Ni3 C1 Ni11 168.3(3) . .
Ni10 Ni3 C1 Ni11 -74.5(3) 5_756 .
Ni1 Ni3 C1 Ni11 88.66(17) . .
Ni5 Ni3 C1 Ni11 114.38(15) . .
Ni2 Ni3 C1 Ni11 -127.71(12) 5_756 .
Ni6 Ni3 C1 Ni11 -116.7(2) 5_756 .
C12 Ni3 C1 Ni8 -45.4(5) . .
C3 Ni3 C1 Ni8 136.9(4) 5_756 .
C2 Ni3 C1 Ni8 77.5(4) 5_756 .
Ni11 Ni3 C1 Ni8 -53.1(3) . .
Ni7 Ni3 C1 Ni8 121.2(4) 5_756 .
Ni7 Ni3 C1 Ni8 115.2(5) . .
Ni10 Ni3 C1 Ni8 -127.6(3) 5_756 .
Ni1 Ni3 C1 Ni8 35.6(3) . .
Ni5 Ni3 C1 Ni8 61.3(5) . .
Ni2 Ni3 C1 Ni8 179.2(4) 5_756 .
Ni6 Ni3 C1 Ni8 -169.8(5) 5_756 .
C12 Ni3 C1 Ni1 -81.0(2) . .
C3 Ni3 C1 Ni1 101.3(4) 5_756 .
C2 Ni3 C1 Ni1 41.95(18) 5_756 .
Ni11 Ni3 C1 Ni1 -88.66(17) . .
Ni7 Ni3 C1 Ni1 85.68(13) 5_756 .
Ni7 Ni3 C1 Ni1 79.63(17) . .
Ni10 Ni3 C1 Ni1 -163.12(13) 5_756 .
Ni5 Ni3 C1 Ni1 25.7(2) . .
Ni2 Ni3 C1 Ni1 143.63(10) 5_756 .
Ni6 Ni3 C1 Ni1 154.7(2) 5_756 .
C12 Ni3 C1 Ni4 178.6(5) . .
C3 Ni3 C1 Ni4 0.9(8) 5_756 .
C2 Ni3 C1 Ni4 -58.5(5) 5_756 .
Ni11 Ni3 C1 Ni4 170.9(6) . .
Ni7 Ni3 C1 Ni4 -14.7(5) 5_756 .
Ni7 Ni3 C1 Ni4 -20.8(3) . .
Ni10 Ni3 C1 Ni4 96.5(5) 5_756 .
Ni1 Ni3 C1 Ni4 -100.4(5) . .
Ni5 Ni3 C1 Ni4 -74.7(5) . .
Ni2 Ni3 C1 Ni4 43.2(5) 5_756 .
Ni6 Ni3 C1 Ni4 54.2(4) 5_756 .
C12 Ni3 C1 Ni6 124.3(2) . 5_756
C3 Ni3 C1 Ni6 -53.3(4) 5_756 5_756
C2 Ni3 C1 Ni6 -112.7(2) 5_756 5_756
Ni11 Ni3 C1 Ni6 116.7(2) . 5_756
Ni7 Ni3 C1 Ni6 -68.97(14) 5_756 5_756
Ni7 Ni3 C1 Ni6 -75.02(16) . 5_756
Ni10 Ni3 C1 Ni6 42.2(3) 5_756 5_756
Ni1 Ni3 C1 Ni6 -154.7(2) . 5_756
Ni5 Ni3 C1 Ni6 -128.93(12) . 5_756
Ni2 Ni3 C1 Ni6 -11.02(15) 5_756 5_756
C3 Ni7 C2 Co12 63.5(6) . 5_756
C1 Ni7 C2 Co12 -63.3(6) . 5_756
C2 Ni7 C2 Co12 -174.8(7) 5_756 5_756
Ni7 Ni7 C2 Co12 -174.8(7) 5_756 5_756
Ni4 Ni7 C2 Co12 -0.6(6) . 5_756
Ni6 Ni7 C2 Co12 -51.3(5) 5_756 5_756
Ni2 Ni7 C2 Co12 127.8(5) . 5_756
Ni3 Ni7 C2 Co12 110.1(6) 5_756 5_756
Ni1 Ni7 C2 Co12 -126.2(4) . 5_756
Ni5 Ni7 C2 Co12 34.6(5) 5_756 5_756
Ni3 Ni7 C2 Co12 -117.2(6) . 5_756
C3 Ni7 C2 Ni7 -121.7(2) . 5_756
C1 Ni7 C2 Ni7 111.5(2) . 5_756
C2 Ni7 C2 Ni7 0.0 5_756 5_756
Ni4 Ni7 C2 Ni7 174.23(9) . 5_756
Ni6 Ni7 C2 Ni7 123.5(2) 5_756 5_756
Ni2 Ni7 C2 Ni7 -57.4(2) . 5_756
Ni3 Ni7 C2 Ni7 -75.06(14) 5_756 5_756
Ni1 Ni7 C2 Ni7 48.6(4) . 5_756
Ni5 Ni7 C2 Ni7 -150.6(3) 5_756 5_756
Ni3 Ni7 C2 Ni7 57.64(12) . 5_756
C3 Ni7 C2 Ni2 175.5(3) . 5_756
C1 Ni7 C2 Ni2 48.7(4) . 5_756
C2 Ni7 C2 Ni2 -62.8(2) 5_756 5_756
Ni7 Ni7 C2 Ni2 -62.8(2) 5_756 5_756
Ni4 Ni7 C2 Ni2 111.4(2) . 5_756
Ni6 Ni7 C2 Ni2 60.7(2) 5_756 5_756
Ni2 Ni7 C2 Ni2 -120.2(2) . 5_756
Ni3 Ni7 C2 Ni2 -137.9(3) 5_756 5_756
Ni1 Ni7 C2 Ni2 -14.2(5) . 5_756
Ni5 Ni7 C2 Ni2 146.6(4) 5_756 5_756
Ni3 Ni7 C2 Ni2 -5.2(3) . 5_756
C3 Ni7 C2 Ni1 -77.6(5) . 5_756
C1 Ni7 C2 Ni1 155.6(4) . 5_756
C2 Ni7 C2 Ni1 44.1(3) 5_756 5_756
Ni7 Ni7 C2 Ni1 44.1(3) 5_756 5_756
Ni4 Ni7 C2 Ni1 -141.7(4) . 5_756
Ni6 Ni7 C2 Ni1 167.6(5) 5_756 5_756
Ni2 Ni7 C2 Ni1 -13.3(5) . 5_756
Ni3 Ni7 C2 Ni1 -31.0(3) 5_756 5_756
Ni1 Ni7 C2 Ni1 92.7(5) . 5_756
Ni5 Ni7 C2 Ni1 -106.5(5) 5_756 5_756
Ni3 Ni7 C2 Ni1 101.7(4) . 5_756
C3 Ni7 C2 Ni6 114.8(2) . 5_756
C1 Ni7 C2 Ni6 -12.0(3) . 5_756
C2 Ni7 C2 Ni6 -123.5(2) 5_756 5_756
Ni7 Ni7 C2 Ni6 -123.5(2) 5_756 5_756
Ni4 Ni7 C2 Ni6 50.77(17) . 5_756
Ni2 Ni7 C2 Ni6 179.14(6) . 5_756
Ni3 Ni7 C2 Ni6 161.5(2) 5_756 5_756
Ni1 Ni7 C2 Ni6 -74.9(3) . 5_756
Ni5 Ni7 C2 Ni6 85.92(17) 5_756 5_756
Ni3 Ni7 C2 Ni6 -65.83(12) . 5_756
C3 Ni7 C2 Ni5 28.9(2) . 5_756
C1 Ni7 C2 Ni5 -97.9(2) . 5_756
C2 Ni7 C2 Ni5 150.6(3) 5_756 5_756
Ni7 Ni7 C2 Ni5 150.6(3) 5_756 5_756
Ni4 Ni7 C2 Ni5 -35.15(19) . 5_756
Ni6 Ni7 C2 Ni5 -85.92(17) 5_756 5_756
Ni2 Ni7 C2 Ni5 93.23(18) . 5_756
Ni3 Ni7 C2 Ni5 75.56(14) 5_756 5_756
Ni1 Ni7 C2 Ni5 -160.79(18) . 5_756
Ni3 Ni7 C2 Ni5 -151.74(15) . 5_756
C3 Ni7 C2 Ni3 -46.7(2) . 5_756
C1 Ni7 C2 Ni3 -173.5(2) . 5_756
C2 Ni7 C2 Ni3 75.06(14) 5_756 5_756
Ni7 Ni7 C2 Ni3 75.06(14) 5_756 5_756
Ni4 Ni7 C2 Ni3 -110.71(10) . 5_756
Ni6 Ni7 C2 Ni3 -161.5(2) 5_756 5_756
Ni2 Ni7 C2 Ni3 17.7(2) . 5_756
Ni1 Ni7 C2 Ni3 123.7(3) . 5_756
Ni5 Ni7 C2 Ni3 -75.56(14) 5_756 5_756
Ni3 Ni7 C2 Ni3 132.70(10) . 5_756
C1 Ni7 C3 Ni10 -144.5(4) . .
C2 Ni7 C3 Ni10 91.5(5) . .
C2 Ni7 C3 Ni10 -24.1(6) 5_756 .
Ni7 Ni7 C3 Ni10 36.7(5) 5_756 .
Ni4 Ni7 C3 Ni10 -163.0(5) . .
Ni6 Ni7 C3 Ni10 147.0(4) 5_756 .
Ni2 Ni7 C3 Ni10 -35.1(4) . .
Ni3 Ni7 C3 Ni10 42.9(4) 5_756 .
Ni1 Ni7 C3 Ni10 -83.0(5) . .
Ni5 Ni7 C3 Ni10 120.5(5) 5_756 .
Ni3 Ni7 C3 Ni10 -82.5(19) . .
C1 Ni7 C3 Co14 46.3(6) . .
C2 Ni7 C3 Co14 -77.7(5) . .
C2 Ni7 C3 Co14 166.7(5) 5_756 .
Ni7 Ni7 C3 Co14 -132.5(4) 5_756 .
Ni4 Ni7 C3 Co14 27.8(4) . .
Ni6 Ni7 C3 Co14 -22.2(6) 5_756 .
Ni2 Ni7 C3 Co14 155.7(6) . .
Ni3 Ni7 C3 Co14 -126.3(6) 5_756 .
Ni1 Ni7 C3 Co14 107.8(5) . .
Ni5 Ni7 C3 Co14 -48.8(4) 5_756 .
Ni3 Ni7 C3 Co14 108.3(17) . .
C1 Ni7 C3 Ni9 -49.6(3) . .
C2 Ni7 C3 Ni9 -173.7(3) . .
C2 Ni7 C3 Ni9 70.8(3) 5_756 .
Ni7 Ni7 C3 Ni9 131.58(18) 5_756 .
Ni4 Ni7 C3 Ni9 -68.2(2) . .
Ni6 Ni7 C3 Ni9 -118.15(19) 5_756 .
Ni2 Ni7 C3 Ni9 59.76(19) . .
Ni3 Ni7 C3 Ni9 137.7(3) 5_756 .
Ni1 Ni7 C3 Ni9 11.9(3) . .
Ni5 Ni7 C3 Ni9 -144.7(3) 5_756 .
Ni3 Ni7 C3 Ni9 12(2) . .
C1 Ni7 C3 Ni5 95.1(3) . 5_756
C2 Ni7 C3 Ni5 -29.0(2) . 5_756
C2 Ni7 C3 Ni5 -144.5(2) 5_756 5_756
Ni7 Ni7 C3 Ni5 -83.71(19) 5_756 5_756
Ni4 Ni7 C3 Ni5 76.53(15) . 5_756
Ni6 Ni7 C3 Ni5 26.6(2) 5_756 5_756
Ni2 Ni7 C3 Ni5 -155.5(2) . 5_756
Ni3 Ni7 C3 Ni5 -77.59(15) 5_756 5_756
Ni1 Ni7 C3 Ni5 156.59(8) . 5_756
Ni3 Ni7 C3 Ni5 157.1(17) . 5_756
C1 Ni7 C3 Ni3 172.7(2) . 5_756
C2 Ni7 C3 Ni3 48.6(2) . 5_756
C2 Ni7 C3 Ni3 -66.9(2) 5_756 5_756
Ni7 Ni7 C3 Ni3 -6.1(2) 5_756 5_756
Ni4 Ni7 C3 Ni3 154.13(19) . 5_756
Ni6 Ni7 C3 Ni3 104.16(13) 5_756 5_756
Ni2 Ni7 C3 Ni3 -77.94(13) . 5_756
Ni1 Ni7 C3 Ni3 -125.82(10) . 5_756
Ni5 Ni7 C3 Ni3 77.59(15) 5_756 5_756
Ni3 Ni7 C3 Ni3 -125.3(18) . 5_756
C1 Ni7 C3 Ni4 18.6(3) . .
C2 Ni7 C3 Ni4 -105.5(2) . .
C2 Ni7 C3 Ni4 138.9(2) 5_756 .
Ni7 Ni7 C3 Ni4 -160.24(8) 5_756 .
Ni6 Ni7 C3 Ni4 -49.97(17) 5_756 .
Ni2 Ni7 C3 Ni4 127.94(16) . .
Ni3 Ni7 C3 Ni4 -154.13(19) 5_756 .
Ni1 Ni7 C3 Ni4 80.05(13) . .
Ni5 Ni7 C3 Ni4 -76.53(15) 5_756 .
Ni3 Ni7 C3 Ni4 80.5(18) . .
C1 Ni7 C3 Ni2 -109.4(2) . .
C2 Ni7 C3 Ni2 126.56(19) . .
C2 Ni7 C3 Ni2 11.0(3) 5_756 .
Ni7 Ni7 C3 Ni2 71.83(17) 5_756 .
Ni4 Ni7 C3 Ni2 -127.94(16) . .
Ni6 Ni7 C3 Ni2 -177.90(5) 5_756 .
Ni3 Ni7 C3 Ni2 77.94(13) 5_756 .
Ni1 Ni7 C3 Ni2 -47.88(15) . .
Ni5 Ni7 C3 Ni2 155.5(2) 5_756 .
Ni3 Ni7 C3 Ni2 -47.4(19) . .
C17 Ni10 C3 Ni7 13.6(11) . .
C20 Ni10 C3 Ni7 -179.7(5) . .
Co14 Ni10 C3 Ni7 -173.3(6) . .
Ni3 Ni10 C3 Ni7 -42.5(4) 5_756 .
Ni2 Ni10 C3 Ni7 34.2(4) . .
Ni9 Ni10 C3 Ni7 102.1(5) . .
C17 Ni10 C3 Co14 -173.0(8) . .
C20 Ni10 C3 Co14 -6.4(3) . .
Ni3 Ni10 C3 Co14 130.8(2) 5_756 .
Ni2 Ni10 C3 Co14 -152.5(2) . .
Ni9 Ni10 C3 Co14 -84.6(2) . .
C17 Ni10 C3 Ni9 -88.5(9) . .
C20 Ni10 C3 Ni9 78.2(3) . .
Co14 Ni10 C3 Ni9 84.6(2) . .
Ni3 Ni10 C3 Ni9 -144.7(3) 5_756 .
Ni2 Ni10 C3 Ni9 -67.90(15) . .
C17 Ni10 C3 Ni5 119.3(8) . 5_756
C20 Ni10 C3 Ni5 -74.0(4) . 5_756
Co14 Ni10 C3 Ni5 -67.7(3) . 5_756
Ni3 Ni10 C3 Ni5 63.1(3) 5_756 5_756
Ni2 Ni10 C3 Ni5 139.9(4) . 5_756
Ni9 Ni10 C3 Ni5 -152.2(4) . 5_756
C17 Ni10 C3 Ni3 56.2(9) . 5_756
C20 Ni10 C3 Ni3 -137.1(2) . 5_756
Co14 Ni10 C3 Ni3 -130.8(2) . 5_756
Ni2 Ni10 C3 Ni3 76.77(14) . 5_756
Ni9 Ni10 C3 Ni3 144.7(3) . 5_756
C17 Ni10 C3 Ni4 -134.0(8) . .
C20 Ni10 C3 Ni4 32.7(6) . .
Co14 Ni10 C3 Ni4 39.0(5) . .
Ni3 Ni10 C3 Ni4 169.8(7) 5_756 .
Ni2 Ni10 C3 Ni4 -113.4(6) . .
Ni9 Ni10 C3 Ni4 -45.5(5) . .
C17 Ni10 C3 Ni2 -20.6(9) . .
C20 Ni10 C3 Ni2 146.1(2) . .
Co14 Ni10 C3 Ni2 152.5(2) . .
Ni3 Ni10 C3 Ni2 -76.77(14) 5_756 .
Ni9 Ni10 C3 Ni2 67.90(15) . .
C5 Co14 C3 Ni7 -70.9(9) . .
C4 Co14 C3 Ni7 74.6(6) . .
C20 Co14 C3 Ni7 179.1(5) . .
Ni10 Co14 C3 Ni7 172.7(6) . .
Ni5 Co14 C3 Ni7 49.3(4) 5_756 .
Ni4 Co14 C3 Ni7 -26.6(4) . .
Ni9 Co14 C3 Ni7 -102.5(6) . .
C5 Co14 C3 Ni10 116.5(6) . .
C4 Co14 C3 Ni10 -98.1(2) . .
C20 Co14 C3 Ni10 6.4(3) . .
Ni5 Co14 C3 Ni10 -123.4(2) 5_756 .
Ni4 Co14 C3 Ni10 160.7(3) . .
Ni9 Co14 C3 Ni10 84.8(2) . .
C5 Co14 C3 Ni9 31.6(7) . .
C4 Co14 C3 Ni9 177.1(2) . .
C20 Co14 C3 Ni9 -78.4(3) . .
Ni10 Co14 C3 Ni9 -84.8(2) . .
Ni5 Co14 C3 Ni9 151.8(3) 5_756 .
Ni4 Co14 C3 Ni9 75.90(17) . .
C5 Co14 C3 Ni5 -120.1(6) . 5_756
C4 Co14 C3 Ni5 25.3(2) . 5_756
C20 Co14 C3 Ni5 129.8(2) . 5_756
Ni10 Co14 C3 Ni5 123.4(2) . 5_756
Ni4 Co14 C3 Ni5 -75.88(15) . 5_756
Ni9 Co14 C3 Ni5 -151.8(3) . 5_756
C5 Co14 C3 Ni3 179.2(5) . 5_756
C4 Co14 C3 Ni3 -35.3(4) . 5_756
C20 Co14 C3 Ni3 69.2(4) . 5_756
Ni10 Co14 C3 Ni3 62.8(3) . 5_756
Ni5 Co14 C3 Ni3 -60.6(3) 5_756 5_756
Ni4 Co14 C3 Ni3 -136.5(4) . 5_756
Ni9 Co14 C3 Ni3 147.6(4) . 5_756
C5 Co14 C3 Ni4 -44.3(7) . .
C4 Co14 C3 Ni4 101.2(2) . .
C20 Co14 C3 Ni4 -154.3(2) . .
Ni10 Co14 C3 Ni4 -160.7(3) . .
Ni5 Co14 C3 Ni4 75.88(15) 5_756 .
Ni9 Co14 C3 Ni4 -75.90(17) . .
C5 Co14 C3 Ni2 70.1(8) . .
C4 Co14 C3 Ni2 -144.4(5) . .
C20 Co14 C3 Ni2 -39.9(5) . .
Ni10 Co14 C3 Ni2 -46.3(4) . .
Ni5 Co14 C3 Ni2 -169.7(6) 5_756 .
Ni4 Co14 C3 Ni2 114.4(5) . .
Ni9 Co14 C3 Ni2 38.5(4) . .
C6 Ni9 C3 Ni7 128.3(4) . .
C18 Ni9 C3 Ni7 -77.4(3) . .
Ni2 Ni9 C3 Ni7 -62.2(2) . .
Ni4 Ni9 C3 Ni7 64.2(2) . .
Co14 Ni9 C3 Ni7 142.4(4) . .
Ni10 Ni9 C3 Ni7 -138.0(4) . .
C6 Ni9 C3 Ni10 -93.6(4) . .
C18 Ni9 C3 Ni10 60.6(3) . .
Ni2 Ni9 C3 Ni10 75.82(17) . .
Ni4 Ni9 C3 Ni10 -157.8(3) . .
Co14 Ni9 C3 Ni10 -79.6(2) . .
C6 Ni9 C3 Co14 -14.1(5) . .
C18 Ni9 C3 Co14 140.2(2) . .
Ni2 Ni9 C3 Co14 155.4(2) . .
Ni4 Ni9 C3 Co14 -78.23(18) . .
Ni10 Ni9 C3 Co14 79.6(2) . .
C6 Ni9 C3 Ni5 40.2(8) . 5_756
C18 Ni9 C3 Ni5 -165.6(5) . 5_756
Ni2 Ni9 C3 Ni5 -150.4(6) . 5_756
Ni4 Ni9 C3 Ni5 -24.0(5) . 5_756
Co14 Ni9 C3 Ni5 54.2(5) . 5_756
Ni10 Ni9 C3 Ni5 133.8(7) . 5_756
C6 Ni9 C3 Ni3 -151.9(4) . 5_756
C18 Ni9 C3 Ni3 2.4(6) . 5_756
Ni2 Ni9 C3 Ni3 17.5(4) . 5_756
Ni4 Ni9 C3 Ni3 143.9(5) . 5_756
Co14 Ni9 C3 Ni3 -137.9(6) . 5_756
Ni10 Ni9 C3 Ni3 -58.3(4) . 5_756
C6 Ni9 C3 Ni4 64.2(4) . .
C18 Ni9 C3 Ni4 -141.6(2) . .
Ni2 Ni9 C3 Ni4 -126.37(18) . .
Co14 Ni9 C3 Ni4 78.23(18) . .
Ni10 Ni9 C3 Ni4 157.8(3) . .
C6 Ni9 C3 Ni2 -169.5(4) . .
C18 Ni9 C3 Ni2 -15.2(3) . .
Ni4 Ni9 C3 Ni2 126.37(18) . .
Co14 Ni9 C3 Ni2 -155.4(2) . .
Ni10 Ni9 C3 Ni2 -75.82(17) . .
C7 Ni4 C3 Ni7 -177.5(3) . .
C1 Ni4 C3 Ni7 -14.9(2) . .
Ni8 Ni4 C3 Ni7 -65.02(17) . .
Co13 Ni4 C3 Ni7 9.5(3) . .
Ni5 Ni4 C3 Ni7 83.62(18) 5_756 .
Ni9 Ni4 C3 Ni7 -110.3(2) . .
Co14 Ni4 C3 Ni7 163.0(3) . .
Ni6 Ni4 C3 Ni7 36.48(14) 5_756 .
C7 Ni4 C3 Ni10 -19.9(8) . .
C1 Ni4 C3 Ni10 142.7(6) . .
Ni7 Ni4 C3 Ni10 157.6(7) . .
Ni8 Ni4 C3 Ni10 92.6(6) . .
Co13 Ni4 C3 Ni10 167.1(4) . .
Ni5 Ni4 C3 Ni10 -118.8(7) 5_756 .
Ni9 Ni4 C3 Ni10 47.3(5) . .
Co14 Ni4 C3 Ni10 -39.4(5) . .
Ni6 Ni4 C3 Ni10 -165.9(6) 5_756 .
C7 Ni4 C3 Co14 19.5(4) . .
C1 Ni4 C3 Co14 -177.9(2) . .
Ni7 Ni4 C3 Co14 -163.0(3) . .
Ni8 Ni4 C3 Co14 131.93(12) . .
Co13 Ni4 C3 Co14 -153.50(11) . .
Ni5 Ni4 C3 Co14 -79.42(18) 5_756 .
Ni9 Ni4 C3 Co14 86.7(2) . .
Ni6 Ni4 C3 Co14 -126.56(14) 5_756 .
C7 Ni4 C3 Ni9 -67.2(3) . .
C1 Ni4 C3 Ni9 95.4(2) . .
Ni7 Ni4 C3 Ni9 110.3(2) . .
Ni8 Ni4 C3 Ni9 45.3(2) . .
Co13 Ni4 C3 Ni9 119.83(18) . .
Ni5 Ni4 C3 Ni9 -166.1(3) 5_756 .
Co14 Ni4 C3 Ni9 -86.7(2) . .
Ni6 Ni4 C3 Ni9 146.77(14) 5_756 .
C7 Ni4 C3 Ni5 98.9(3) . 5_756
C1 Ni4 C3 Ni5 -98.5(2) . 5_756
Ni7 Ni4 C3 Ni5 -83.62(18) . 5_756
Ni8 Ni4 C3 Ni5 -148.64(9) . 5_756
Co13 Ni4 C3 Ni5 -74.1(3) . 5_756
Ni9 Ni4 C3 Ni5 166.1(3) . 5_756
Co14 Ni4 C3 Ni5 79.42(18) . 5_756
Ni6 Ni4 C3 Ni5 -47.14(14) 5_756 5_756
C7 Ni4 C3 Ni3 146.1(4) . 5_756
C1 Ni4 C3 Ni3 -51.4(4) . 5_756
Ni7 Ni4 C3 Ni3 -36.5(3) . 5_756
Ni8 Ni4 C3 Ni3 -101.5(4) . 5_756
Co13 Ni4 C3 Ni3 -26.9(5) . 5_756
Ni5 Ni4 C3 Ni3 47.2(3) 5_756 5_756
Ni9 Ni4 C3 Ni3 -146.7(5) . 5_756
Co14 Ni4 C3 Ni3 126.6(5) . 5_756
Ni6 Ni4 C3 Ni3 0.0(4) 5_756 5_756
C7 Ni4 C3 Ni2 -122.2(3) . .
C1 Ni4 C3 Ni2 40.4(3) . .
Ni7 Ni4 C3 Ni2 55.3(2) . .
Ni8 Ni4 C3 Ni2 -9.8(3) . .
Co13 Ni4 C3 Ni2 64.8(4) . .
Ni5 Ni4 C3 Ni2 138.9(3) 5_756 .
Ni9 Ni4 C3 Ni2 -55.01(19) . .
Co14 Ni4 C3 Ni2 -141.7(4) . .
Ni6 Ni4 C3 Ni2 91.8(2) 5_756 .
C16 Ni2 C3 Ni7 -122.6(3) . .
C18 Ni2 C3 Ni7 127.6(2) . .
C2 Ni2 C3 Ni7 -9.6(2) 5_756 .
Ni9 Ni2 C3 Ni7 113.8(2) . .
Ni6 Ni2 C3 Ni7 -63.59(18) . .
Ni10 Ni2 C3 Ni7 -156.6(3) . .
Co12 Ni2 C3 Ni7 13.1(3) . .
Ni1 Ni2 C3 Ni7 38.93(14) . .
Ni3 Ni2 C3 Ni7 -78.09(17) 5_756 .
C16 Ni2 C3 Ni10 33.9(4) . .
C18 Ni2 C3 Ni10 -75.8(2) . .
C2 Ni2 C3 Ni10 146.9(2) 5_756 .
Ni9 Ni2 C3 Ni10 -89.63(19) . .
Ni6 Ni2 C3 Ni10 92.97(16) . .
Ni7 Ni2 C3 Ni10 156.6(3) . .
Co12 Ni2 C3 Ni10 169.70(8) . .
Ni1 Ni2 C3 Ni10 -164.51(14) . .
Ni3 Ni2 C3 Ni10 78.46(17) 5_756 .
C16 Ni2 C3 Co14 81.4(6) . .
C18 Ni2 C3 Co14 -28.4(5) . .
C2 Ni2 C3 Co14 -165.6(5) 5_756 .
Ni9 Ni2 C3 Co14 -42.2(4) . .
Ni6 Ni2 C3 Co14 140.4(4) . .
Ni7 Ni2 C3 Co14 -156.0(6) . .
Ni10 Ni2 C3 Co14 47.5(4) . .
Co12 Ni2 C3 Co14 -142.8(4) . .
Ni1 Ni2 C3 Co14 -117.1(5) . .
Ni3 Ni2 C3 Co14 125.9(5) 5_756 .
C16 Ni2 C3 Ni9 123.5(3) . .
C18 Ni2 C3 Ni9 13.8(2) . .
C2 Ni2 C3 Ni9 -123.5(2) 5_756 .
Ni6 Ni2 C3 Ni9 -177.40(8) . .
Ni7 Ni2 C3 Ni9 -113.8(2) . .
Ni10 Ni2 C3 Ni9 89.63(19) . .
Co12 Ni2 C3 Ni9 -100.7(2) . .
Ni1 Ni2 C3 Ni9 -74.88(13) . .
Ni3 Ni2 C3 Ni9 168.1(2) 5_756 .
C16 Ni2 C3 Ni5 -82.7(6) . 5_756
C18 Ni2 C3 Ni5 167.5(5) . 5_756
C2 Ni2 C3 Ni5 30.3(5) 5_756 5_756
Ni9 Ni2 C3 Ni5 153.7(6) . 5_756
Ni6 Ni2 C3 Ni5 -23.7(5) . 5_756
Ni7 Ni2 C3 Ni5 39.9(3) . 5_756
Ni10 Ni2 C3 Ni5 -116.6(5) . 5_756
Co12 Ni2 C3 Ni5 53.1(6) . 5_756
Ni1 Ni2 C3 Ni5 78.9(4) . 5_756
Ni3 Ni2 C3 Ni5 -38.2(4) 5_756 5_756
C16 Ni2 C3 Ni3 -44.5(4) . 5_756
C18 Ni2 C3 Ni3 -154.3(2) . 5_756
C2 Ni2 C3 Ni3 68.5(2) 5_756 5_756
Ni9 Ni2 C3 Ni3 -168.1(2) . 5_756
Ni6 Ni2 C3 Ni3 14.50(19) . 5_756
Ni7 Ni2 C3 Ni3 78.09(17) . 5_756
Ni10 Ni2 C3 Ni3 -78.46(17) . 5_756
Co12 Ni2 C3 Ni3 91.2(2) . 5_756
Ni1 Ni2 C3 Ni3 117.03(12) . 5_756
C16 Ni2 C3 Ni4 -177.3(3) . .
C18 Ni2 C3 Ni4 73.0(3) . .
C2 Ni2 C3 Ni4 -64.3(3) 5_756 .
Ni9 Ni2 C3 Ni4 59.2(2) . .
Ni6 Ni2 C3 Ni4 -118.2(2) . .
Ni7 Ni2 C3 Ni4 -54.6(2) . .
Ni10 Ni2 C3 Ni4 148.8(4) . .
Co12 Ni2 C3 Ni4 -41.5(4) . .
Ni1 Ni2 C3 Ni4 -15.7(2) . .
Ni3 Ni2 C3 Ni4 -132.7(3) 5_756 .
C5 Co14 C4 O4 -43.0(10) . .
C20 Co14 C4 O4 48.0(10) . .
C3 Co14 C4 O4 151.3(9) . .
Ni10 Co14 C4 O4 99.7(9) . .
Ni5 Co14 C4 O4 177.1(10) 5_756 .
Ni4 Co14 C4 O4 -150.4(9) . .
Ni9 Co14 C4 O4 155.8(7) . .
C5 Co14 C4 Ni5 139.9(2) . 5_756
C20 Co14 C4 Ni5 -129.1(2) . 5_756
C3 Co14 C4 Ni5 -25.8(3) . 5_756
Ni10 Co14 C4 Ni5 -77.50(16) . 5_756
Ni4 Co14 C4 Ni5 32.44(19) . 5_756
Ni9 Co14 C4 Ni5 -21.3(5) . 5_756
C4 Co14 C5 O5 117(13) . .
C20 Co14 C5 O5 15(13) . .
C3 Co14 C5 O5 -97(13) . .
Ni10 Co14 C5 O5 -4(13) . .
Ni5 Co14 C5 O5 163(13) 5_756 .
Ni4 Co14 C5 O5 -134(13) . .
Ni9 Co14 C5 O5 -73(13) . .
C18 Ni9 C6 O6 -128(10) . .
C3 Ni9 C6 O6 27(11) . .
Ni2 Ni9 C6 O6 -129(10) . .
Ni4 Ni9 C6 O6 77(10) . .
Co14 Ni9 C6 O6 17(10) . .
Ni10 Ni9 C6 O6 -34(11) . .
C1 Ni4 C7 O7 -46(12) . .
C3 Ni4 C7 O7 111(12) . .
Ni7 Ni4 C7 O7 70(14) . .
Ni8 Ni4 C7 O7 -11(12) . .
Co13 Ni4 C7 O7 -74(12) . .
Ni5 Ni4 C7 O7 172(12) 5_756 .
Ni9 Ni4 C7 O7 66(12) . .
Co14 Ni4 C7 O7 125(12) . .
Ni6 Ni4 C7 O7 -114(12) 5_756 .
C19 Ni8 C8 O8 -47(4) . .
C1 Ni8 C8 O8 120(4) . .
Ni1 Ni8 C8 O8 -38(5) . .
Ni4 Ni8 C8 O8 81(4) . .
Co13 Ni8 C8 O8 145(4) . .
Ni11 Ni8 C8 O8 -152(4) . .
C10 Co13 C9 O9 94(14) . .
C21 Co13 C9 O9 -6(14) 5_756 .
C1 Co13 C9 O9 -148(14) . .
Ni6 Co13 C9 O9 -28(15) 5_756 .
Ni11 Co13 C9 O9 146(14) . .
Ni4 Co13 C9 O9 -100(14) . .
Ni8 Co13 C9 O9 -157(14) . .
C9 Co13 C10 O10 -60.3(13) . .
C21 Co13 C10 O10 40.2(13) 5_756 .
C1 Co13 C10 O10 155.4(12) . .
Ni6 Co13 C10 O10 93.8(12) 5_756 .
Ni11 Co13 C10 O10 175.1(14) . .
Ni4 Co13 C10 O10 155.7(9) . .
Ni8 Co13 C10 O10 -153.3(12) . .
C9 Co13 C10 Ni11 124.5(3) . .
C21 Co13 C10 Ni11 -135.0(2) 5_756 .
C1 Co13 C10 Ni11 -19.8(3) . .
Ni6 Co13 C10 Ni11 -81.33(16) 5_756 .
Ni4 Co13 C10 Ni11 -19.4(6) . .
Ni8 Co13 C10 Ni11 31.5(2) . .
C11 Ni11 C10 O10 50.5(7) . .
C1 Ni11 C10 O10 -158.0(7) . .
C12 Ni11 C10 O10 -45.9(8) . .
Ni3 Ni11 C10 O10 -97.9(7) . .
Co13 Ni11 C10 O10 -177.1(8) . .
Ni8 Ni11 C10 O10 152.5(6) . .
Ni1 Ni11 C10 O10 -166.4(5) . .
C11 Ni11 C10 Co13 -132.4(3) . .
C1 Ni11 C10 Co13 19.1(2) . .
C12 Ni11 C10 Co13 131.2(2) . .
Ni3 Ni11 C10 Co13 79.2(2) . .
Ni8 Ni11 C10 Co13 -30.4(2) . .
Ni1 Ni11 C10 Co13 10.7(4) . .
C1 Ni11 C11 O11 9(67) . .
C12 Ni11 C11 O11 -131(67) . .
C10 Ni11 C11 O11 113(67) . .
Ni3 Ni11 C11 O11 -118(67) . .
Co13 Ni11 C11 O11 74(67) . .
Ni8 Ni11 C11 O11 10(67) . .
Ni1 Ni11 C11 O11 -45(67) . .
C3 Ni3 C12 O12 -23.0(12) 5_756 .
C1 Ni3 C12 O12 158.3(11) . .
C2 Ni3 C12 O12 68.6(12) 5_756 .
Ni11 Ni3 C12 O12 165.6(13) . .
Ni7 Ni3 C12 O12 6.0(15) 5_756 .
Ni7 Ni3 C12 O12 132.8(10) . .
Ni10 Ni3 C12 O12 -56.7(11) 5_756 .
Ni1 Ni3 C12 O12 108.2(11) . .
Ni5 Ni3 C12 O12 25.9(11) . .
Ni2 Ni3 C12 O12 -83.0(12) 5_756 .
Ni6 Ni3 C12 O12 -149.4(10) 5_756 .
C3 Ni3 C12 Ni11 171.45(18) 5_756 .
C1 Ni3 C12 Ni11 -7.3(3) . .
C2 Ni3 C12 Ni11 -96.9(3) 5_756 .
Ni7 Ni3 C12 Ni11 -159.6(3) 5_756 .
Ni7 Ni3 C12 Ni11 -32.8(4) . .
Ni10 Ni3 C12 Ni11 137.7(2) 5_756 .
Ni1 Ni3 C12 Ni11 -57.36(16) . .
Ni5 Ni3 C12 Ni11 -139.69(14) . .
Ni2 Ni3 C12 Ni11 111.46(18) 5_756 .
Ni6 Ni3 C12 Ni11 45.1(3) 5_756 .
C11 Ni11 C12 O12 -1.6(7) . .
C1 Ni11 C12 O12 -162.0(7) . .
C10 Ni11 C12 O12 93.3(7) . .
Ni3 Ni11 C12 O12 -170.5(8) . .
Co13 Ni11 C12 O12 147.2(6) . .
Ni8 Ni11 C12 O12 -114.1(6) . .
Ni1 Ni11 C12 O12 -116.5(7) . .
C11 Ni11 C12 Ni3 168.9(3) . .
C1 Ni11 C12 Ni3 8.4(3) . .
C10 Ni11 C12 Ni3 -96.2(3) . .
Co13 Ni11 C12 Ni3 -42.3(3) . .
Ni8 Ni11 C12 Ni3 56.4(3) . .
Ni1 Ni11 C12 Ni3 53.96(16) . .
C15 Co12 C13 O13 -5.2(9) . .
C14 Co12 C13 O13 92.1(9) . .
C2 Co12 C13 O13 -162.1(8) 5_756 .
Ni5 Co12 C13 O13 179.6(10) . .
Ni1 Co12 C13 O13 143.7(8) . .
Ni2 Co12 C13 O13 -114.2(8) . .
Ni6 Co12 C13 O13 -116.0(9) . .
C15 Co12 C13 Ni5 175.2(3) . .
C14 Co12 C13 Ni5 -87.5(3) . .
C2 Co12 C13 Ni5 18.3(3) 5_756 .
Ni1 Co12 C13 Ni5 -35.9(3) . .
Ni2 Co12 C13 Ni5 66.2(3) . .
Ni6 Co12 C13 Ni5 64.45(14) . .
C4 Ni5 C13 O13 -37.9(7) 5_756 .
C3 Ni5 C13 O13 38.1(15) 5_756 .
C2 Ni5 C13 O13 163.6(7) 5_756 .
Co12 Ni5 C13 O13 -179.7(8) . .
Co14 Ni5 C13 O13 -7.0(8) 5_756 .
Ni7 Ni5 C13 O13 125.4(6) 5_756 .
Ni4 Ni5 C13 O13 62.8(7) 5_756 .
Ni3 Ni5 C13 O13 -147.4(6) . .
Ni6 Ni5 C13 O13 118.7(7) . .
C4 Ni5 C13 Co12 141.8(2) 5_756 .
C3 Ni5 C13 Co12 -142.3(10) 5_756 .
C2 Ni5 C13 Co12 -16.8(2) 5_756 .
Co14 Ni5 C13 Co12 172.66(7) 5_756 .
Ni7 Ni5 C13 Co12 -54.9(3) 5_756 .
Ni4 Ni5 C13 Co12 -117.50(15) 5_756 .
Ni3 Ni5 C13 Co12 32.2(3) . .
Ni6 Ni5 C13 Co12 -61.61(15) . .
C15 Co12 C14 O14 54.3(11) . .
C13 Co12 C14 O14 -43.1(11) . .
C2 Co12 C14 O14 -152.4(11) 5_756 .
Ni5 Co12 C14 O14 -96.4(11) . .
Ni1 Co12 C14 O14 -179.3(12) . .
Ni2 Co12 C14 O14 155.9(10) . .
Ni6 Co12 C14 O14 -147.1(8) . .
C15 Co12 C14 Ni1 -126.4(3) . .
C13 Co12 C14 Ni1 136.2(2) . .
C2 Co12 C14 Ni1 26.9(3) 5_756 .
Ni5 Co12 C14 Ni1 82.85(17) . .
Ni2 Co12 C14 Ni1 -24.8(2) . .
Ni6 Co12 C14 Ni1 32.1(5) . .
C19 Ni1 C14 O14 -53.2(8) . .
C2 Ni1 C14 O14 154.2(8) 5_756 .
C1 Ni1 C14 O14 51.2(10) . .
Ni8 Ni1 C14 O14 -24.9(9) . .
Co12 Ni1 C14 O14 179.5(9) . .
Ni7 Ni1 C14 O14 149.6(6) . .
Ni3 Ni1 C14 O14 95.3(8) . .
Ni11 Ni1 C14 O14 39.0(8) . .
Ni2 Ni1 C14 O14 -157.7(7) . .
C19 Ni1 C14 Co12 127.3(3) . .
C2 Ni1 C14 Co12 -25.3(3) 5_756 .
C1 Ni1 C14 Co12 -128.2(4) . .
Ni8 Ni1 C14 Co12 155.60(9) . .
Ni7 Ni1 C14 Co12 -29.9(5) . .
Ni3 Ni1 C14 Co12 -84.19(19) . .
Ni11 Ni1 C14 Co12 -140.47(15) . .
Ni2 Ni1 C14 Co12 22.9(2) . .
C13 Co12 C15 O15 6(29) . .
C14 Co12 C15 O15 -100(29) . .
C2 Co12 C15 O15 139(29) 5_756 .
Ni5 Co12 C15 O15 14(29) . .
Ni1 Co12 C15 O15 -148(29) . .
Ni2 Co12 C15 O15 146(29) . .
Ni6 Co12 C15 O15 91(29) . .
C18 Ni2 C16 O16 17.9(9) . .
C2 Ni2 C16 O16 156.8(9) 5_756 .
C3 Ni2 C16 O16 -91.9(9) . .
Ni9 Ni2 C16 O16 -17.4(11) . .
Ni6 Ni2 C16 O16 179.6(10) . .
Ni7 Ni2 C16 O16 -161.0(7) . .
Ni10 Ni2 C16 O16 -68.4(9) . .
Co12 Ni2 C16 O16 114.8(9) . .
Ni1 Ni2 C16 O16 113.4(8) . .
Ni3 Ni2 C16 O16 -125.1(9) 5_756 .
C18 Ni2 C16 Ni6 -161.7(2) . .
C2 Ni2 C16 Ni6 -22.8(3) 5_756 .
C3 Ni2 C16 Ni6 88.4(3) . .
Ni9 Ni2 C16 Ni6 162.96(11) . .
Ni7 Ni2 C16 Ni6 19.3(4) . .
Ni10 Ni2 C16 Ni6 111.96(16) . .
Co12 Ni2 C16 Ni6 -64.88(15) . .
Ni1 Ni2 C16 Ni6 -66.3(3) . .
Ni3 Ni2 C16 Ni6 55.29(17) 5_756 .
C21 Ni6 C16 O16 -5.9(8) . .
C2 Ni6 C16 O16 -157.1(8) 5_756 .
C1 Ni6 C16 O16 93.2(9) 5_756 .
Ni2 Ni6 C16 O16 -179.7(10) . .
Co13 Ni6 C16 O16 36.7(9) 5_756 .
Ni7 Ni6 C16 O16 163.0(6) 5_756 .
Co12 Ni6 C16 O16 -114.9(8) . .
Ni5 Ni6 C16 O16 -114.2(8) . .
Ni3 Ni6 C16 O16 126.4(8) 5_756 .
Ni4 Ni6 C16 O16 6.2(19) 5_756 .
C21 Ni6 C16 Ni2 173.7(3) . .
C2 Ni6 C16 Ni2 22.5(3) 5_756 .
C1 Ni6 C16 Ni2 -87.1(3) 5_756 .
Co13 Ni6 C16 Ni2 -143.61(12) 5_756 .
Ni7 Ni6 C16 Ni2 -17.4(4) 5_756 .
Co12 Ni6 C16 Ni2 64.73(16) . .
Ni5 Ni6 C16 Ni2 65.4(3) . .
Ni3 Ni6 C16 Ni2 -53.93(17) 5_756 .
Ni4 Ni6 C16 Ni2 -174.1(10) 5_756 .
C20 Ni10 C17 O17 -142(16) . .
C3 Ni10 C17 O17 25(17) . .
Co14 Ni10 C17 O17 -144(16) . .
Ni3 Ni10 C17 O17 73(16) 5_756 .
Ni2 Ni10 C17 O17 7(16) . .
Ni9 Ni10 C17 O17 -47(16) . .
C6 Ni9 C18 O18 -1.3(9) . .
C3 Ni9 C18 O18 -164.5(8) . .
Ni2 Ni9 C18 O18 178.2(10) . .
Ni4 Ni9 C18 O18 131.4(7) . .
Co14 Ni9 C18 O18 -115.5(8) . .
Ni10 Ni9 C18 O18 -124.8(8) . .
C6 Ni9 C18 Ni2 -179.5(3) . .
C3 Ni9 C18 Ni2 17.3(3) . .
Ni4 Ni9 C18 Ni2 -46.8(4) . .
Co14 Ni9 C18 Ni2 66.3(3) . .
Ni10 Ni9 C18 Ni2 57.01(14) . .
C16 Ni2 C18 O18 31.5(8) . .
C2 Ni2 C18 O18 -83.5(9) 5_756 .
C3 Ni2 C18 O18 168.0(8) . .
Ni9 Ni2 C18 O18 -178.3(9) . .
Ni6 Ni2 C18 O18 6.1(10) . .
Ni7 Ni2 C18 O18 -149.3(7) . .
Ni10 Ni2 C18 O18 124.0(8) . .
Co12 Ni2 C18 O18 -47.4(8) . .
Ni1 Ni2 C18 O18 -101.1(8) . .
Ni3 Ni2 C18 O18 134.9(7) 5_756 .
C16 Ni2 C18 Ni9 -150.2(2) . .
C2 Ni2 C18 Ni9 94.8(3) 5_756 .
C3 Ni2 C18 Ni9 -13.7(2) . .
Ni6 Ni2 C18 Ni9 -175.65(14) . .
Ni7 Ni2 C18 Ni9 29.0(3) . .
Ni10 Ni2 C18 Ni9 -57.70(15) . .
Co12 Ni2 C18 Ni9 130.88(14) . .
Ni1 Ni2 C18 Ni9 77.15(15) . .
Ni3 Ni2 C18 Ni9 -46.9(4) 5_756 .
C8 Ni8 C19 O19 -2.9(9) . .
C1 Ni8 C19 O19 -177.2(8) . .
Ni1 Ni8 C19 O19 -176.4(10) . .
Ni4 Ni8 C19 O19 -118.2(8) . .
Co13 Ni8 C19 O19 154.6(6) . .
Ni11 Ni8 C19 O19 133.9(8) . .
C8 Ni8 C19 Ni1 173.4(2) . .
C1 Ni8 C19 Ni1 -0.9(3) . .
Ni4 Ni8 C19 Ni1 58.2(2) . .
Co13 Ni8 C19 Ni1 -29.1(5) . .
Ni11 Ni8 C19 Ni1 -49.79(17) . .
C14 Ni1 C19 O19 -33.5(8) . .
C2 Ni1 C19 O19 54.6(11) 5_756 .
C1 Ni1 C19 O19 177.3(8) . .
Ni8 Ni1 C19 O19 176.5(9) . .
Co12 Ni1 C19 O19 6.7(9) . .
Ni7 Ni1 C19 O19 130.4(7) . .
Ni3 Ni1 C19 O19 -139.3(6) . .
Ni11 Ni1 C19 O19 -136.4(8) . .
Ni2 Ni1 C19 O19 71.2(8) . .
C14 Ni1 C19 Ni8 150.1(3) . .
C2 Ni1 C19 Ni8 -121.8(5) 5_756 .
C1 Ni1 C19 Ni8 0.8(3) . .
Co12 Ni1 C19 Ni8 -169.75(9) . .
Ni7 Ni1 C19 Ni8 -46.1(3) . .
Ni3 Ni1 C19 Ni8 44.2(4) . .
Ni11 Ni1 C19 Ni8 47.11(17) . .
Ni2 Ni1 C19 Ni8 -105.34(15) . .
C5 Co14 C20 O20 12.4(9) . .
C4 Co14 C20 O20 -87.4(9) . .
C3 Co14 C20 O20 168.6(8) . .
Ni10 Co14 C20 O20 175.0(10) . .
Ni5 Co14 C20 O20 -139.1(8) 5_756 .
Ni4 Co14 C20 O20 126.7(7) . .
Ni9 Co14 C20 O20 120.6(9) . .
C5 Co14 C20 Ni10 -162.6(3) . .
C4 Co14 C20 Ni10 97.6(2) . .
C3 Co14 C20 Ni10 -6.5(3) . .
Ni5 Co14 C20 Ni10 45.9(3) 5_756 .
Ni4 Co14 C20 Ni10 -48.3(4) . .
Ni9 Co14 C20 Ni10 -54.47(16) . .
C17 Ni10 C20 O20 6.4(8) . .
C3 Ni10 C20 O20 -168.9(8) . .
Co14 Ni10 C20 O20 -175.4(9) . .
Ni3 Ni10 C20 O20 137.3(7) 5_756 .
Ni2 Ni10 C20 O20 -116.5(7) . .
Ni9 Ni10 C20 O20 -121.0(8) . .
C17 Ni10 C20 Co14 -178.2(3) . .
C3 Ni10 C20 Co14 6.4(3) . .
Ni3 Ni10 C20 Co14 -47.3(3) 5_756 .
Ni2 Ni10 C20 Co14 58.8(4) . .
Ni9 Ni10 C20 Co14 54.40(16) . .
C16 Ni6 C21 O21 -54.0(7) . .
C2 Ni6 C21 O21 55.4(9) 5_756 .
C1 Ni6 C21 O21 172.8(7) 5_756 .
Ni2 Ni6 C21 O21 -46.6(8) . .
Co13 Ni6 C21 O21 -178.1(8) 5_756 .
Ni7 Ni6 C21 O21 136.2(6) 5_756 .
Co12 Ni6 C21 O21 22.3(7) . .
Ni5 Ni6 C21 O21 78.2(7) . .
Ni3 Ni6 C21 O21 -143.4(6) 5_756 .
Ni4 Ni6 C21 O21 128.1(7) 5_756 .
C16 Ni6 C21 Co13 124.1(3) . 5_756
C2 Ni6 C21 Co13 -126.6(4) 5_756 5_756
C1 Ni6 C21 Co13 -9.2(2) 5_756 5_756
Ni2 Ni6 C21 Co13 131.44(18) . 5_756
Ni7 Ni6 C21 Co13 -45.8(3) 5_756 5_756
Co12 Ni6 C21 Co13 -159.65(12) . 5_756
Ni5 Ni6 C21 Co13 -103.71(17) . 5_756
Ni3 Ni6 C21 Co13 34.7(3) 5_756 5_756
Ni4 Ni6 C21 Co13 -53.84(15) 5_756 5_756
C103 N1 C101 C102 -49.5(9) . .
C105 N1 C101 C102 -171.7(6) . .
C107 N1 C101 C102 68.8(8) . .
C105 N1 C103 C104 60.3(10) . .
C101 N1 C103 C104 -58.4(10) . .
C107 N1 C103 C104 -178.8(8) . .
C103 N1 C105 C106 58.6(9) . .
C101 N1 C105 C106 -179.8(7) . .
C107 N1 C105 C106 -60.2(9) . .
C103 N1 C107 C108 -168.6(8) . .
C105 N1 C107 C108 -46.5(9) . .
C101 N1 C107 C108 70.5(9) . .
C203 N2 C201 C202 58.6(7) . .
C207 N2 C201 C202 -60.7(7) . .
C205 N2 C201 C202 179.1(6) . .
C207 N2 C203 C204 -178.9(6) . .
C205 N2 C203 C204 -58.1(7) . .
C201 N2 C203 C204 60.2(7) . .
C203 N2 C205 C206 -53.2(7) . .
C207 N2 C205 C206 66.0(7) . .
C201 N2 C205 C206 -173.6(5) . .
C203 N2 C207 C208 -177.1(6) . .
C205 N2 C207 C208 62.0(7) . .
C201 N2 C207 C208 -56.2(7) . .
